data_7251448
loop_
_publ_author_name
'Han, Qian'
'Wang, Xiao-Wei'
'Zhu, Hong-Yan'
'Li, Lan-Yan'
'Yu, Wei-Dong'
'Liu, Chao'

_publ_section_title
;
 Anchored Ag+ sites on a thiacalix[4]arene-stabilized Ti-oxo cluster
 enable efficient CO2-to-CO electroreduction
;
_journal_issue 4
_journal_name_full CrystEngComm
_journal_page_first 806
_journal_page_last 811
_journal_paper_doi 10.1039/D5CE01062D
_journal_volume 28
_journal_year 2026
_chemical_formula_moiety 'C176 H210 Ag6 O28 S16 Ti6, 15[CH3CN], 1[CH3CN]'
_chemical_formula_sum 'C208 H258 Ag6 N16 O28 S16 Ti6'
_chemical_formula_weight 4877.87
_space_group_crystal_system triclinic
_space_group_IT_number 2
_space_group_name_Hall '-P 1'
_space_group_name_H-M_alt 'P -1'
_atom_sites_solution_hydrogens mixed
_atom_sites_solution_primary dual
_audit_creation_date 2024-04-19
_audit_creation_method
;
Olex2 1.5
(compiled 2024.02.16 svn.r378c4104 for OlexSys, GUI svn.r6928)
;
_audit_update_record
;
2024-04-19 deposited with the CCDC.	2025-12-30 downloaded from the CCDC.
;
_cell_angle_alpha 70.5480(10)
_cell_angle_beta 77.1850(10)
_cell_angle_gamma 87.9230(10)
_cell_formula_units_Z 2
_cell_length_a 21.7650(3)
_cell_length_b 21.8911(3)
_cell_length_c 26.7368(2)
_cell_measurement_reflns_used 67745
_cell_measurement_temperature 150
_cell_measurement_theta_max 72.9230
_cell_measurement_theta_min 2.1010
_cell_volume 11702.9(3)
_computing_cell_refinement 'CrysAlisPro 1.171.40.68a (Rigaku OD, 2019)'
_computing_data_collection 'CrysAlisPro 1.171.40.68a (Rigaku OD, 2019)'
_computing_data_reduction 'CrysAlisPro 1.171.40.68a (Rigaku OD, 2019)'
_computing_molecular_graphics 'Olex2 1.5 (Dolomanov et al., 2009)'
_computing_publication_material 'Olex2 1.5 (Dolomanov et al., 2009)'
_computing_structure_refinement 'SHELXL 2018/3 (Sheldrick, 2015)'
_computing_structure_solution 'SHELXT 2014/5 (Sheldrick, 2014)'
_diffrn_ambient_temperature 150
_diffrn_detector 'Bruker APEX2 area detector'
_diffrn_detector_area_resol_mean 7.9
_diffrn_detector_type 'CCD area detector'
_diffrn_measured_fraction_theta_full 0.995
_diffrn_measured_fraction_theta_max 0.963
_diffrn_measurement_details
;
List of Runs (angles in degrees, time in seconds):

  # Type    Start    End  Width  t~exp~   \w     \q     \k     \f   Frames
#--------------------------------------------------------------------------
  1  \w    -67.00 -36.00   0.50    1.03    --  -86.25 113.00-161.00   62
  2  \w    -39.00 -13.00   0.50    1.03    --  -86.25  37.00-150.00   52
  3  \w    -42.00 -14.00   0.50    1.03    --  -86.25  37.00 -30.00   56
  4  \w    -41.00 -13.00   0.50    1.03    --  -86.25 125.00  60.00   56
  5  \w    -12.00  55.00   0.50    0.26    --   -0.50  37.00  30.00  134
  6  \w    -13.00  14.00   0.50    0.26    --   -0.50 -57.00 -30.00   54
  7  \w    -25.00  13.00   0.50    0.26    --   -0.50 -57.00  60.00   76
  8  \w    -65.00 -27.00   0.50    0.26    --   -0.50 -57.00 120.00   76
  9  \w    -72.00 -38.00   0.50    0.26    --   -0.50 -57.00  60.00   68
 10  \w    -72.00 -19.00   0.50    0.26    --   -0.50 -57.00 -30.00  106
 11  \w    -42.00  13.00   0.50    0.26    --   -0.50 -57.00-150.00  110
 12  \w     -2.00  63.00   0.50    0.26    --    0.50  37.00 -90.00  130
 13  \w     50.00 110.00   0.50    1.03    --   96.90-113.00 106.00  120
 14  \w     62.00  93.00   0.50    1.03    --   96.90 -99.00  30.00   62
 15  \w     38.00 102.00   0.50    1.03    --   96.90 -99.00   0.00  128
 16  \w     53.00 109.00   0.50    1.03    --   96.90 -99.00 -60.00  112
 17  \w     38.00 105.00   0.50    1.03    --   96.90-125.00-150.00  134
 18  \w     35.00  64.00   0.50    1.03    --   96.90 -57.00 -90.00   58
 19  \w     30.00  56.00   0.50    1.03    --   96.90 -57.00 -60.00   52
 20  \w     27.00  64.00   0.50    1.03    --   96.90 -57.00   0.00   74
 21  \w     34.00  77.00   0.50    1.03    --   96.90 -77.00  90.00   86
 22  \w     24.00  87.00   0.50    1.03    --   96.90 -77.00 120.00  126
 23  \w     31.00 116.00   0.50    1.03    --   96.90-125.00  90.00  170
 24  \w     31.00 117.00   0.50    1.03    --   96.90-125.00 -60.00  172
 25  \w     33.00 115.00   0.50    1.03    --   96.90-125.00-120.00  164
 26  \w     87.00 169.00   0.50    1.03    --   96.90  37.00  90.00  164
 27  \w    133.00 166.00   0.50    1.03    --   96.90  77.00 120.00   66
 28  \w     96.00 122.00   0.50    1.03    --   96.90  77.00 120.00   52
 29  \w     95.00 164.00   0.50    1.03    --   96.90 125.00  30.00  138
 30  \w     92.00 165.00   0.50    1.03    --   96.90  77.00   0.00  146
 31  \w    106.00 131.00   0.50    1.03    --   96.90 113.00-161.00   50
 32  \w     95.00 165.00   0.50    1.03    --   96.90 125.00 -90.00  140
 33  \w     76.00 149.00   0.50    1.03    --   96.90  77.00 -30.00  146
 34  \w     86.00 166.00   0.50    1.03    --   96.90  57.00-150.00  160
 35  \w   -136.00-111.00   0.50    1.03    --  -86.25-113.00 106.00   50
 36  \w   -158.00 -77.00   0.50    1.03    --  -86.25 -19.00 -30.00  162
;
_diffrn_measurement_device 'three-circle diffractometer'
_diffrn_measurement_device_type 'Bruker SMART APEX2 area detector'
_diffrn_measurement_method '\w and \f scans'
_diffrn_orient_matrix_type 'CrysAlisPro convention (1999,Acta A55,543-557)'
_diffrn_orient_matrix_UB_11 0.0489754000
_diffrn_orient_matrix_UB_12 0.0220912000
_diffrn_orient_matrix_UB_13 -0.0545166000
_diffrn_orient_matrix_UB_21 0.0511011000
_diffrn_orient_matrix_UB_22 -0.0364808000
_diffrn_orient_matrix_UB_23 0.0287911000
_diffrn_orient_matrix_UB_31 -0.0163777000
_diffrn_orient_matrix_UB_32 -0.0613244000
_diffrn_orient_matrix_UB_33 -0.0113041000
_diffrn_radiation_monochromator 'mirror optics'
_diffrn_radiation_probe x-ray
_diffrn_radiation_type 'Cu K\a'
_diffrn_radiation_wavelength 1.54184
_diffrn_reflns_av_R_equivalents 0.0509
_diffrn_reflns_av_unetI/netI 0.0492
_diffrn_reflns_Laue_measured_fraction_full 0.995
_diffrn_reflns_Laue_measured_fraction_max 0.963
_diffrn_reflns_limit_h_max 26
_diffrn_reflns_limit_h_min -26
_diffrn_reflns_limit_k_max 21
_diffrn_reflns_limit_k_min -27
_diffrn_reflns_limit_l_max 33
_diffrn_reflns_limit_l_min -33
_diffrn_reflns_number 145575
_diffrn_reflns_point_group_measured_fraction_full 0.995
_diffrn_reflns_point_group_measured_fraction_max 0.963
_diffrn_reflns_theta_full 67.684
_diffrn_reflns_theta_max 73.420
_diffrn_reflns_theta_min 2.142
_diffrn_source 'microfocus sealed X-ray tube'
_diffrn_source_type 'Incoatec I\ms'
_exptl_absorpt_coefficient_mu 7.422
_exptl_absorpt_correction_T_max 1.00000
_exptl_absorpt_correction_T_min 0.34142
_exptl_absorpt_correction_type multi-scan
_exptl_absorpt_process_details
;
CrysAlisPro 1.171.40.68a (Rigaku Oxford Diffraction, 2019)
Empirical absorption correction using spherical harmonics,
 implemented in SCALE3 ABSPACK scaling algorithm.
;
_exptl_crystal_colour 'clear yellowish yellow'
_exptl_crystal_colour_lustre clear
_exptl_crystal_colour_modifier yellowish
_exptl_crystal_colour_primary yellow
_exptl_crystal_density_diffrn 1.384
_exptl_crystal_description block
_exptl_crystal_F_000 5024
_exptl_crystal_size_max 0.5
_exptl_crystal_size_mid 0.5
_exptl_crystal_size_min 0.5
_refine_diff_density_max 0.625
_refine_diff_density_min -0.858
_refine_diff_density_rms 0.071
_refine_ls_extinction_method none
_refine_ls_goodness_of_fit_ref 1.059
_refine_ls_hydrogen_treatment constr
_refine_ls_matrix_type full
_refine_ls_number_parameters 2341
_refine_ls_number_reflns 45342
_refine_ls_number_restraints 712
_refine_ls_restrained_S_all 1.072
_refine_ls_R_factor_all 0.0563
_refine_ls_R_factor_gt 0.0441
_refine_ls_shift/su_max 0.006
_refine_ls_shift/su_mean 0.000
_refine_ls_structure_factor_coef Fsqd
_refine_ls_weighting_details 'w=1/[\s^2^(Fo^2^)+(0.0767P)^2^+1.6725P] where P=(Fo^2^+2Fc^2^)/3'
_refine_ls_weighting_scheme calc
_refine_ls_wR_factor_gt 0.1281
_refine_ls_wR_factor_ref 0.1360
_reflns_Friedel_coverage 0.000
_reflns_number_gt 35072
_reflns_number_total 45342
_reflns_threshold_expression 'I > 2\s(I)'
_cod_data_source_file d5ce01062d2.cif
_cod_data_source_block Ti6Ag6
_cod_database_code 7251448
_shelx_shelxl_version_number 2018/3
_shelx_space_group_comment
;
The symmetry employed for this shelxl refinement is uniquely defined
by the following loop, which should always be used as a source of
symmetry information in preference to the above space-group names.
They are only intended as comments.
;
_shelx_estimated_absorpt_t_max 0.119
_shelx_estimated_absorpt_t_min 0.119
_reflns_odcompleteness_completeness 99.83
_reflns_odcompleteness_iscentric 1
_reflns_odcompleteness_theta 64.99
_olex2_refinement_description
;
1. Fixed Uiso
 At 1.2 times of:
  All C(H) groups
 At 1.5 times of:
  All C(H,H,H) groups
2. Restrained distances
 C56-C54
 2.2 with sigma of 0.01
 C53-C51
 2.2 with sigma of 0.01
 C9-C15
 2.2 with sigma of 0.01
 C30-C25 \\sim C30-C24
 with sigma of 0.02
 C30-C27 \\sim C30-C26
 with sigma of 0.02
 C30-C29 \\sim C30-C28
 with sigma of 0.02
 C37-C35 \\sim C37-C36
 with sigma of 0.02
 C37-C32 \\sim C37-C36
 with sigma of 0.02
 C37-C34 \\sim C37-C36
 with sigma of 0.02
 C42-C44 \\sim C42-C41
 with sigma of 0.02
 C42-C39 \\sim C42-C40
 with sigma of 0.02
 C42-C43 \\sim C42-C38
 with sigma of 0.02
 C45-C48 \\sim C45-C18
 with sigma of 0.02
 C45-C49 \\sim C45-C12
 with sigma of 0.02
 C45-C47 \\sim C45-C46
 with sigma of 0.02
 C50-C15 \\sim C50-C53
 with sigma of 0.02
 C50-C65 \\sim C50-C52
 with sigma of 0.02
 C50-C9 \\sim C50-C51
 with sigma of 0.02
 C58-C57 \\sim C58-C54
 with sigma of 0.02
 C58-C20 \\sim C58-C56
 with sigma of 0.02
 C58-C10 \\sim C58-C55
 with sigma of 0.02
 C60-C63 \\sim C60-C64
 with sigma of 0.02
 C60-C59 \\sim C60-C61
 with sigma of 0.02
 C60-C62 \\sim C60-C8
 with sigma of 0.02
 C67-C70 \\sim C67-C17
 with sigma of 0.02
 C67-C69 \\sim C67-C21
 with sigma of 0.02
 C67-C11 \\sim C67-C66
 with sigma of 0.02
 C7-C4 \\sim C7-C5
 with sigma of 0.02
 C6-C2 \\sim C1-C3
 with sigma of 0.02
 C7-C6 \\sim C7-C1
 with sigma of 0.04
 C7-C2 \\sim C7-C3
 with sigma of 0.04
3. Uiso/Uaniso restraints and constraints
C25 \\sim C26 \\sim C27 \\sim C28 \\sim C29 \\sim C24 \\sim C30: within 2A with
sigma of 0.01 and sigma for terminal atoms of 0.02 within 2A
C32 \\sim C33 \\sim C34 \\sim C31 \\sim C35 \\sim C36 \\sim C37: within 2A with
sigma of 0.01 and sigma for terminal atoms of 0.02 within 2A
C38 \\sim C39 \\sim C40 \\sim C41 \\sim C42 \\sim C43 \\sim C44: within 2A with
sigma of 0.01 and sigma for terminal atoms of 0.02 within 2A
C45 \\sim C46 \\sim C47 \\sim C18 \\sim C48 \\sim C12 \\sim C49: within 2A with
sigma of 0.01 and sigma for terminal atoms of 0.02 within 2A
C50 \\sim C15 \\sim C51 \\sim C9 \\sim C52 \\sim C65 \\sim C53: within 2A with
sigma of 0.01 and sigma for terminal atoms of 0.02 within 2A
C54 \\sim C10 \\sim C55 \\sim C20 \\sim C56 \\sim C57 \\sim C58: within 2A with
sigma of 0.01 and sigma for terminal atoms of 0.02 within 2A
C60 \\sim C59 \\sim C61 \\sim C62 \\sim C8 \\sim C63 \\sim C64: within 2A with
sigma of 0.01 and sigma for terminal atoms of 0.02 within 2A
C11 \\sim C66 \\sim C69 \\sim C21 \\sim C70 \\sim C17 \\sim C67: within 2A with
sigma of 0.01 and sigma for terminal atoms of 0.02 within 2A
C1 \\sim C2 \\sim C3 \\sim C4 \\sim C5 \\sim C6 \\sim C7: within 2A with sigma
of 0.01 and sigma for terminal atoms of 0.02 within 2A
Uanis(C50) \\sim Ueq, Uanis(C16) \\sim Ueq, Uanis(C23) \\sim Ueq, Uanis(C68)
\\sim Ueq, Uanis(C7) \\sim Ueq, Uanis(C21) \\sim Ueq, Uanis(C05K) \\sim Ueq:
with sigma of 0.01 and sigma for terminal atoms of 0.02
4. Others
 Sof(C24)=Sof(H24A)=Sof(H24B)=Sof(H24C)=Sof(C28)=Sof(H28A)=Sof(H28B)=Sof(H28C)=
 Sof(C26)=Sof(H26A)=Sof(H26B)=Sof(H26C)=1-FVAR(1)
 Sof(C25)=Sof(H25A)=Sof(H25B)=Sof(H25C)=Sof(C27)=Sof(H27A)=Sof(H27B)=Sof(H27C)=
 Sof(C29)=Sof(H29A)=Sof(H29B)=Sof(H29C)=FVAR(1)
 Sof(C36)=Sof(H36A)=Sof(H36B)=Sof(H36C)=Sof(C31)=Sof(H31A)=Sof(H31B)=Sof(H31C)=
 Sof(C33)=Sof(H33A)=Sof(H33B)=Sof(H33C)=1-FVAR(2)
 Sof(C35)=Sof(H35A)=Sof(H35B)=Sof(H35C)=Sof(C32)=Sof(H32A)=Sof(H32B)=Sof(H32C)=
 Sof(C34)=Sof(H34A)=Sof(H34B)=Sof(H34C)=FVAR(2)
 Sof(C40)=Sof(H40A)=Sof(H40B)=Sof(H40C)=Sof(C41)=Sof(H41A)=Sof(H41B)=Sof(H41C)=
 Sof(C38)=Sof(H38A)=Sof(H38B)=Sof(H38C)=1-FVAR(3)
 Sof(C44)=Sof(H44A)=Sof(H44B)=Sof(H44C)=Sof(C39)=Sof(H39A)=Sof(H39B)=Sof(H39C)=
 Sof(C43)=Sof(H43A)=Sof(H43B)=Sof(H43C)=FVAR(3)
 Sof(C18)=Sof(H18A)=Sof(H18B)=Sof(H18C)=Sof(C46)=Sof(H46A)=Sof(H46B)=Sof(H46C)=
 Sof(C12)=Sof(H12A)=Sof(H12B)=Sof(H12C)=1-FVAR(4)
 Sof(C48)=Sof(H48A)=Sof(H48B)=Sof(H48C)=Sof(C49)=Sof(H49A)=Sof(H49B)=Sof(H49C)=
 Sof(C47)=Sof(H47A)=Sof(H47B)=Sof(H47C)=FVAR(4)
 Sof(C51)=Sof(H51A)=Sof(H51B)=Sof(H51C)=Sof(C53)=Sof(H53A)=Sof(H53B)=Sof(H53C)=
 Sof(C52)=Sof(H52A)=Sof(H52B)=Sof(H52C)=1-FVAR(5)
 Sof(C15)=Sof(H15A)=Sof(H15B)=Sof(H15C)=Sof(C65)=Sof(H65A)=Sof(H65B)=Sof(H65C)=
 Sof(C9)=Sof(H9A)=Sof(H9B)=Sof(H9C)=FVAR(5)
 Sof(C54)=Sof(H54A)=Sof(H54B)=Sof(H54C)=Sof(C55)=Sof(H55A)=Sof(H55B)=Sof(H55C)=
 Sof(C56)=Sof(H56A)=Sof(H56B)=Sof(H56C)=1-FVAR(6)
 Sof(C57)=Sof(H57A)=Sof(H57B)=Sof(H57C)=Sof(C20)=Sof(H20A)=Sof(H20B)=Sof(H20C)=
 Sof(C10)=Sof(H10A)=Sof(H10B)=Sof(H10C)=FVAR(6)
 Sof(C61)=Sof(H61A)=Sof(H61B)=Sof(H61C)=Sof(C8)=Sof(H8A)=Sof(H8B)=Sof(H8C)=
 Sof(C64)=Sof(H64A)=Sof(H64B)=Sof(H64C)=1-FVAR(7)
 Sof(C63)=Sof(H63A)=Sof(H63B)=Sof(H63C)=Sof(C59)=Sof(H59A)=Sof(H59B)=Sof(H59C)=
 Sof(C62)=Sof(H62A)=Sof(H62B)=Sof(H62C)=FVAR(7)
 Sof(C21)=Sof(H21A)=Sof(H21B)=Sof(H21C)=Sof(C17)=Sof(H17A)=Sof(H17B)=Sof(H17C)=
 Sof(C66)=Sof(H66A)=Sof(H66B)=Sof(H66C)=1-FVAR(8)
 Sof(C70)=Sof(H70A)=Sof(H70B)=Sof(H70C)=Sof(C69)=Sof(H69A)=Sof(H69B)=Sof(H69C)=
 Sof(C11)=Sof(H11A)=Sof(H11B)=Sof(H11C)=FVAR(8)
 Sof(C1)=Sof(H1A)=Sof(H1B)=Sof(H1C)=Sof(C3)=Sof(H3A)=Sof(H3B)=Sof(H3C)=Sof(C5)=
 Sof(H5A)=Sof(H5B)=Sof(H5C)=1-FVAR(9)
 Sof(C4)=Sof(H4A)=Sof(H4B)=Sof(H4C)=Sof(C6)=Sof(H6A)=Sof(H6B)=Sof(H6C)=Sof(C2)=
 Sof(H2A)=Sof(H2B)=Sof(H2C)=FVAR(9)
5.a Riding coordinates:
 C03E(H03B,H03C,H03D), C03X(H03E,H03F,H03G), C04F(H04A,H04B,H04D), C04H(H04E,
 H04F,H04H), C04I(H04I,H04J,H04K), C04L(H04L,H04M,H04N), C04S(H04P,H04Q,H04R),
 C04T(H04S,H04T,H04U), C04W(H04V,H04W,H04X), C04X(H04Y,H,HA), C04Y(H04Z,HB,HC),
 C050(H05A,H05B,H05C), C051(H05D,H05E,H05F), C052(H05G,H05H,H05I), C055(H05J,
 H05K,H05L), C056(H05M,H05N,H05O), C05B(H05P,H05Q,H05R), C05D(H05S,H05T,H05U),
 C05E(H05V,H05W,H05X), C05G(H05Y,HD,HE), C15(H15A,H15B,H15C), C44(H44A,H44B,
 H44C), C05M(H05,HF,HG), C05N(H1,HH,HI), C05O(H2,HJ,HK), C05P(H3,HL,HM),
 C05R(H4,HN,HO), C70(H70A,H70B,H70C), C05T(H5,HP,HQ), C35(H35A,H35B,H35C),
 C69(H69A,H69B,H69C), C05Y(H6,HR,HS), C48(H48A,H48B,H48C), C060(H06A,H06B,H06C),
  C11(H11A,H11B,H11C), C063(H06D,H06E,H06F), C064(H06G,H06H,H06I), C23(H23A,
 H23B,H23C), C39(H39A,H39B,H39C), C63(H63A,H63B,H63C), C49(H49A,H49B,H49C),
 C47(H47A,H47B,H47C), C25(H25A,H25B,H25C), C32(H32A,H32B,H32C), C34(H34A,H34B,
 H34C), C43(H43A,H43B,H43C), C65(H65A,H65B,H65C), C27(H27A,H27B,H27C), C57(H57A,
 H57B,H57C), C20(H20A,H20B,H20C), C29(H29A,H29B,H29C), C10(H10A,H10B,H10C),
 C59(H59A,H59B,H59C), C62(H62A,H62B,H62C), C9(H9A,H9B,H9C), C24(H24A,H24B,H24C),
  C28(H28A,H28B,H28C), C26(H26A,H26B,H26C), C36(H36A,H36B,H36C), C31(H31A,H31B,
 H31C), C33(H33A,H33B,H33C), C40(H40A,H40B,H40C), C41(H41A,H41B,H41C), C38(H38A,
 H38B,H38C), C18(H18A,H18B,H18C), C46(H46A,H46B,H46C), C12(H12A,H12B,H12C),
 C51(H51A,H51B,H51C), C53(H53A,H53B,H53C), C52(H52A,H52B,H52C), C54(H54A,H54B,
 H54C), C55(H55A,H55B,H55C), C56(H56A,H56B,H56C), C61(H61A,H61B,H61C), C8(H8A,
 H8B,H8C), C64(H64A,H64B,H64C), C21(H21A,H21B,H21C), C17(H17A,H17B,H17C),
 C66(H66A,H66B,H66C), C4(H4A,H4B,H4C), C6(H6A,H6B,H6C), C2(H2A,H2B,H2C), C1(H1A,
 H1B,H1C), C3(H3A,H3B,H3C), C5(H5A,H5B,H5C)
5.b Ternary CH refined with riding coordinates:
 C04O(H04O), C054(H054), C057(H057), C05K(H05Z)
5.c Aromatic/amide H refined with riding coordinates:
 C01T(H01T), C023(H023), C02B(H02B), C02D(H02D), C02H(H02H), C02R(H02R),
 C02S(H02S), C02V(H02V), C02Y(H02Y), C02Z(H02Z), C031(H031), C035(H035),
 C036(H036), C037(H037), C038(H038), C039(H039), C03A(H03A), C03H(H03H),
 C03L(H03L), C03N(H03N), C03O(H03O), C03R(H03R), C03T(H03T), C03V(H03V),
 C03W(H03W), C03Y(H03Y), C042(H042), C044(H044), C047(H047), C049(H049),
 C04C(H04C), C04G(H04G)
;
_smtbx_masks_void_probe_radius 1.2
_smtbx_masks_void_truncation_radius 1.2
_olex2_submission_special_instructions 'No special instructions were received'
_oxdiff_exptl_absorpt_empirical_details
;
Empirical correction (ABSPACK) includes:
- Absorption correction using spherical harmonics
- Frame scaling
;
_oxdiff_exptl_absorpt_empirical_full_max 2.228
_oxdiff_exptl_absorpt_empirical_full_min 0.566

loop_
_space_group_symop_operation_xyz
'x, y, z'
'-x, -y, -z'

loop_
_atom_site_label
_atom_site_type_symbol
_atom_site_fract_x
_atom_site_fract_y
_atom_site_fract_z
_atom_site_U_iso_or_equiv
_atom_site_adp_type
_atom_site_occupancy
_atom_site_site_symmetry_order
_atom_site_calc_flag
_atom_site_refinement_flags_posn
_atom_site_refinement_flags_adp
_atom_site_refinement_flags_occupancy
_atom_site_disorder_assembly
_atom_site_disorder_group
Ag5 Ag 0.34794(2) 0.99483(2) 0.39298(2) 0.05141(7) Uani 1 1 d . . . . .
Ag4 Ag 0.25508(2) 0.73736(2) 0.30477(2) 0.05189(7) Uani 1 1 d . . . . .
Ag1 Ag 0.37913(2) 0.61443(2) 0.08236(2) 0.05456(7) Uani 1 1 d . . . . .
Ag6 Ag 0.15953(2) 0.88832(2) 0.44303(2) 0.05939(8) Uani 1 1 d . . . . .
Ag3 Ag 0.41937(2) 0.83599(2) 0.20402(2) 0.05850(8) Uani 1 1 d . . . . .
Ag2 Ag 0.23334(2) 0.51324(2) 0.23385(2) 0.06563(8) Uani 1 1 d . . . . .
Ti5 Ti 0.28818(3) 0.88844(3) 0.30344(2) 0.04103(12) Uani 1 1 d . . . . .
Ti4 Ti 0.31150(3) 0.83658(3) 0.40645(2) 0.04325(13) Uani 1 1 d . . . . .
Ti2 Ti 0.35214(3) 0.66469(3) 0.22517(2) 0.04266(13) Uani 1 1 d . . . . .
Ti6 Ti 0.19478(3) 1.03959(3) 0.45264(2) 0.04873(14) Uani 1 1 d . . . . .
Ti3 Ti 0.26521(3) 0.67865(3) 0.16128(2) 0.04730(14) Uani 1 1 d . . . . .
Ti1 Ti 0.33394(3) 0.44457(3) 0.14287(3) 0.05121(15) Uani 1 1 d . . . . .
S0D S 0.10503(4) 0.95924(4) 0.37532(3) 0.04662(17) Uani 1 1 d . . . . .
S00E S 0.33849(4) 1.07773(4) 0.30358(3) 0.04822(18) Uani 1 1 d . . . . .
S00F S 0.17555(4) 0.79599(4) 0.25104(4) 0.05143(19) Uani 1 1 d . . . . .
S00G S 0.29796(5) 0.45184(4) 0.29709(4) 0.0525(2) Uani 1 1 d . . . . .
S00H S 0.29918(5) 0.65601(4) 0.37960(3) 0.0514(2) Uani 1 1 d . . . . .
S00I S 0.35336(4) 0.73598(4) 0.48402(4) 0.05161(19) Uani 1 1 d . . . . .
S00J S 0.47704(4) 0.58058(4) 0.11827(3) 0.05035(19) Uani 1 1 d . . . . .
S00K S 0.11046(4) 0.80995(4) 0.54058(4) 0.05286(19) Uani 1 1 d . . . . .
S00L S 0.41996(4) 0.98507(4) 0.46093(4) 0.0544(2) Uani 1 1 d . . . . .
S00M S 0.51048(4) 0.76339(4) 0.21932(4) 0.0554(2) Uani 1 1 d . . . . .
S00N S 0.17055(5) 0.74621(4) 0.11700(4) 0.0582(2) Uani 1 1 d . . . . .
S00O S 0.35439(4) 0.65601(5) -0.01430(4) 0.0566(2) Uani 1 1 d . . . . .
S00P S 0.39379(5) 0.94745(4) 0.14820(4) 0.0591(2) Uani 1 1 d . . . . .
S00Q S 0.18222(5) 1.04141(5) 0.55364(4) 0.0629(2) Uani 1 1 d . . . . .
S00R S 0.27466(5) 0.39902(5) 0.08424(5) 0.0651(2) Uani 1 1 d . . . . .
S00S S 0.11661(5) 0.48745(5) 0.23498(5) 0.0655(2) Uani 1 1 d . . . . .
O00T O 0.22108(11) 1.01461(10) 0.38969(9) 0.0462(5) Uani 1 1 d . . . . .
O00U O 0.20038(11) 0.89098(11) 0.30919(10) 0.0483(5) Uani 1 1 d . . . . .
O00V O 0.33178(11) 0.63140(10) 0.17296(9) 0.0465(5) Uani 1 1 d . . . . .
O00W O 0.31277(11) 0.97314(10) 0.25279(9) 0.0486(5) Uani 1 1 d . . . . .
O00X O 0.38696(12) 0.75299(11) 0.15666(10) 0.0524(6) Uani 1 1 d . . . . .
O00Y O 0.27034(12) 0.66027(11) 0.09131(10) 0.0534(6) Uani 1 1 d . . . . .
O00Z O 0.30341(11) 0.85190(10) 0.24262(9) 0.0461(5) Uani 1 1 d . . . . .
O010 O 0.43950(11) 0.64712(11) 0.20790(9) 0.0479(5) Uani 1 1 d . . . . .
O011 O 0.29391(11) 0.91371(10) 0.36425(9) 0.0453(5) Uani 1 1 d . . . . .
O012 O 0.27278(11) 0.70262(11) 0.21864(9) 0.0485(5) Uani 1 1 d . . . . .
O013 O 0.35494(12) 0.50220(11) 0.17747(10) 0.0517(6) Uani 1 1 d . . . . .
O014 O 0.29315(11) 0.80563(10) 0.35569(9) 0.0448(5) Uani 1 1 d . . . . .
O015 O 0.23623(11) 0.80522(11) 0.46400(9) 0.0489(5) Uani 1 1 d . . . . .
O016 O 0.34180(11) 0.87769(11) 0.45497(10) 0.0503(5) Uani 1 1 d . . . . .
O017 O 0.32536(12) 0.59335(10) 0.28874(9) 0.0502(5) Uani 1 1 d . . . . .
O018 O 0.39133(11) 0.88298(11) 0.28754(10) 0.0519(6) Uani 1 1 d . . . . .
O019 O 0.37211(11) 0.72178(10) 0.26497(9) 0.0452(5) Uani 1 1 d . . . . .
O01A O 0.19197(12) 0.61774(11) 0.19401(10) 0.0545(6) Uani 1 1 d . . . . .
O01B O 0.31341(13) 0.76114(12) 0.10863(10) 0.0593(6) Uani 1 1 d . . . . .
O01C O 0.17489(14) 0.94632(12) 0.50069(10) 0.0631(7) Uani 1 1 d . . . . .
O01D O 0.40492(12) 0.84052(13) 0.37231(11) 0.0576(6) Uani 1 1 d . . . . .
O01E O 0.11204(15) 1.05135(16) 0.45636(14) 0.0774(8) Uani 1 1 d . . . . .
O01F O 0.28228(13) 1.02227(13) 0.46715(11) 0.0612(6) Uani 1 1 d . . . . .
O01G O 0.24202(13) 0.46146(15) 0.16733(14) 0.0747(8) Uani 1 1 d . . . . .
O01H O 0.21446(15) 1.12554(12) 0.42857(12) 0.0695(7) Uani 1 1 d . . . . .
O01I O 0.33152(16) 0.52193(12) 0.07554(11) 0.0691(8) Uani 1 1 d . . . . .
O01J O 0.3228(2) 0.36841(14) 0.19662(14) 0.0950(11) Uani 1 1 d . . . . .
O01K O 0.40835(15) 0.42688(16) 0.10928(15) 0.0813(9) Uani 1 1 d . . . . .
C01L C 0.49115(17) 0.67091(16) 0.16999(14) 0.0491(8) Uani 1 1 d . . . . .
C01M C 0.14016(15) 0.87972(15) 0.31106(13) 0.0444(7) Uani 1 1 d . . . . .
C01N C 0.36394(17) 1.01179(15) 0.22678(14) 0.0493(8) Uani 1 1 d . . . . .
C01O C 0.21323(17) 1.03654(14) 0.33872(13) 0.0450(7) Uani 1 1 d . . . . .
C01P C 0.27963(17) 0.87982(15) 0.19938(13) 0.0471(7) Uani 1 1 d . . . . .
C01Q C 0.15953(16) 1.01952(15) 0.32477(14) 0.0458(7) Uani 1 1 d . . . . .
C01R C 0.22953(16) 0.76337(15) 0.51480(13) 0.0459(7) Uani 1 1 d . . . . .
C01S C 0.27866(17) 0.72370(16) 0.53050(15) 0.0489(7) Uani 1 1 d . . . . .
C01T C 0.50105(18) 0.51756(16) 0.21847(15) 0.0521(8) Uani 1 1 d . . . . .
H01T H 0.543248 0.533554 0.201785 0.063 Uiso 1 1 calc R U . . .
C01U C 0.37877(18) 0.47274(15) 0.26477(14) 0.0494(8) Uani 1 1 d . . . . .
C01V C 0.09116(16) 0.90875(15) 0.33822(14) 0.0474(7) Uani 1 1 d . . . . .
C01W C 0.39560(17) 0.49929(15) 0.20844(14) 0.0468(7) Uani 1 1 d . . . . .
C01X C 0.38181(17) 1.06137(15) 0.24426(14) 0.0489(8) Uani 1 1 d . . . . .
C01Y C 0.36560(19) 0.77892(16) 0.11530(14) 0.0536(8) Uani 1 1 d . . . . .
C01Z C 0.22008(18) 0.86075(16) 0.19597(14) 0.0521(8) Uani 1 1 d . . . . .
C020 C 0.12119(17) 0.83802(16) 0.28678(15) 0.0508(8) Uani 1 1 d . . . . .
C021 C 0.25461(18) 0.69954(16) 0.04740(14) 0.0512(8) Uani 1 1 d . . . . .
C022 C 0.51402(18) 0.64630(16) 0.12728(14) 0.0518(8) Uani 1 1 d . . . . .
C023 C 0.14966(18) 1.04574(16) 0.27256(14) 0.0520(8) Uani 1 1 d . . . . .
H023 H 0.112106 1.033858 0.264916 0.062 Uiso 1 1 calc R U . . .
C024 C 0.38707(16) 0.85727(16) 0.48011(14) 0.0484(7) Uani 1 1 d . . . . .
C025 C 0.26023(17) 1.07417(15) 0.29541(14) 0.0470(7) Uani 1 1 d . . . . .
C026 C 0.47432(17) 0.71002(18) 0.28554(15) 0.0524(8) Uani 1 1 d . . . . .
C027 C 0.19143(19) 0.44181(17) 0.15719(17) 0.0594(9) Uani 1 1 d . . . . .
C028 C 0.28696(18) 0.48709(16) 0.34915(14) 0.0522(8) Uani 1 1 d . . . . .
C029 C 0.45715(17) 0.52628(16) 0.18606(15) 0.0496(8) Uani 1 1 d . . . . .
C02A C 0.31378(19) 0.92922(16) 0.15285(14) 0.0557(9) Uani 1 1 d . . . . .
C02B C 0.24853(19) 1.10170(16) 0.24358(14) 0.0537(8) Uani 1 1 d . . . . .
H02B H 0.279649 1.130311 0.215696 0.064 Uiso 1 1 calc R U . . .
C02C C 0.14782(17) 0.92367(18) 0.55265(14) 0.0532(8) Uani 1 1 d . . . . .
C02D C 0.42292(19) 0.46548(17) 0.29676(15) 0.0559(9) Uani 1 1 d . . . . .
H02D H 0.410108 0.445664 0.335099 0.067 Uiso 1 1 calc R U . . .
C02E C 0.38272(18) 0.66764(16) 0.35573(14) 0.0517(8) Uani 1 1 d . . . . .
C02F C 0.13646(18) 0.62037(19) 0.18062(17) 0.0583(9) Uani 1 1 d . . . . .
C02G C 0.40251(18) 1.00798(16) 0.17802(14) 0.0523(8) Uani 1 1 d . . . . .
C02H C 0.02841(18) 0.89469(19) 0.34235(17) 0.0596(9) Uani 1 1 d . . . . .
H02H H -0.003035 0.915160 0.361356 0.072 Uiso 1 1 calc R U . . .
C02I C 0.11871(16) 0.86139(18) 0.57858(14) 0.0524(8) Uani 1 1 d . . . . .
C02J C 0.11614(19) 0.67810(19) 0.14744(19) 0.0648(10) Uani 1 1 d . . . . .
C02K C 0.42807(18) 0.89997(17) 0.48752(16) 0.0562(9) Uani 1 1 d . . . . .
C02L C 0.20417(18) 0.74121(17) 0.05125(16) 0.0550(8) Uani 1 1 d . . . . .
C02M C 0.40810(17) 0.70022(15) 0.30075(14) 0.0479(7) Uani 1 1 d . . . . .
C02N C 0.17265(17) 0.75581(17) 0.55344(14) 0.0514(8) Uani 1 1 d . . . . .
C02O C 0.48531(19) 0.48674(17) 0.27345(16) 0.0561(9) Uani 1 1 d . . . . .
C02P C 0.30097(17) 0.55368(15) 0.33866(13) 0.0481(7) Uani 1 1 d . . . . .
C02Q C 0.39836(17) 0.79028(17) 0.50065(16) 0.0532(8) Uani 1 1 d . . . . .
C02R C 0.4207(2) 0.64743(17) 0.39357(16) 0.0585(9) Uani 1 1 d . . . . .
H02R H 0.401621 0.625429 0.430674 0.070 Uiso 1 1 calc R U . . .
C02S C 0.43466(19) 1.10170(17) 0.21602(16) 0.0579(9) Uani 1 1 d . . . . .
H02S H 0.445128 1.134179 0.229390 0.070 Uiso 1 1 calc R U . . .
C02T C 0.1294(2) 0.45089(18) 0.18303(17) 0.0618(9) Uani 1 1 d . . . . .
C02U C 0.42544(17) 0.86400(17) 0.32099(16) 0.0528(8) Uani 1 1 d . . . . .
C02V C 0.1969(2) 0.88839(18) 0.14886(17) 0.0642(10) Uani 1 1 d . . . . .
H02V H 0.156433 0.874515 0.147851 0.077 Uiso 1 1 calc R U . . .
C02W C 0.28649(18) 0.70193(18) -0.00547(15) 0.0542(8) Uani 1 1 d . . . . .
C02X C 0.30279(18) 1.01608(16) 0.51097(14) 0.0505(8) Uani 1 1 d . . . . .
C02Y C 0.2897(2) 0.95530(19) 0.10734(16) 0.0677(11) Uani 1 1 d . . . . .
H02Y H 0.313831 0.988293 0.077073 0.081 Uiso 1 1 calc R U . . .
C02Z C 0.5114(2) 0.6899(2) 0.32347(18) 0.0631(10) Uani 1 1 d . . . . .
H02Z H 0.555734 0.697715 0.311662 0.076 Uiso 1 1 calc R U . . .
C030 C 0.52849(18) 0.72193(17) 0.17109(15) 0.0558(9) Uani 1 1 d . . . . .
C031 C 0.1445(2) 0.3913(2) 0.10465(19) 0.0721(12) Uani 1 1 d . . . . .
H031 H 0.150137 0.370826 0.077773 0.087 Uiso 1 1 calc R U . . .
C032 C 0.28740(19) 0.57409(16) 0.38421(15) 0.0544(8) Uani 1 1 d . . . . .
C033 C 0.2873(2) 0.47074(19) 0.02598(16) 0.0609(9) Uani 1 1 d . . . . .
C034 C 0.1973(2) 0.41032(18) 0.11803(17) 0.0617(10) Uani 1 1 d . . . . .
C035 C 0.2656(2) 0.7422(2) -0.05088(17) 0.0672(10) Uani 1 1 d . . . . .
H035 H 0.287766 0.743272 -0.086056 0.081 Uiso 1 1 calc R U . . .
C036 C 0.1843(2) 0.7798(2) 0.00517(19) 0.0680(10) Uani 1 1 d . . . . .
H036 H 0.149390 0.806409 0.009140 0.082 Uiso 1 1 calc R U . . .
C037 C 0.2683(2) 0.67323(19) 0.58007(18) 0.0646(10) Uani 1 1 d . . . . .
H037 H 0.302060 0.646324 0.589513 0.078 Uiso 1 1 calc R U . . .
C038 C 0.4550(2) 1.04923(18) 0.15069(16) 0.0645(10) Uani 1 1 d . . . . .
H038 H 0.479765 1.044948 0.118067 0.077 Uiso 1 1 calc R U . . .
C039 C 0.0781(2) 0.4296(2) 0.16955(19) 0.0690(11) Uani 1 1 d . . . . .
H039 H 0.036929 0.434619 0.188701 0.083 Uiso 1 1 calc R U . . .
C03A C 0.05731(19) 0.82516(19) 0.29110(18) 0.0628(10) Uani 1 1 d . . . . .
H03A H 0.046305 0.797085 0.273686 0.075 Uiso 1 1 calc R U . . .
C03B C 0.4726(2) 1.09626(19) 0.16912(17) 0.0660(11) Uani 1 1 d . . . . .
C03C C 0.31455(18) 0.52552(19) 0.03105(16) 0.0557(9) Uani 1 1 d . . . . .
C03D C 0.3646(2) 1.00058(17) 0.51537(15) 0.0573(9) Uani 1 1 d . . . . .
C03E C 0.4030(2) 0.8333(2) 0.06942(17) 0.0758(13) Uani 1 1 d . . . . .
H03B H 0.417615 0.819537 0.038402 0.114 Uiso 1 1 d R U . . .
H03C H 0.438515 0.845737 0.080212 0.114 Uiso 1 1 d R U . . .
H03D H 0.376625 0.869587 0.060162 0.114 Uiso 1 1 d R U . . .
C03F C 0.32159(18) 0.58220(19) -0.01455(15) 0.0550(8) Uani 1 1 d . . . . .
C03G C 0.14696(19) 0.96223(19) 0.58573(15) 0.0582(9) Uani 1 1 d . . . . .
C03H C 0.2612(2) 0.53117(18) 0.43628(15) 0.0652(11) Uani 1 1 d . . . . .
H03H H 0.253134 0.547045 0.466041 0.078 Uiso 1 1 calc R U . . .
C03I C 0.4855(2) 0.6586(2) 0.37853(17) 0.0637(10) Uani 1 1 d . . . . .
C03J C 0.2317(3) 0.93559(19) 0.10365(17) 0.0703(12) Uani 1 1 d . . . . .
C03K C 0.19287(18) 1.08858(16) 0.23149(15) 0.0528(8) Uani 1 1 d . . . . .
C03L C 0.09278(19) 0.8402(2) 0.63415(16) 0.0647(10) Uani 1 1 d . . . . .
H03L H 0.072880 0.798169 0.650454 0.078 Uiso 1 1 calc R U . . .
C03M C 0.0839(2) 0.4014(2) 0.12957(19) 0.0710(11) Uani 1 1 d . . . . .
C03N C 0.1633(2) 0.70409(19) 0.60229(16) 0.0646(10) Uani 1 1 d . . . . .
H03N H 0.123389 0.698170 0.626966 0.078 Uiso 1 1 calc R U . . .
C03O C 0.2704(2) 0.4722(2) -0.02115(18) 0.0737(12) Uani 1 1 d . . . . .
H03O H 0.252829 0.434011 -0.022813 0.088 Uiso 1 1 calc R U . . .
C03P C 0.0940(2) 0.56667(19) 0.1992(2) 0.0683(11) Uani 1 1 d . . . . .
C03Q C 0.2623(2) 1.02685(19) 0.55623(16) 0.0631(10) Uani 1 1 d . . . . .
C03R C 0.2611(2) 0.44585(18) 0.40177(16) 0.0651(11) Uani 1 1 d . . . . .
H03R H 0.252913 0.401458 0.407323 0.078 Uiso 1 1 calc R U . . .
C03S C 0.0097(2) 0.8520(2) 0.3199(2) 0.0679(11) Uani 1 1 d . . . . .
C03T C 0.4767(3) 0.8762(2) 0.5131(2) 0.0863(15) Uani 1 1 d . . . . .
H03T H 0.504155 0.906284 0.517016 0.104 Uiso 1 1 calc R U . . .
C03U C 0.2468(3) 0.46715(19) 0.44608(16) 0.0726(12) Uani 1 1 d . . . . .
C03V C 0.5667(2) 0.6731(2) 0.08689(18) 0.0770(14) Uani 1 1 d . . . . .
H03V H 0.580128 0.654986 0.058743 0.092 Uiso 1 1 calc R U . . .
C03W C 0.1213(2) 0.9396(2) 0.64137(16) 0.0650(10) Uani 1 1 d . . . . .
H03W H 0.122308 0.967243 0.662047 0.078 Uiso 1 1 calc R U . . .
C03X C 0.49544(19) 0.8702(3) 0.3015(2) 0.0754(13) Uani 1 1 d . . . . .
H03E H 0.506952 0.863181 0.267039 0.113 Uiso 1 1 d R U . . .
H03F H 0.514442 0.838451 0.327469 0.113 Uiso 1 1 d R U . . .
H03G H 0.509962 0.912811 0.297379 0.113 Uiso 1 1 d R U . . .
C03Y C 0.3047(2) 0.5828(2) -0.06171(16) 0.0700(11) Uani 1 1 d . . . . .
H03Y H 0.311192 0.621715 -0.092061 0.084 Uiso 1 1 calc R U . . .
C03Z C 0.2095(2) 0.6612(2) 0.61622(17) 0.0698(11) Uani 1 1 d . . . . .
C040 C 0.2144(2) 0.7802(2) -0.04662(19) 0.0742(12) Uani 1 1 d . . . . .
C041 C 0.2786(3) 0.5282(3) -0.06613(18) 0.0824(14) Uani 1 1 d . . . . .
C042 C 0.4464(2) 0.7682(2) 0.5272(2) 0.0745(12) Uani 1 1 d . . . . .
H042 H 0.451489 0.722867 0.541586 0.089 Uiso 1 1 calc R U . . .
C043 C 0.5277(3) 0.6420(3) 0.4201(2) 0.0822(13) Uani 1 1 d . . . . .
C044 C 0.5813(2) 0.7477(2) 0.1302(2) 0.0814(15) Uani 1 1 d . . . . .
H044 H 0.605356 0.781650 0.132462 0.098 Uiso 1 1 calc R U . . .
C045 C 0.5353(2) 0.4771(2) 0.30778(19) 0.0714(11) Uani 1 1 d . . . . .
C046 C 0.1836(2) 1.1200(2) 0.17272(16) 0.0705(11) Uani 1 1 d . . . . .
C047 C 0.0563(2) 0.6834(2) 0.1389(3) 0.0968(18) Uani 1 1 d . . . . .
H047 H 0.044303 0.723127 0.115900 0.116 Uiso 1 1 calc R U . . .
C048 C 0.0944(2) 0.8775(2) 0.66737(17) 0.0719(11) Uani 1 1 d . . . . .
C049 C 0.2840(3) 1.0234(3) 0.60231(19) 0.0836(14) Uani 1 1 d . . . . .
H049 H 0.255683 1.031698 0.631711 0.100 Uiso 1 1 calc R U . . .
C04A C 0.4875(3) 0.8107(2) 0.5335(3) 0.0926(18) Uani 1 1 d . . . . .
C04B C 0.6006(3) 0.7263(2) 0.0864(2) 0.098(2) Uani 1 1 d . . . . .
C04C C 0.3852(2) 0.9967(3) 0.56251(19) 0.0791(13) Uani 1 1 d . . . . .
H04C H 0.427459 0.985869 0.564384 0.095 Uiso 1 1 calc R U . . .
C04E C 0.2094(4) 0.9619(3) 0.0500(2) 0.101(2) Uani 1 1 d . . . . .
C04F C 0.2432(3) 1.1099(3) 0.1327(2) 0.1047(19) Uani 1 1 d . . . . .
H04A H 0.278504 1.133805 0.134110 0.157 Uiso 1 1 d R U . . .
H04B H 0.236164 1.124795 0.096470 0.157 Uiso 1 1 d R U . . .
H04D H 0.251744 1.064585 0.142880 0.157 Uiso 1 1 d R U . . .
C04G C 0.0339(2) 0.5736(3) 0.1914(3) 0.113(2) Uani 1 1 d . . . . .
H04G H 0.005766 0.536586 0.205986 0.136 Uiso 1 1 calc R U . . .
C04H C 0.5803(3) 0.5358(3) 0.2869(2) 0.106(2) Uani 1 1 d . . . . .
H04E H 0.605108 0.539585 0.251476 0.159 Uiso 1 1 d R U . . .
H04F H 0.607658 0.531485 0.311476 0.159 Uiso 1 1 d R U . . .
H04H H 0.556318 0.573945 0.284836 0.159 Uiso 1 1 d R U . . .
C04I C 0.4925(3) 0.6038(3) 0.4765(2) 0.113(2) Uani 1 1 d . . . . .
H04I H 0.458350 0.628325 0.488372 0.170 Uiso 1 1 d R U . . .
H04J H 0.520800 0.594955 0.500772 0.170 Uiso 1 1 d R U . . .
H04K H 0.476120 0.563655 0.476552 0.170 Uiso 1 1 d R U . . .
C45 C 0.2172(4) 0.4199(3) 0.5033(2) 0.109(2) Uani 1 1 d D U . . .
C04L C 0.5525(4) 0.7067(3) 0.4204(3) 0.119(2) Uani 1 1 d . . . . .
H04L H 0.577597 0.730109 0.385063 0.179 Uiso 1 1 d R U . . .
H04M H 0.577787 0.698479 0.446953 0.179 Uiso 1 1 d R U . . .
H04N H 0.517507 0.732069 0.429363 0.179 Uiso 1 1 d R U . . .
C37 C -0.0601(2) 0.8351(3) 0.3276(3) 0.114(2) Uani 1 1 d D U . . .
C04N C 0.3450(3) 1.0083(3) 0.6067(2) 0.0946(17) Uani 1 1 d . . . . .
C04O C 0.2522(3) 1.1740(2) 0.4277(3) 0.0956(17) Uani 1 1 d . . . . .
H04O H 0.288995 1.153293 0.442640 0.115 Uiso 1 1 calc R U . . .
C30 C 0.5298(3) 1.1429(3) 0.1374(3) 0.1028(19) Uani 1 1 d D U . . .
C04R C 0.0270(3) 0.3838(3) 0.1111(2) 0.0951(17) Uani 1 1 d . . . . .
C04S C 0.1270(3) 1.0882(4) 0.1643(2) 0.115(2) Uani 1 1 d . . . . .
H04P H 0.132601 1.042371 0.173156 0.173 Uiso 1 1 d R U . . .
H04Q H 0.124021 1.106471 0.126976 0.173 Uiso 1 1 d R U . . .
H04R H 0.088951 1.095561 0.187376 0.173 Uiso 1 1 d R U . . .
C04T C 0.5182(3) 0.4212(4) 0.0914(4) 0.163(4) Uani 1 1 d . . . . .
H04S H 0.510937 0.428537 0.125690 0.245 Uiso 1 1 d R U . . .
H04T H 0.550217 0.451587 0.065470 0.245 Uiso 1 1 d R U . . .
H04U H 0.531747 0.377837 0.096000 0.245 Uiso 1 1 d R U . . .
C60 C 0.2612(4) 0.5294(4) -0.1190(3) 0.142(3) Uani 1 1 d D U . . .
C68 C 0.0128(3) 0.6314(3) 0.1635(3) 0.120(2) Uani 1 1 d . U . . .
C04W C 0.1739(3) 1.1916(3) 0.1612(3) 0.111(2) Uani 1 1 d . . . . .
H04V H 0.140103 1.197710 0.188829 0.167 Uiso 1 1 d R U . . .
H04W H 0.163513 1.210010 0.126329 0.167 Uiso 1 1 d R U . . .
H04X H 0.211893 1.212560 0.161219 0.167 Uiso 1 1 d R U . . .
C04X C 0.5830(3) 0.6028(4) 0.4033(3) 0.127(3) Uani 1 1 d . . . . .
H04Y H 0.567617 0.566141 0.396889 0.191 Uiso 1 1 d R U . . .
H H 0.606057 0.587991 0.431579 0.191 Uiso 1 1 d R U . . .
HA H 0.610337 0.629901 0.370499 0.191 Uiso 1 1 d R U . . .
C04Y C 0.1435(4) 0.9383(4) 0.0565(3) 0.149(3) Uani 1 1 d . . . . .
H04Z H 0.114495 0.957557 0.079074 0.224 Uiso 1 1 d R U . . .
HB H 0.140165 0.891946 0.073044 0.224 Uiso 1 1 d R U . . .
HC H 0.133475 0.950167 0.021354 0.224 Uiso 1 1 d R U . . .
C04Z C 0.0659(3) 0.8512(3) 0.7286(2) 0.0958(17) Uani 1 1 d . . . . .
C050 C 0.2167(5) 1.0351(3) 0.0264(3) 0.144(3) Uani 1 1 d . . . . .
H05A H 0.212170 1.049032 -0.010625 0.216 Uiso 1 1 d R U . . .
H05B H 0.257700 1.048622 0.027425 0.216 Uiso 1 1 d R U . . .
H05C H 0.184950 1.053982 0.047255 0.216 Uiso 1 1 d R U . . .
C051 C 0.2773(4) 1.2167(3) 0.3718(3) 0.136(3) Uani 1 1 d . . . . .
H05D H 0.306504 1.193829 0.352628 0.204 Uiso 1 1 d R U . . .
H05E H 0.298574 1.253999 0.372518 0.204 Uiso 1 1 d R U . . .
H05F H 0.243244 1.230449 0.353668 0.204 Uiso 1 1 d R U . . .
C052 C 0.5056(3) 0.4629(4) 0.3679(2) 0.114(2) Uani 1 1 d . . . . .
H05G H 0.480522 0.498611 0.372035 0.170 Uiso 1 1 d R U . . .
H05H H 0.537992 0.457461 0.387995 0.170 Uiso 1 1 d R U . . .
H05I H 0.479242 0.424031 0.381365 0.170 Uiso 1 1 d R U . . .
C42 C 0.1952(3) 0.6011(3) 0.6678(2) 0.0995(17) Uani 1 1 d D U . . .
C054 C 0.3391(4) 0.3072(3) 0.2220(4) 0.136(3) Uani 1 1 d . . . . .
H054 H 0.304156 0.294164 0.255416 0.163 Uiso 1 1 calc R U . . .
C055 C 0.5733(3) 0.4174(3) 0.3017(3) 0.129(3) Uani 1 1 d . . . . .
H05J H 0.544296 0.381421 0.310260 0.193 Uiso 1 1 d R U . . .
H05K H 0.601096 0.406471 0.326370 0.193 Uiso 1 1 d R U . . .
H05L H 0.597466 0.427101 0.265080 0.193 Uiso 1 1 d R U . . .
C056 C 0.0327(3) 0.3161(3) 0.1073(4) 0.136(3) Uani 1 1 d . . . . .
H05M H 0.040498 0.286473 0.140790 0.204 Uiso 1 1 d R U . . .
H05N H 0.067078 0.315993 0.077810 0.204 Uiso 1 1 d R U . . .
H05O H -0.005732 0.302943 0.101150 0.204 Uiso 1 1 d R U . . .
C057 C 0.4587(3) 0.4299(5) 0.0713(3) 0.143(3) Uani 1 1 d . . . . .
H057 H 0.462001 0.476229 0.047048 0.172 Uiso 1 1 calc R U . . .
C16 C 0.5461(4) 0.7879(3) 0.5577(3) 0.122(2) Uani 1 1 d . U . . .
C58 C 0.1916(3) 0.8221(3) -0.0978(2) 0.1092(19) Uani 1 1 d D U . . .
C05B C 0.4544(4) 0.3932(4) 0.0352(3) 0.137(3) Uani 1 1 d . . . . .
H05P H 0.456106 0.347779 0.054647 0.206 Uiso 1 1 d R U . . .
H05Q H 0.488926 0.406109 0.004037 0.206 Uiso 1 1 d R U . . .
H05R H 0.415276 0.401379 0.023607 0.206 Uiso 1 1 d R U . . .
C67 C 0.3680(4) 1.0042(6) 0.6579(3) 0.152(3) Uani 1 1 d D U . . .
C05D C 0.2193(4) 1.2112(3) 0.4641(3) 0.153(4) Uani 1 1 d . . . . .
H05S H 0.193106 1.242519 0.445123 0.230 Uiso 1 1 d R U . . .
H05T H 0.250136 1.233020 0.473583 0.230 Uiso 1 1 d R U . . .
H05U H 0.193716 1.181590 0.496613 0.230 Uiso 1 1 d R U . . .
C05E C 0.5521(4) 0.8263(4) 0.5958(3) 0.139(3) Uani 1 1 d . . . . .
H05V H 0.590383 0.816107 0.608457 0.209 Uiso 1 1 d R U . . .
H05W H 0.516623 0.814217 0.626267 0.209 Uiso 1 1 d R U . . .
H05X H 0.552193 0.871977 0.576617 0.209 Uiso 1 1 d R U . . .
C50 C 0.6532(4) 0.7596(4) 0.0379(3) 0.143(3) Uani 1 1 d D U . . .
C05G C 0.0984(4) 0.7909(4) 0.7547(3) 0.143(3) Uani 1 1 d . . . . .
H05Y H 0.143147 0.799600 0.745376 0.215 Uiso 1 1 d R U . . .
HD H 0.088957 0.756840 0.742006 0.215 Uiso 1 1 d R U . . .
HE H 0.083617 0.777670 0.793456 0.215 Uiso 1 1 d R U . . .
C15 C 0.7065(7) 0.7858(9) 0.0558(8) 0.164(6) Uani 0.559(10) 1 d D U P A 1
H15A H 0.689362 0.816950 0.072767 0.246 Uiso 0.559(10) 1 d R U P A 1
H15B H 0.739152 0.806470 0.024387 0.246 Uiso 0.559(10) 1 d R U P A 1
H15C H 0.723742 0.751290 0.081147 0.246 Uiso 0.559(10) 1 d R U P A 1
C05K C 0.0638(3) 1.0948(4) 0.4529(3) 0.129(3) Uani 1 1 d . U . . .
H05Z H 0.093876 1.130076 0.449716 0.154 Uiso 1 1 calc R U . . .
C44 C 0.1556(7) 0.6160(6) 0.7166(4) 0.131(4) Uani 0.714(15) 1 d D U P B 1
H44A H 0.146774 0.576748 0.747344 0.197 Uiso 0.714(15) 1 d R U P B 1
H44B H 0.116624 0.634418 0.708844 0.197 Uiso 0.714(15) 1 d R U P B 1
H44C H 0.179254 0.646278 0.724624 0.197 Uiso 0.714(15) 1 d R U P B 1
C05M C -0.0349(3) 0.3834(4) 0.1516(4) 0.145(3) Uani 1 1 d . . . . .
H05 H -0.068563 0.365902 0.141844 0.218 Uiso 1 1 d R U . . .
HF H -0.044053 0.426672 0.151394 0.218 Uiso 1 1 d R U . . .
HG H -0.030973 0.356762 0.187354 0.218 Uiso 1 1 d R U . . .
C05N C 0.0720(5) 0.8996(4) 0.7560(2) 0.184(5) Uani 1 1 d . . . . .
H1 H 0.054110 0.880882 0.794263 0.276 Uiso 1 1 d R U . . .
HH H 0.049760 0.937522 0.740873 0.276 Uiso 1 1 d R U . . .
HI H 0.115650 0.911301 0.750493 0.276 Uiso 1 1 d R U . . .
C05O C 0.2530(5) 0.9321(4) 0.0102(3) 0.150(3) Uani 1 1 d . . . . .
H2 H 0.250822 0.885699 0.026268 0.225 Uiso 1 1 d R U . . .
HJ H 0.295682 0.947899 0.003188 0.225 Uiso 1 1 d R U . . .
HK H 0.239232 0.944099 -0.023432 0.225 Uiso 1 1 d R U . . .
C05P C 0.0560(5) 1.1270(5) 0.4019(3) 0.183(5) Uani 1 1 d . . . . .
H3 H 0.093247 1.123914 0.375883 0.274 Uiso 1 1 d R U . . .
HL H 0.047967 1.171874 0.396773 0.274 Uiso 1 1 d R U . . .
HM H 0.020737 1.106554 0.396763 0.274 Uiso 1 1 d R U . . .
C05R C -0.0031(3) 0.8300(5) 0.7373(3) 0.152(3) Uani 1 1 d . . . . .
H4 H -0.006226 0.804390 0.714973 0.227 Uiso 1 1 d R U . . .
HN H -0.027766 0.867700 0.727873 0.227 Uiso 1 1 d R U . . .
HO H -0.018516 0.804780 0.774903 0.227 Uiso 1 1 d R U . . .
C70 C 0.4355(5) 0.9936(8) 0.6558(4) 0.145(4) Uani 0.784(13) 1 d D U P C 1
H70A H 0.445185 0.953471 0.649194 0.218 Uiso 0.784(13) 1 d R U P C 1
H70B H 0.444885 0.991241 0.689814 0.218 Uiso 0.784(13) 1 d R U P C 1
H70C H 0.460445 1.028411 0.626954 0.218 Uiso 0.784(13) 1 d R U P C 1
C05T C 0.0313(4) 1.0968(5) 0.5037(3) 0.157(4) Uani 1 1 d . . . . .
H5 H -0.009208 1.075581 0.511599 0.235 Uiso 1 1 d R U . . .
HP H 0.025892 1.140601 0.503539 0.235 Uiso 1 1 d R U . . .
HQ H 0.053882 1.074001 0.531019 0.235 Uiso 1 1 d R U . . .
C35 C -0.0871(5) 0.8007(7) 0.3902(5) 0.161(4) Uani 0.745(9) 1 d D U P D 1
H35A H -0.128562 0.782458 0.395642 0.242 Uiso 0.745(9) 1 d R U P D 1
H35B H -0.089612 0.832498 0.407932 0.242 Uiso 0.745(9) 1 d R U P D 1
H35C H -0.060342 0.766908 0.405112 0.242 Uiso 0.745(9) 1 d R U P D 1
C69 C 0.3226(5) 0.9579(8) 0.7090(3) 0.165(5) Uani 0.784(13) 1 d D U P C 1
H69A H 0.294825 0.981749 0.728291 0.248 Uiso 0.784(13) 1 d R U P C 1
H69B H 0.347355 0.930509 0.732471 0.248 Uiso 0.784(13) 1 d R U P C 1
H69C H 0.298135 0.931799 0.697341 0.248 Uiso 0.784(13) 1 d R U P C 1
C05Y C 0.6083(4) 0.8119(4) 0.5061(4) 0.158(4) Uani 1 1 d . . . . .
H6 H 0.609748 0.858370 0.490719 0.237 Uiso 1 1 d R U . . .
HR H 0.604298 0.793430 0.479039 0.237 Uiso 1 1 d R U . . .
HS H 0.646338 0.798090 0.518339 0.237 Uiso 1 1 d R U . . .
C48 C 0.1612(6) 0.3879(6) 0.5021(4) 0.152(4) Uani 0.749(9) 1 d D U P E 1
H48A H 0.143564 0.358263 0.537823 0.228 Uiso 0.749(9) 1 d R U P E 1
H48B H 0.172814 0.364203 0.477203 0.228 Uiso 0.749(9) 1 d R U P E 1
H48C H 0.130594 0.418843 0.490413 0.228 Uiso 0.749(9) 1 d R U P E 1
C060 C 0.3931(4) 0.3036(4) 0.2463(4) 0.143(3) Uani 1 1 d . . . . .
H06A H 0.430470 0.316960 0.217797 0.214 Uiso 1 1 d R U . . .
H06B H 0.396830 0.259800 0.269007 0.214 Uiso 1 1 d R U . . .
H06C H 0.388100 0.331660 0.267767 0.214 Uiso 1 1 d R U . . .
C11 C 0.3599(7) 1.0735(7) 0.6640(5) 0.167(4) Uani 0.784(13) 1 d D U P C 1
H11A H 0.381796 1.105298 0.630896 0.250 Uiso 0.784(13) 1 d R U P C 1
H11B H 0.377116 1.074948 0.693696 0.250 Uiso 0.784(13) 1 d R U P C 1
H11C H 0.315936 1.082578 0.670706 0.250 Uiso 0.784(13) 1 d R U P C 1
C063 C 0.0278(5) 0.4308(5) 0.0551(4) 0.201(6) Uani 1 1 d . . . . .
H06D H 0.069969 0.433119 0.033773 0.302 Uiso 1 1 d R U . . .
H06E H 0.016199 0.473299 0.055883 0.302 Uiso 1 1 d R U . . .
H06F H -0.000771 0.414769 0.039343 0.302 Uiso 1 1 d R U . . .
C064 C 0.5500(4) 0.7198(4) 0.5787(4) 0.160(4) Uani 1 1 d . . . . .
H06G H 0.588068 0.709311 0.591706 0.240 Uiso 1 1 d R U . . .
H06H H 0.549818 0.701210 0.550896 0.240 Uiso 1 1 d R U . . .
H06I H 0.514248 0.702650 0.608276 0.240 Uiso 1 1 d R U . . .
C23 C 0.3293(6) 0.2625(4) 0.1991(5) 0.216(5) Uani 1 1 d . U . . .
H23A H 0.285755 0.261660 0.197328 0.325 Uiso 1 1 d R U . . .
H23B H 0.339865 0.220340 0.220348 0.325 Uiso 1 1 d R U . . .
H23C H 0.355365 0.274550 0.163058 0.325 Uiso 1 1 d R U . . .
C39 C 0.2524(5) 0.5711(6) 0.6854(5) 0.130(4) Uani 0.714(15) 1 d D U P B 1
H39A H 0.275179 0.602050 0.693564 0.195 Uiso 0.714(15) 1 d R U P B 1
H39B H 0.278999 0.558290 0.657054 0.195 Uiso 0.714(15) 1 d R U P B 1
H39C H 0.240009 0.533770 0.717374 0.195 Uiso 0.714(15) 1 d R U P B 1
C63 C 0.1843(9) 0.5244(14) -0.1046(10) 0.175(6) Uani 0.466(13) 1 d D U P F 1
H63A H 0.165299 0.562064 -0.098041 0.262 Uiso 0.466(13) 1 d R U P F 1
H63B H 0.172169 0.487184 -0.072471 0.262 Uiso 0.466(13) 1 d R U P F 1
H63C H 0.170469 0.517664 -0.134141 0.262 Uiso 0.466(13) 1 d R U P F 1
C49 C 0.2117(8) 0.4498(4) 0.5471(3) 0.142(4) Uani 0.749(9) 1 d D U P E 1
H49A H 0.185232 0.486309 0.539423 0.213 Uiso 0.749(9) 1 d R U P E 1
H49B H 0.252472 0.464059 0.548153 0.213 Uiso 0.749(9) 1 d R U P E 1
H49C H 0.192972 0.418509 0.581673 0.213 Uiso 0.749(9) 1 d R U P E 1
C7 C -0.0572(4) 0.6410(5) 0.1601(6) 0.179(4) Uani 1 1 d D U . . .
C47 C 0.2639(6) 0.3638(4) 0.5176(3) 0.137(4) Uani 0.749(9) 1 d D U P E 1
H47A H 0.248323 0.334914 0.554014 0.205 Uiso 0.749(9) 1 d R U P E 1
H47B H 0.304433 0.382114 0.514904 0.205 Uiso 0.749(9) 1 d R U P E 1
H47C H 0.267773 0.340324 0.492584 0.205 Uiso 0.749(9) 1 d R U P E 1
C25 C 0.5865(6) 1.1040(7) 0.1261(9) 0.137(5) Uani 0.489(9) 1 d D U P G 1
H25A H 0.620693 1.133119 0.102108 0.205 Uiso 0.489(9) 1 d R U P G 1
H25B H 0.576193 1.074809 0.108938 0.205 Uiso 0.489(9) 1 d R U P G 1
H25C H 0.598833 1.079669 0.159258 0.205 Uiso 0.489(9) 1 d R U P G 1
C32 C -0.0716(4) 0.7884(6) 0.2990(6) 0.137(4) Uani 0.745(9) 1 d D U P D 1
H32A H -0.049418 0.749997 0.313200 0.205 Uiso 0.745(9) 1 d R U P D 1
H32B H -0.056938 0.805637 0.260190 0.205 Uiso 0.745(9) 1 d R U P D 1
H32C H -0.115958 0.777727 0.307800 0.205 Uiso 0.745(9) 1 d R U P D 1
C34 C -0.0959(4) 0.8968(5) 0.3096(6) 0.134(3) Uani 0.745(9) 1 d D U P D 1
H34A H -0.139071 0.885359 0.312643 0.202 Uiso 0.745(9) 1 d R U P D 1
H34B H -0.077760 0.922979 0.272833 0.202 Uiso 0.745(9) 1 d R U P D 1
H34C H -0.094140 0.920879 0.333503 0.202 Uiso 0.745(9) 1 d R U P D 1
C43 C 0.1524(7) 0.5538(5) 0.6568(5) 0.132(4) Uani 0.714(15) 1 d D U P B 1
H43A H 0.141919 0.515595 0.688395 0.198 Uiso 0.714(15) 1 d R U P B 1
H43B H 0.172979 0.541725 0.626025 0.198 Uiso 0.714(15) 1 d R U P B 1
H43C H 0.114519 0.575535 0.649785 0.198 Uiso 0.714(15) 1 d R U P B 1
C65 C 0.6875(8) 0.7162(8) 0.0084(8) 0.160(6) Uani 0.559(10) 1 d D U P A 1
H65A H 0.704065 0.681073 0.033757 0.240 Uiso 0.559(10) 1 d R U P A 1
H65B H 0.721555 0.740933 -0.019813 0.240 Uiso 0.559(10) 1 d R U P A 1
H65C H 0.659535 0.699103 -0.007333 0.240 Uiso 0.559(10) 1 d R U P A 1
C27 C 0.5438(8) 1.1907(8) 0.1634(7) 0.120(5) Uani 0.489(9) 1 d D U P G 1
H27A H 0.560319 1.169677 0.195117 0.179 Uiso 0.489(9) 1 d R U P G 1
H27B H 0.505159 1.210557 0.173677 0.179 Uiso 0.489(9) 1 d R U P G 1
H27C H 0.573849 1.223397 0.137537 0.179 Uiso 0.489(9) 1 d R U P G 1
C57 C 0.1303(8) 0.8563(11) -0.0824(7) 0.154(6) Uani 0.552(10) 1 d D U P H 1
H57A H 0.114802 0.878663 -0.114422 0.231 Uiso 0.552(10) 1 d R U P H 1
H57B H 0.126122 0.882812 -0.059722 0.231 Uiso 0.552(10) 1 d R U P H 1
H57C H 0.106322 0.816233 -0.062792 0.231 Uiso 0.552(10) 1 d R U P H 1
C20 C 0.1790(9) 0.7770(8) -0.1264(6) 0.146(4) Uani 0.552(10) 1 d D U P H 1
H20A H 0.186545 0.733065 -0.106552 0.219 Uiso 0.552(10) 1 d R U P H 1
H20B H 0.209905 0.791745 -0.160092 0.219 Uiso 0.552(10) 1 d R U P H 1
H20C H 0.137605 0.779035 -0.133852 0.219 Uiso 0.552(10) 1 d R U P H 1
C29 C 0.5131(8) 1.1852(8) 0.0825(6) 0.144(5) Uani 0.489(9) 1 d D U P G 1
H29A H 0.532383 1.227878 0.071008 0.216 Uiso 0.489(9) 1 d R U P G 1
H29B H 0.468053 1.188228 0.088648 0.216 Uiso 0.489(9) 1 d R U P G 1
H29C H 0.527453 1.165988 0.054768 0.216 Uiso 0.489(9) 1 d R U P G 1
C10 C 0.2436(8) 0.8775(7) -0.1293(6) 0.152(5) Uani 0.552(10) 1 d D U P H 1
H10A H 0.227034 0.906413 -0.158604 0.228 Uiso 0.552(10) 1 d R U P H 1
H10B H 0.285544 0.866713 -0.143314 0.228 Uiso 0.552(10) 1 d R U P H 1
H10C H 0.244624 0.898303 -0.103024 0.228 Uiso 0.552(10) 1 d R U P H 1
C59 C 0.2919(13) 0.5845(10) -0.1677(5) 0.158(6) Uani 0.466(13) 1 d D U P F 1
H59A H 0.267669 0.590428 -0.194786 0.236 Uiso 0.466(13) 1 d R U P F 1
H59B H 0.335139 0.578478 -0.182656 0.236 Uiso 0.466(13) 1 d R U P F 1
H59C H 0.289319 0.622048 -0.156536 0.236 Uiso 0.466(13) 1 d R U P F 1
C62 C 0.2847(13) 0.4676(11) -0.1317(8) 0.174(6) Uani 0.466(13) 1 d D U P F 1
H62A H 0.261640 0.429202 -0.106001 0.260 Uiso 0.466(13) 1 d R U P F 1
H62B H 0.328360 0.464532 -0.130131 0.260 Uiso 0.466(13) 1 d R U P F 1
H62C H 0.280630 0.471632 -0.167651 0.260 Uiso 0.466(13) 1 d R U P F 1
C9 C 0.6337(7) 0.8257(8) 0.0078(6) 0.187(6) Uani 0.559(10) 1 d D U P A 1
H9A H 0.606271 0.821919 -0.014716 0.281 Uiso 0.559(10) 1 d R U P A 1
H9B H 0.670401 0.852199 -0.014636 0.281 Uiso 0.559(10) 1 d R U P A 1
H9C H 0.611941 0.845369 0.033514 0.281 Uiso 0.559(10) 1 d R U P A 1
C24 C 0.5660(8) 1.1312(8) 0.0877(6) 0.125(5) Uani 0.511(9) 1 d D U P G 2
H24A H 0.596517 1.166325 0.067928 0.188 Uiso 0.511(9) 1 d R U P G 2
H24B H 0.536337 1.130575 0.066118 0.188 Uiso 0.511(9) 1 d R U P G 2
H24C H 0.587007 1.090945 0.095768 0.188 Uiso 0.511(9) 1 d R U P G 2
C28 C 0.5068(8) 1.2123(6) 0.1213(9) 0.155(5) Uani 0.511(9) 1 d D U P G 2
H28A H 0.541339 1.242517 0.099890 0.232 Uiso 0.511(9) 1 d R U P G 2
H28B H 0.487759 1.223157 0.153020 0.232 Uiso 0.511(9) 1 d R U P G 2
H28C H 0.476129 1.214207 0.100020 0.232 Uiso 0.511(9) 1 d R U P G 2
C26 C 0.5711(7) 1.1413(10) 0.1774(6) 0.140(5) Uani 0.511(9) 1 d D U P G 2
H26A H 0.588074 1.099564 0.191421 0.210 Uiso 0.511(9) 1 d R U P G 2
H26B H 0.544944 1.152394 0.206901 0.210 Uiso 0.511(9) 1 d R U P G 2
H26C H 0.604934 1.173274 0.159171 0.210 Uiso 0.511(9) 1 d R U P G 2
C36 C -0.0697(11) 0.7602(8) 0.3480(17) 0.134(6) Uani 0.255(9) 1 d D U P D 2
H36A H -0.061233 0.745282 0.383773 0.201 Uiso 0.255(9) 1 d R U P D 2
H36B H -0.041773 0.740362 0.325203 0.201 Uiso 0.255(9) 1 d R U P D 2
H36C H -0.112603 0.748552 0.350193 0.201 Uiso 0.255(9) 1 d R U P D 2
C31 C -0.1036(12) 0.858(2) 0.3619(19) 0.138(6) Uani 0.255(9) 1 d . U P D 2
H31A H -0.144689 0.837921 0.368473 0.207 Uiso 0.255(9) 1 d R U P D 2
H31B H -0.105419 0.903781 0.346763 0.207 Uiso 0.255(9) 1 d R U P D 2
H31C H -0.090149 0.846531 0.395593 0.207 Uiso 0.255(9) 1 d R U P D 2
C33 C -0.0687(12) 0.847(2) 0.2642(16) 0.142(6) Uani 0.255(9) 1 d . U P D 2
H33A H -0.051149 0.808658 0.258334 0.212 Uiso 0.255(9) 1 d R U P D 2
H33B H -0.046919 0.884648 0.235994 0.212 Uiso 0.255(9) 1 d R U P D 2
H33C H -0.112609 0.847818 0.263544 0.212 Uiso 0.255(9) 1 d R U P D 2
C40 C 0.1858(18) 0.6312(14) 0.7116(10) 0.136(8) Uani 0.286(15) 1 d D U P B 2
H40A H 0.224869 0.655041 0.707548 0.204 Uiso 0.286(15) 1 d R U P B 2
H40B H 0.151119 0.661101 0.708678 0.204 Uiso 0.286(15) 1 d R U P B 2
H40C H 0.176229 0.597071 0.747318 0.204 Uiso 0.286(15) 1 d R U P B 2
C41 C 0.1257(10) 0.5820(17) 0.6800(14) 0.137(7) Uani 0.286(15) 1 d D U P B 2
H41A H 0.103713 0.619248 0.686887 0.206 Uiso 0.286(15) 1 d R U P B 2
H41B H 0.112513 0.573598 0.650087 0.206 Uiso 0.286(15) 1 d R U P B 2
H41C H 0.115213 0.543728 0.712897 0.206 Uiso 0.286(15) 1 d R U P B 2
C38 C 0.2409(14) 0.5476(10) 0.6592(12) 0.129(7) Uani 0.286(15) 1 d D U P B 2
H38A H 0.282501 0.562204 0.657886 0.193 Uiso 0.286(15) 1 d R U P B 2
H38B H 0.240431 0.540364 0.625786 0.193 Uiso 0.286(15) 1 d R U P B 2
H38C H 0.229311 0.507974 0.689096 0.193 Uiso 0.286(15) 1 d R U P B 2
C18 C 0.202(2) 0.3565(10) 0.5063(12) 0.134(7) Uani 0.251(9) 1 d D U P E 2
H18A H 0.157243 0.348919 0.511181 0.200 Uiso 0.251(9) 1 d R U P E 2
H18B H 0.216383 0.326149 0.536011 0.200 Uiso 0.251(9) 1 d R U P E 2
H18C H 0.223573 0.351019 0.472751 0.200 Uiso 0.251(9) 1 d R U P E 2
C46 C 0.2643(15) 0.4205(16) 0.5385(10) 0.146(7) Uani 0.251(9) 1 d D U P E 2
H46A H 0.248427 0.443987 0.562943 0.218 Uiso 0.251(9) 1 d R U P E 2
H46B H 0.303247 0.440967 0.514743 0.218 Uiso 0.251(9) 1 d R U P E 2
H46C H 0.271587 0.376707 0.559113 0.218 Uiso 0.251(9) 1 d R U P E 2
C12 C 0.1580(14) 0.4502(12) 0.5273(11) 0.142(7) Uani 0.251(9) 1 d D U P E 2
H12A H 0.129726 0.458409 0.502186 0.213 Uiso 0.251(9) 1 d R U P E 2
H12B H 0.168636 0.491059 0.531586 0.213 Uiso 0.251(9) 1 d R U P E 2
H12C H 0.137086 0.419749 0.562816 0.213 Uiso 0.251(9) 1 d R U P E 2
C51 C 0.6869(12) 0.8157(8) 0.0414(11) 0.156(6) Uani 0.441(10) 1 d D U P A 2
H51A H 0.668051 0.856372 0.023888 0.235 Uiso 0.441(10) 1 d R U P A 2
H51B H 0.731381 0.816882 0.022998 0.235 Uiso 0.441(10) 1 d R U P A 2
H51C H 0.683901 0.810472 0.079718 0.235 Uiso 0.441(10) 1 d R U P A 2
C53 C 0.7095(9) 0.7134(9) 0.0633(10) 0.206(7) Uani 0.441(10) 1 d D U P A 2
H53A H 0.726896 0.732519 0.085793 0.309 Uiso 0.441(10) 1 d R U P A 2
H53B H 0.743226 0.710519 0.033103 0.309 Uiso 0.441(10) 1 d R U P A 2
H53C H 0.691496 0.669909 0.085433 0.309 Uiso 0.441(10) 1 d R U P A 2
C52 C 0.6518(12) 0.7479(12) -0.0145(6) 0.166(7) Uani 0.441(10) 1 d D U P A 2
H52A H 0.649074 0.700991 -0.007077 0.250 Uiso 0.441(10) 1 d R U P A 2
H52B H 0.690784 0.766291 -0.041457 0.250 Uiso 0.441(10) 1 d R U P A 2
H52C H 0.615464 0.767882 -0.028787 0.250 Uiso 0.441(10) 1 d R U P A 2
C54 C 0.1929(12) 0.8909(7) -0.1049(8) 0.149(5) Uani 0.448(10) 1 d D U P H 2
H54A H 0.158080 0.900105 -0.123773 0.223 Uiso 0.448(10) 1 d R U P H 2
H54B H 0.222880 0.928285 -0.119573 0.223 Uiso 0.448(10) 1 d R U P H 2
H54C H 0.176380 0.882325 -0.065953 0.223 Uiso 0.448(10) 1 d R U P H 2
C55 C 0.2270(10) 0.8110(10) -0.1504(6) 0.133(5) Uani 0.448(10) 1 d D U P H 2
H55A H 0.233558 0.765479 -0.147247 0.199 Uiso 0.448(10) 1 d R U P H 2
H55B H 0.267898 0.833539 -0.158047 0.199 Uiso 0.448(10) 1 d R U P H 2
H55C H 0.205698 0.831579 -0.180147 0.199 Uiso 0.448(10) 1 d R U P H 2
C56 C 0.1226(8) 0.8100(11) -0.0874(8) 0.148(6) Uani 0.448(10) 1 d D U P H 2
H56A H 0.097488 0.802648 -0.050428 0.222 Uiso 0.448(10) 1 d R U P H 2
H56B H 0.129978 0.768298 -0.093378 0.222 Uiso 0.448(10) 1 d R U P H 2
H56C H 0.099748 0.837468 -0.113818 0.222 Uiso 0.448(10) 1 d R U P H 2
C61 C 0.3171(9) 0.5053(11) -0.1507(6) 0.171(5) Uani 0.534(13) 1 d D U P F 2
H61A H 0.328789 0.462596 -0.129112 0.257 Uiso 0.534(13) 1 d R U P F 2
H61B H 0.352449 0.536686 -0.160422 0.257 Uiso 0.534(13) 1 d R U P F 2
H61C H 0.307139 0.502706 -0.183942 0.257 Uiso 0.534(13) 1 d R U P F 2
C8 C 0.2019(11) 0.4873(11) -0.1077(8) 0.165(6) Uani 0.534(13) 1 d D U P F 2
H8A H 0.166855 0.499590 -0.083299 0.248 Uiso 0.534(13) 1 d R U P F 2
H8B H 0.211335 0.441959 -0.090729 0.248 Uiso 0.534(13) 1 d R U P F 2
H8C H 0.190075 0.492480 -0.142159 0.248 Uiso 0.534(13) 1 d R U P F 2
C64 C 0.2360(12) 0.6015(8) -0.1477(7) 0.170(6) Uani 0.534(13) 1 d D U P F 2
H64A H 0.236694 0.608557 -0.185997 0.255 Uiso 0.534(13) 1 d R U P F 2
H64B H 0.262454 0.635287 -0.145277 0.255 Uiso 0.534(13) 1 d R U P F 2
H64C H 0.192594 0.603507 -0.128147 0.255 Uiso 0.534(13) 1 d R U P F 2
C21 C 0.4228(17) 0.955(2) 0.6607(16) 0.140(7) Uani 0.216(13) 1 d D U P C 2
H21A H 0.405741 0.912560 0.664181 0.209 Uiso 0.216(13) 1 d R U P C 2
H21B H 0.440611 0.950910 0.692241 0.209 Uiso 0.216(13) 1 d R U P C 2
H21C H 0.455951 0.970450 0.627381 0.209 Uiso 0.216(13) 1 d R U P C 2
C17 C 0.400(3) 1.0708(16) 0.6383(16) 0.170(7) Uani 0.216(13) 1 d D U P C 2
H17A H 0.443132 1.070759 0.618359 0.254 Uiso 0.216(13) 1 d R U P C 2
H17B H 0.399252 1.084559 0.669699 0.254 Uiso 0.216(13) 1 d R U P C 2
H17C H 0.375572 1.100859 0.614299 0.254 Uiso 0.216(13) 1 d R U P C 2
C66 C 0.3138(14) 1.024(3) 0.6990(16) 0.163(7) Uani 0.216(13) 1 d D U P C 2
H66A H 0.303093 1.068708 0.681983 0.244 Uiso 0.216(13) 1 d R U P C 2
H66B H 0.328313 1.019978 0.732023 0.244 Uiso 0.216(13) 1 d R U P C 2
H66C H 0.276443 0.995078 0.708383 0.244 Uiso 0.216(13) 1 d R U P C 2
C4 C -0.1000(8) 0.5806(10) 0.1894(11) 0.179(7) Uani 0.522(10) 1 d D U P I 1
H4A H -0.079581 0.543382 0.181111 0.268 Uiso 0.522(10) 1 d R U P I 1
H4B H -0.139791 0.587462 0.177231 0.268 Uiso 0.522(10) 1 d R U P I 1
H4C H -0.108461 0.572212 0.228661 0.268 Uiso 0.522(10) 1 d R U P I 1
C6 C -0.0819(7) 0.7018(8) 0.1645(11) 0.179(6) Uani 0.522(10) 1 d D U P I 1
H6A H -0.100911 0.696833 0.201671 0.268 Uiso 0.522(10) 1 d R U P I 1
H6B H -0.113191 0.714073 0.143021 0.268 Uiso 0.522(10) 1 d R U P I 1
H6C H -0.048741 0.734814 0.150861 0.268 Uiso 0.522(10) 1 d R U P I 1
C2 C -0.0508(8) 0.6401(12) 0.0998(10) 0.209(7) Uani 0.522(10) 1 d D U P I 1
H2A H -0.014787 0.666435 0.075787 0.313 Uiso 0.522(10) 1 d R U P I 1
H2B H -0.088277 0.656875 0.087677 0.313 Uiso 0.522(10) 1 d R U P I 1
H2C H -0.046157 0.596355 0.099637 0.313 Uiso 0.522(10) 1 d R U P I 1
C1 C -0.0652(9) 0.7022(10) 0.1096(11) 0.192(7) Uani 0.478(10) 1 d D U P I 2
H1A H -0.044262 0.740628 0.108523 0.288 Uiso 0.478(10) 1 d R U P I 2
H1B H -0.109002 0.709868 0.110353 0.288 Uiso 0.478(10) 1 d R U P I 2
H1C H -0.046242 0.691038 0.077963 0.288 Uiso 0.478(10) 1 d R U P I 2
C3 C -0.0834(11) 0.5826(12) 0.1559(13) 0.193(7) Uani 0.478(10) 1 d D U P I 2
H3A H -0.058470 0.569721 0.126996 0.290 Uiso 0.478(10) 1 d R U P I 2
H3B H -0.125210 0.591311 0.149936 0.290 Uiso 0.478(10) 1 d R U P I 2
H3C H -0.085490 0.548401 0.189986 0.290 Uiso 0.478(10) 1 d R U P I 2
C5 C -0.0904(10) 0.6348(13) 0.2214(10) 0.211(7) Uani 0.478(10) 1 d D U P I 2
H5A H -0.077436 0.595201 0.244821 0.317 Uiso 0.478(10) 1 d R U P I 2
H5B H -0.135526 0.633561 0.226881 0.317 Uiso 0.478(10) 1 d R U P I 2
H5C H -0.076956 0.670801 0.229781 0.317 Uiso 0.478(10) 1 d R U P I 2

loop_
_atom_site_aniso_label
_atom_site_aniso_U_11
_atom_site_aniso_U_22
_atom_site_aniso_U_33
_atom_site_aniso_U_23
_atom_site_aniso_U_13
_atom_site_aniso_U_12
Ag5 0.05849(15) 0.05057(13) 0.04515(13) -0.01633(10) -0.01057(11) -0.00019(11)
Ag4 0.05738(15) 0.04623(13) 0.04935(14) -0.01610(10) -0.00553(11) -0.00143(10)
Ag1 0.05898(15) 0.05869(14) 0.05000(14) -0.02214(11) -0.01365(12) 0.00043(11)
Ag6 0.07540(19) 0.05388(14) 0.04824(14) -0.01356(11) -0.01822(13) 0.00516(13)
Ag3 0.06348(16) 0.05094(14) 0.05775(16) -0.02156(12) -0.00037(12) -0.00440(12)
Ag2 0.06710(18) 0.07155(18) 0.06782(18) -0.03383(15) -0.01920(14) 0.01084(14)
Ti5 0.0461(3) 0.0393(3) 0.0367(3) -0.0151(2) -0.0025(2) -0.0038(2)
Ti4 0.0463(3) 0.0439(3) 0.0403(3) -0.0159(2) -0.0074(2) -0.0021(2)
Ti2 0.0503(3) 0.0411(3) 0.0372(3) -0.0165(2) -0.0047(2) -0.0035(2)
Ti6 0.0593(4) 0.0468(3) 0.0411(3) -0.0181(2) -0.0085(3) 0.0076(3)
Ti3 0.0539(3) 0.0470(3) 0.0427(3) -0.0180(2) -0.0086(3) -0.0022(3)
Ti1 0.0599(4) 0.0489(3) 0.0525(4) -0.0255(3) -0.0150(3) 0.0045(3)
S0D 0.0502(4) 0.0473(4) 0.0413(4) -0.0162(3) -0.0054(3) -0.0001(3)
S00E 0.0572(5) 0.0407(4) 0.0453(4) -0.0150(3) -0.0062(4) -0.0053(3)
S00F 0.0586(5) 0.0477(4) 0.0520(5) -0.0235(4) -0.0087(4) -0.0031(4)
S00G 0.0642(5) 0.0444(4) 0.0491(5) -0.0182(3) -0.0078(4) -0.0054(4)
S00H 0.0664(5) 0.0457(4) 0.0424(4) -0.0198(3) -0.0038(4) -0.0026(4)
S00I 0.0515(5) 0.0477(4) 0.0589(5) -0.0229(4) -0.0110(4) 0.0021(3)
S00J 0.0574(5) 0.0549(4) 0.0428(4) -0.0238(4) -0.0073(4) 0.0016(4)
S00K 0.0474(4) 0.0581(5) 0.0466(4) -0.0108(4) -0.0073(4) -0.0013(4)
S00L 0.0571(5) 0.0497(4) 0.0552(5) -0.0123(4) -0.0161(4) -0.0088(4)
S00M 0.0563(5) 0.0584(5) 0.0563(5) -0.0306(4) -0.0022(4) -0.0093(4)
S00N 0.0624(5) 0.0522(4) 0.0624(5) -0.0236(4) -0.0117(4) 0.0034(4)
S00O 0.0556(5) 0.0674(5) 0.0447(4) -0.0170(4) -0.0085(4) -0.0035(4)
S00P 0.0749(6) 0.0521(4) 0.0445(4) -0.0194(4) 0.0062(4) -0.0123(4)
S00Q 0.0818(7) 0.0603(5) 0.0496(5) -0.0275(4) -0.0077(5) 0.0100(5)
S00R 0.0779(7) 0.0587(5) 0.0715(6) -0.0354(5) -0.0211(5) 0.0014(5)
S00S 0.0587(5) 0.0606(5) 0.0696(6) -0.0171(5) -0.0045(5) -0.0065(4)
O00T 0.0576(14) 0.0464(11) 0.0349(11) -0.0149(9) -0.0087(10) 0.0026(10)
O00U 0.0465(12) 0.0499(12) 0.0500(13) -0.0209(10) -0.0064(10) -0.0021(10)
O00V 0.0587(14) 0.0446(11) 0.0405(12) -0.0216(9) -0.0078(10) -0.0005(10)
O00W 0.0595(14) 0.0386(10) 0.0419(12) -0.0127(9) 0.0011(10) -0.0093(10)
O00X 0.0602(15) 0.0508(12) 0.0438(13) -0.0165(10) -0.0037(11) -0.0092(11)
O00Y 0.0693(16) 0.0513(12) 0.0435(13) -0.0197(10) -0.0153(11) 0.0073(11)
O00Z 0.0568(13) 0.0418(11) 0.0394(12) -0.0148(9) -0.0074(10) -0.0025(10)
O010 0.0493(13) 0.0508(12) 0.0470(13) -0.0247(10) -0.0041(10) -0.0028(10)
O011 0.0539(13) 0.0405(10) 0.0431(12) -0.0181(9) -0.0073(10) -0.0021(9)
O012 0.0545(13) 0.0484(12) 0.0447(12) -0.0217(10) -0.0060(10) 0.0036(10)
O013 0.0601(14) 0.0513(12) 0.0507(13) -0.0248(11) -0.0137(11) -0.0007(11)
O014 0.0548(13) 0.0400(10) 0.0404(11) -0.0154(9) -0.0080(10) -0.0031(9)
O015 0.0510(13) 0.0491(12) 0.0425(12) -0.0106(10) -0.0094(10) 0.0010(10)
O016 0.0530(13) 0.0510(12) 0.0571(14) -0.0265(11) -0.0202(11) 0.0053(10)
O017 0.0670(15) 0.0431(11) 0.0385(12) -0.0137(9) -0.0062(11) -0.0051(10)
O018 0.0492(13) 0.0561(13) 0.0489(13) -0.0218(11) 0.0005(11) -0.0063(11)
O019 0.0528(13) 0.0450(11) 0.0412(12) -0.0208(9) -0.0063(10) -0.0030(10)
O01A 0.0547(14) 0.0556(13) 0.0523(14) -0.0176(11) -0.0102(11) -0.0031(11)
O01B 0.0710(17) 0.0543(13) 0.0487(14) -0.0099(11) -0.0151(12) -0.0095(12)
O01C 0.090(2) 0.0513(13) 0.0401(13) -0.0154(11) 0.0018(13) -0.0033(13)
O01D 0.0464(13) 0.0738(16) 0.0550(15) -0.0268(13) -0.0074(11) 0.0007(12)
O01E 0.0658(18) 0.091(2) 0.080(2) -0.0390(17) -0.0125(15) 0.0206(15)
O01F 0.0662(16) 0.0763(16) 0.0505(14) -0.0314(13) -0.0180(12) 0.0136(13)
O01G 0.0562(16) 0.092(2) 0.099(2) -0.0627(19) -0.0131(15) -0.0033(14)
O01H 0.091(2) 0.0505(14) 0.0707(18) -0.0260(13) -0.0174(16) 0.0022(13)
O01I 0.107(2) 0.0532(14) 0.0598(16) -0.0207(12) -0.0396(16) -0.0049(14)
O01J 0.154(4) 0.0550(16) 0.077(2) -0.0195(15) -0.032(2) 0.0085(19)
O01K 0.0693(19) 0.098(2) 0.096(2) -0.062(2) -0.0131(17) 0.0147(16)
C01L 0.0492(18) 0.0533(18) 0.0447(18) -0.0194(15) -0.0050(15) -0.0004(15)
C01M 0.0447(17) 0.0441(16) 0.0433(17) -0.0142(13) -0.0075(14) -0.0003(13)
C01N 0.057(2) 0.0397(16) 0.0458(18) -0.0115(14) -0.0038(15) -0.0063(14)
C01O 0.0579(19) 0.0358(14) 0.0416(17) -0.0171(13) -0.0053(14) 0.0026(13)
C01P 0.062(2) 0.0414(16) 0.0399(17) -0.0178(13) -0.0099(15) 0.0024(14)
C01Q 0.0518(18) 0.0415(15) 0.0445(17) -0.0165(13) -0.0086(14) 0.0033(13)
C01R 0.0492(18) 0.0426(16) 0.0432(17) -0.0119(13) -0.0076(14) -0.0075(13)
C01S 0.0498(18) 0.0445(16) 0.053(2) -0.0151(15) -0.0144(15) -0.0010(14)
C01T 0.057(2) 0.0508(18) 0.053(2) -0.0219(16) -0.0136(16) 0.0060(15)
C01U 0.062(2) 0.0399(15) 0.0472(18) -0.0177(14) -0.0089(16) -0.0020(14)
C01V 0.0513(19) 0.0450(16) 0.0469(18) -0.0171(14) -0.0098(15) 0.0008(14)
C01W 0.0569(19) 0.0418(16) 0.0497(18) -0.0241(14) -0.0145(15) 0.0055(14)
C01X 0.059(2) 0.0396(15) 0.0415(17) -0.0101(13) -0.0019(15) -0.0058(14)
C01Y 0.071(2) 0.0465(17) 0.0412(18) -0.0146(15) -0.0066(17) -0.0037(16)
C01Z 0.065(2) 0.0488(17) 0.0456(18) -0.0216(15) -0.0073(16) -0.0026(16)
C020 0.0527(19) 0.0493(17) 0.053(2) -0.0222(15) -0.0091(16) 0.0017(15)
C021 0.061(2) 0.0490(17) 0.0467(19) -0.0137(15) -0.0203(16) -0.0052(15)
C022 0.063(2) 0.0487(17) 0.0445(18) -0.0179(15) -0.0088(16) 0.0008(15)
C023 0.061(2) 0.0512(18) 0.0462(19) -0.0169(15) -0.0162(16) 0.0042(16)
C024 0.0486(18) 0.0520(18) 0.0448(18) -0.0166(14) -0.0100(15) -0.0012(14)
C025 0.0568(19) 0.0380(15) 0.0455(18) -0.0155(13) -0.0066(15) -0.0031(14)
C026 0.054(2) 0.061(2) 0.0498(19) -0.0284(16) -0.0118(16) 0.0021(16)
C027 0.063(2) 0.0503(19) 0.069(2) -0.0223(17) -0.0178(19) -0.0097(17)
C028 0.064(2) 0.0470(17) 0.0440(18) -0.0162(14) -0.0070(16) -0.0032(15)
C029 0.055(2) 0.0478(17) 0.0502(19) -0.0243(15) -0.0074(15) 0.0020(15)
C02A 0.072(2) 0.0471(17) 0.0435(18) -0.0168(15) 0.0003(17) -0.0085(16)
C02B 0.065(2) 0.0451(17) 0.0437(18) -0.0078(14) -0.0076(16) -0.0005(16)
C02C 0.0511(19) 0.065(2) 0.0399(17) -0.0186(16) -0.0023(15) 0.0062(16)
C02D 0.071(2) 0.0520(19) 0.0478(19) -0.0168(15) -0.0195(18) 0.0050(17)
C02E 0.065(2) 0.0467(17) 0.0465(18) -0.0224(15) -0.0074(16) 0.0007(15)
C02F 0.048(2) 0.062(2) 0.065(2) -0.0251(18) -0.0058(17) -0.0009(16)
C02G 0.065(2) 0.0432(16) 0.0435(18) -0.0144(14) 0.0005(16) -0.0084(15)
C02H 0.0456(19) 0.064(2) 0.070(2) -0.0266(19) -0.0071(17) -0.0024(16)
C02I 0.0448(18) 0.062(2) 0.0456(18) -0.0155(16) -0.0049(15) 0.0028(15)
C02J 0.052(2) 0.058(2) 0.083(3) -0.024(2) -0.013(2) 0.0049(17)
C02K 0.059(2) 0.0533(19) 0.057(2) -0.0116(16) -0.0233(17) -0.0079(16)
C02L 0.056(2) 0.0545(19) 0.059(2) -0.0226(17) -0.0158(17) 0.0018(16)
C02M 0.058(2) 0.0435(16) 0.0457(18) -0.0209(14) -0.0099(15) -0.0010(14)
C02N 0.0497(19) 0.0523(18) 0.0467(19) -0.0108(15) -0.0071(15) -0.0048(15)
C02O 0.066(2) 0.0493(18) 0.060(2) -0.0214(16) -0.0223(18) 0.0089(16)
C02P 0.061(2) 0.0411(16) 0.0405(17) -0.0124(13) -0.0091(15) -0.0023(14)
C02Q 0.052(2) 0.0491(18) 0.057(2) -0.0149(16) -0.0141(16) -0.0041(15)
C02R 0.078(3) 0.0528(19) 0.049(2) -0.0210(16) -0.0166(18) 0.0048(18)
C02S 0.066(2) 0.0467(18) 0.058(2) -0.0183(16) -0.0043(18) -0.0106(16)
C02T 0.061(2) 0.0532(19) 0.063(2) -0.0112(17) -0.0076(19) -0.0076(17)
C02U 0.0465(18) 0.0563(19) 0.062(2) -0.0307(17) -0.0061(17) -0.0058(15)
C02V 0.085(3) 0.053(2) 0.063(2) -0.0219(18) -0.028(2) 0.0013(19)
C02W 0.057(2) 0.058(2) 0.0484(19) -0.0176(16) -0.0147(16) 0.0016(16)
C02X 0.061(2) 0.0492(17) 0.0453(18) -0.0192(15) -0.0136(16) -0.0020(15)
C02Y 0.104(3) 0.053(2) 0.043(2) -0.0114(16) -0.015(2) -0.007(2)
C02Z 0.063(2) 0.071(2) 0.069(3) -0.039(2) -0.017(2) 0.0042(19)
C030 0.061(2) 0.0539(19) 0.055(2) -0.0286(17) 0.0000(17) -0.0069(16)
C031 0.083(3) 0.067(2) 0.066(3) -0.014(2) -0.026(2) -0.017(2)
C032 0.067(2) 0.0478(17) 0.0451(19) -0.0167(15) -0.0027(16) -0.0036(16)
C033 0.068(2) 0.068(2) 0.057(2) -0.0332(19) -0.0133(18) -0.0012(19)
C034 0.068(2) 0.0525(19) 0.068(2) -0.0189(18) -0.021(2) -0.0068(17)
C035 0.076(3) 0.078(3) 0.047(2) -0.0157(19) -0.0209(19) 0.003(2)
C036 0.069(3) 0.067(2) 0.075(3) -0.022(2) -0.034(2) 0.010(2)
C037 0.060(2) 0.058(2) 0.068(3) -0.0068(18) -0.020(2) 0.0015(18)
C038 0.072(3) 0.059(2) 0.051(2) -0.0178(17) 0.0104(19) -0.0118(19)
C039 0.055(2) 0.065(2) 0.075(3) -0.007(2) -0.013(2) -0.0109(18)
C03A 0.062(2) 0.063(2) 0.075(3) -0.035(2) -0.018(2) -0.0039(18)
C03B 0.068(3) 0.060(2) 0.061(2) -0.0203(18) 0.007(2) -0.0206(19)
C03C 0.054(2) 0.067(2) 0.054(2) -0.0318(18) -0.0109(16) 0.0029(17)
C03D 0.070(2) 0.0554(19) 0.0463(19) -0.0146(16) -0.0129(17) -0.0172(18)
C03E 0.094(3) 0.076(3) 0.048(2) -0.0141(19) -0.003(2) -0.026(2)
C03F 0.053(2) 0.072(2) 0.0423(18) -0.0242(17) -0.0089(15) 0.0026(17)
C03G 0.060(2) 0.065(2) 0.047(2) -0.0197(17) -0.0052(17) 0.0040(17)
C03H 0.096(3) 0.056(2) 0.0408(19) -0.0174(16) -0.0061(19) -0.006(2)
C03I 0.076(3) 0.070(2) 0.057(2) -0.0288(19) -0.028(2) 0.013(2)
C03J 0.107(4) 0.054(2) 0.053(2) -0.0135(18) -0.029(2) -0.002(2)
C03K 0.063(2) 0.0462(17) 0.0458(19) -0.0107(14) -0.0136(16) 0.0043(15)
C03L 0.058(2) 0.078(3) 0.047(2) -0.0106(18) -0.0023(17) -0.0061(19)
C03M 0.068(3) 0.068(2) 0.072(3) -0.009(2) -0.027(2) -0.015(2)
C03N 0.062(2) 0.063(2) 0.050(2) 0.0002(17) -0.0054(18) -0.0028(18)
C03O 0.075(3) 0.097(3) 0.064(3) -0.047(2) -0.011(2) -0.011(2)
C03P 0.053(2) 0.054(2) 0.087(3) -0.016(2) -0.005(2) -0.0011(17)
C03Q 0.084(3) 0.061(2) 0.050(2) -0.0265(17) -0.0127(19) -0.009(2)
C03R 0.091(3) 0.0477(19) 0.048(2) -0.0087(16) -0.006(2) -0.0066(19)
C03S 0.054(2) 0.073(2) 0.089(3) -0.045(2) -0.013(2) -0.0015(19)
C03T 0.092(3) 0.060(2) 0.112(4) -0.012(2) -0.055(3) -0.014(2)
C03U 0.111(4) 0.053(2) 0.043(2) -0.0116(16) 0.001(2) -0.011(2)
C03V 0.093(3) 0.071(2) 0.059(2) -0.035(2) 0.022(2) -0.022(2)
C03W 0.069(3) 0.082(3) 0.046(2) -0.0280(19) -0.0071(18) 0.010(2)
C03X 0.049(2) 0.107(3) 0.081(3) -0.053(3) -0.002(2) -0.011(2)
C03Y 0.070(3) 0.097(3) 0.045(2) -0.026(2) -0.0094(19) -0.013(2)
C03Z 0.073(3) 0.066(2) 0.053(2) 0.0008(18) -0.010(2) -0.002(2)
C040 0.081(3) 0.083(3) 0.063(3) -0.019(2) -0.034(2) 0.013(2)
C041 0.092(3) 0.116(4) 0.047(2) -0.035(2) -0.018(2) -0.014(3)
C042 0.082(3) 0.054(2) 0.092(3) -0.011(2) -0.046(3) -0.002(2)
C043 0.091(3) 0.100(3) 0.075(3) -0.042(3) -0.040(3) 0.021(3)
C044 0.088(3) 0.073(3) 0.080(3) -0.042(2) 0.019(3) -0.031(2)
C045 0.071(3) 0.079(3) 0.064(3) -0.015(2) -0.029(2) 0.004(2)
C046 0.086(3) 0.074(2) 0.044(2) -0.0065(18) -0.019(2) -0.005(2)
C047 0.053(2) 0.070(3) 0.153(6) -0.014(3) -0.032(3) 0.008(2)
C048 0.071(3) 0.091(3) 0.046(2) -0.018(2) -0.0044(19) -0.002(2)
C049 0.091(4) 0.114(4) 0.054(2) -0.041(3) -0.008(2) -0.024(3)
C04A 0.103(4) 0.058(2) 0.126(5) -0.008(3) -0.079(4) -0.003(2)
C04B 0.113(4) 0.086(3) 0.086(3) -0.052(3) 0.039(3) -0.048(3)
C04C 0.073(3) 0.107(3) 0.061(3) -0.024(2) -0.025(2) -0.020(3)
C04E 0.160(6) 0.081(3) 0.071(3) -0.011(3) -0.063(4) -0.010(3)
C04F 0.121(5) 0.137(5) 0.048(3) -0.021(3) -0.019(3) 0.009(4)
C04G 0.058(3) 0.072(3) 0.184(7) -0.003(4) -0.034(4) -0.009(2)
C04H 0.110(5) 0.123(4) 0.088(4) -0.021(3) -0.044(3) -0.035(4)
C04I 0.131(5) 0.136(5) 0.074(4) -0.020(3) -0.052(4) 0.021(4)
C45 0.187(6) 0.072(3) 0.046(2) -0.007(2) 0.006(3) -0.038(3)
C04L 0.144(6) 0.139(5) 0.114(5) -0.062(4) -0.076(5) 0.007(4)
C37 0.052(3) 0.134(4) 0.194(6) -0.108(5) -0.019(3) -0.007(3)
C04N 0.087(4) 0.147(5) 0.056(3) -0.038(3) -0.017(2) -0.027(3)
C04O 0.111(4) 0.063(3) 0.110(4) -0.029(3) -0.017(3) -0.012(3)
C30 0.089(3) 0.106(4) 0.103(4) -0.047(3) 0.028(3) -0.051(3)
C04R 0.082(3) 0.100(4) 0.097(4) -0.007(3) -0.043(3) -0.026(3)
C04S 0.120(5) 0.160(6) 0.056(3) -0.007(3) -0.037(3) -0.039(4)
C04T 0.066(4) 0.193(8) 0.282(12) -0.172(9) 0.003(5) 0.006(4)
C60 0.194(7) 0.182(6) 0.068(3) -0.048(4) -0.044(4) -0.064(6)
C68 0.062(3) 0.089(3) 0.188(6) -0.013(4) -0.040(4) 0.000(3)
C04W 0.133(5) 0.088(4) 0.092(4) 0.008(3) -0.046(4) 0.022(3)
C04X 0.115(5) 0.178(7) 0.130(6) -0.083(5) -0.074(5) 0.077(5)
C04Y 0.201(9) 0.118(5) 0.137(6) 0.000(4) -0.120(7) 0.000(5)
C04Z 0.106(4) 0.123(4) 0.047(2) -0.024(3) 0.002(3) -0.016(3)
C050 0.261(10) 0.069(3) 0.113(5) 0.003(3) -0.110(6) -0.006(4)
C051 0.155(7) 0.103(4) 0.123(6) -0.011(4) -0.008(5) -0.036(5)
C052 0.105(5) 0.165(6) 0.075(4) -0.029(4) -0.041(3) -0.010(4)
C42 0.099(4) 0.091(3) 0.067(3) 0.020(3) -0.009(3) 0.006(3)
C054 0.165(7) 0.064(3) 0.165(7) 0.003(4) -0.073(6) 0.002(4)
C055 0.118(5) 0.128(5) 0.160(7) -0.050(5) -0.075(5) 0.063(4)
C056 0.115(5) 0.133(6) 0.178(8) -0.059(5) -0.051(5) -0.042(4)
C057 0.093(5) 0.210(8) 0.142(6) -0.115(7) 0.029(4) -0.009(5)
C16 0.136(5) 0.084(3) 0.166(6) -0.022(4) -0.104(5) -0.003(3)
C58 0.126(5) 0.136(5) 0.079(3) -0.033(3) -0.062(3) 0.052(4)
C05B 0.152(7) 0.175(7) 0.100(5) -0.090(5) 0.009(4) 0.012(5)
C67 0.120(5) 0.277(8) 0.080(4) -0.080(5) -0.023(4) -0.048(6)
C05D 0.207(9) 0.108(5) 0.169(7) -0.100(5) -0.001(6) -0.033(5)
C05E 0.156(7) 0.140(6) 0.142(7) -0.031(5) -0.104(6) 0.020(5)
C50 0.154(5) 0.129(4) 0.127(5) -0.070(4) 0.061(4) -0.066(4)
C05G 0.181(8) 0.158(7) 0.058(3) 0.009(4) -0.028(4) -0.012(6)
C15 0.122(9) 0.171(11) 0.157(10) -0.056(9) 0.065(8) -0.070(9)
C05K 0.107(4) 0.145(5) 0.110(5) -0.029(4) -0.007(4) 0.070(4)
C44 0.142(9) 0.125(7) 0.071(5) 0.028(5) -0.002(6) -0.005(7)
C05M 0.081(4) 0.185(8) 0.181(8) -0.064(6) -0.041(5) -0.032(5)
C05N 0.304(13) 0.174(7) 0.049(3) -0.045(4) 0.037(5) -0.067(8)
C05O 0.266(11) 0.133(6) 0.068(4) -0.038(4) -0.064(5) 0.005(6)
C05P 0.176(9) 0.253(11) 0.104(6) -0.043(7) -0.048(6) 0.137(8)
C05R 0.102(5) 0.247(10) 0.074(4) -0.041(5) 0.032(4) -0.035(6)
C70 0.124(7) 0.250(11) 0.090(5) -0.069(7) -0.054(5) -0.034(7)
C05T 0.127(6) 0.223(9) 0.107(5) -0.062(6) -0.004(4) 0.097(6)
C35 0.074(5) 0.167(8) 0.208(10) -0.041(8) 0.014(6) -0.049(6)
C69 0.140(8) 0.278(13) 0.060(4) -0.019(6) -0.033(5) -0.060(8)
C05Y 0.104(6) 0.160(7) 0.239(11) -0.084(8) -0.071(7) 0.018(5)
C48 0.178(9) 0.137(7) 0.084(5) 0.006(6) 0.030(6) -0.057(7)
C060 0.151(7) 0.118(5) 0.155(7) -0.021(5) -0.068(6) 0.028(5)
C11 0.144(8) 0.285(11) 0.121(7) -0.126(7) -0.035(6) -0.029(8)
C063 0.195(9) 0.192(8) 0.183(9) 0.057(7) -0.144(8) -0.094(7)
C064 0.151(7) 0.120(5) 0.218(10) -0.010(6) -0.131(7) 0.018(5)
C23 0.304(13) 0.077(4) 0.321(13) -0.072(6) -0.165(10) 0.004(6)
C39 0.136(7) 0.127(8) 0.075(6) 0.033(5) -0.023(5) 0.024(6)
C63 0.209(12) 0.221(13) 0.114(9) -0.044(11) -0.086(9) -0.039(12)
C49 0.248(11) 0.098(5) 0.048(4) -0.012(4) 0.016(6) -0.025(7)
C7 0.083(4) 0.166(5) 0.256(8) -0.020(6) -0.050(5) -0.006(4)
C47 0.226(10) 0.088(5) 0.069(5) 0.007(4) -0.026(6) -0.012(6)
C25 0.084(7) 0.137(9) 0.166(10) -0.055(8) 0.032(8) -0.042(7)
C32 0.068(4) 0.167(8) 0.228(10) -0.137(8) -0.029(6) -0.006(5)
C34 0.069(4) 0.150(7) 0.221(10) -0.090(7) -0.066(6) 0.023(5)
C43 0.175(9) 0.074(5) 0.109(7) 0.016(5) -0.022(6) -0.035(6)
C65 0.155(10) 0.157(9) 0.137(9) -0.088(8) 0.102(8) -0.066(7)
C27 0.118(9) 0.117(8) 0.116(8) -0.058(7) 0.034(7) -0.079(7)
C57 0.143(9) 0.186(11) 0.115(8) -0.011(9) -0.064(7) 0.071(9)
C20 0.172(10) 0.186(10) 0.104(8) -0.039(7) -0.097(7) 0.032(8)
C29 0.151(9) 0.121(8) 0.111(8) -0.008(7) 0.038(8) -0.084(7)
C10 0.146(10) 0.158(9) 0.096(8) 0.034(7) -0.034(7) 0.017(8)
C59 0.218(12) 0.201(11) 0.055(6) -0.030(7) -0.038(8) -0.081(11)
C62 0.245(13) 0.216(12) 0.088(8) -0.076(8) -0.042(9) -0.045(11)
C9 0.182(11) 0.167(10) 0.132(9) -0.007(8) 0.073(8) -0.054(9)
C24 0.107(8) 0.137(9) 0.103(8) -0.041(7) 0.047(7) -0.064(7)
C28 0.146(9) 0.110(8) 0.152(10) -0.014(8) 0.044(9) -0.059(7)
C26 0.099(8) 0.165(10) 0.133(9) -0.036(9) 0.012(7) -0.057(8)
C36 0.054(8) 0.147(11) 0.211(13) -0.077(11) -0.016(10) -0.031(9)
C31 0.058(9) 0.161(11) 0.212(13) -0.099(11) -0.007(10) -0.001(9)
C33 0.065(9) 0.181(11) 0.211(12) -0.092(11) -0.055(9) 0.001(10)
C40 0.133(14) 0.138(13) 0.075(10) 0.043(11) -0.018(12) -0.009(12)
C41 0.146(11) 0.113(11) 0.097(11) 0.027(9) -0.010(10) -0.012(10)
C38 0.156(11) 0.082(9) 0.090(10) 0.039(9) -0.016(10) 0.011(9)
C18 0.209(13) 0.084(10) 0.067(9) 0.007(9) 0.008(11) -0.027(11)
C46 0.224(13) 0.117(11) 0.056(9) 0.011(9) -0.010(10) -0.017(11)
C12 0.195(13) 0.109(10) 0.059(9) 0.009(9) 0.047(10) -0.028(11)
C51 0.162(12) 0.141(11) 0.142(11) -0.058(9) 0.043(10) -0.071(10)
C53 0.166(11) 0.196(11) 0.177(11) -0.030(11) 0.082(10) -0.068(10)
C52 0.177(12) 0.173(11) 0.104(9) -0.050(9) 0.078(9) -0.072(9)
C54 0.176(11) 0.153(10) 0.109(9) -0.008(8) -0.075(9) 0.036(10)
C55 0.146(10) 0.169(10) 0.071(7) -0.012(7) -0.047(7) 0.040(9)
C56 0.138(9) 0.193(12) 0.114(9) -0.019(10) -0.084(8) 0.034(10)
C61 0.234(12) 0.226(11) 0.068(7) -0.072(8) -0.014(8) -0.057(11)
C8 0.213(11) 0.208(12) 0.109(8) -0.066(9) -0.073(8) -0.067(10)
C64 0.217(12) 0.213(11) 0.091(8) -0.025(8) -0.089(8) -0.051(11)
C21 0.120(12) 0.239(14) 0.084(10) -0.060(11) -0.057(9) -0.023(11)
C17 0.145(12) 0.285(13) 0.104(11) -0.093(11) -0.031(10) -0.035(12)
C66 0.146(12) 0.281(14) 0.085(10) -0.082(11) -0.033(10) -0.047(12)
C4 0.057(7) 0.172(10) 0.269(15) -0.024(12) -0.029(9) -0.022(7)
C6 0.063(6) 0.147(9) 0.293(14) -0.034(11) -0.040(9) 0.040(6)
C2 0.087(8) 0.207(11) 0.297(14) -0.032(12) -0.053(10) 0.002(9)
C1 0.083(8) 0.166(10) 0.293(14) -0.011(12) -0.081(10) 0.029(8)
C3 0.083(10) 0.182(10) 0.288(15) -0.024(12) -0.065(11) -0.043(9)
C5 0.103(9) 0.190(11) 0.295(14) -0.027(12) -0.036(11) 0.000(9)

loop_
_atom_type_symbol
_atom_type_description
_atom_type_scat_dispersion_real
_atom_type_scat_dispersion_imag
_atom_type_scat_source
C C 0.0181 0.0091 'International Tables Vol C Tables 4.2.6.8 and 6.1.1.4'
H H 0.0000 0.0000 'International Tables Vol C Tables 4.2.6.8 and 6.1.1.4'
Ag Ag 0.1306 4.2820 'International Tables Vol C Tables 4.2.6.8 and 6.1.1.4'
N N 0.0311 0.0180 'International Tables Vol C Tables 4.2.6.8 and 6.1.1.4'
O O 0.0492 0.0322 'International Tables Vol C Tables 4.2.6.8 and 6.1.1.4'
S S 0.3331 0.5567 'International Tables Vol C Tables 4.2.6.8 and 6.1.1.4'
Ti Ti 0.2191 1.8069 'International Tables Vol C Tables 4.2.6.8 and 6.1.1.4'

loop_
_geom_angle_atom_site_label_1
_geom_angle_atom_site_label_2
_geom_angle_atom_site_label_3
_geom_angle
_geom_angle_site_symmetry_1
_geom_angle_site_symmetry_3
_geom_angle_publ_flag
S00E Ag5 S00L 134.41(3) . . ?
S00E Ag5 O011 86.47(5) . . ?
S00E Ag5 O016 150.05(5) . . ?
O011 Ag5 S00L 134.82(6) . . ?
O016 Ag5 S00L 71.85(5) . . ?
O016 Ag5 O011 64.32(7) . . ?
O01F Ag5 S00E 109.89(7) . . ?
O01F Ag5 S00L 75.09(7) . . ?
O01F Ag5 O011 113.26(8) . . ?
O01F Ag5 O016 88.86(9) . . ?
S00F Ag4 S00H 159.59(3) . . ?
S00F Ag4 O014 111.87(5) . . ?
S00F Ag4 O019 126.15(6) . . ?
S00H Ag4 O014 75.02(5) . . ?
S00H Ag4 O019 71.81(6) . . ?
O019 Ag4 O014 88.56(7) . . ?
S00J Ag1 S00O 134.78(3) . . ?
S00J Ag1 O00V 86.81(6) . . ?
S00J Ag1 O00Y 150.58(6) . . ?
O00V Ag1 S00O 134.71(6) . . ?
O00Y Ag1 S00O 72.29(6) . . ?
O00Y Ag1 O00V 64.00(8) . . ?
O01I Ag1 S00J 108.66(8) . . ?
O01I Ag1 S00O 76.11(7) . . ?
O01I Ag1 O00V 111.51(9) . . ?
O01I Ag1 O00Y 86.85(10) . . ?
S0D Ag6 S00K 128.37(3) . . ?
O015 Ag6 S0D 148.08(6) . . ?
O015 Ag6 S00K 74.47(6) . . ?
O01C Ag6 S0D 107.51(7) . . ?
O01C Ag6 S00K 76.33(6) . . ?
O01C Ag6 O015 99.11(9) . . ?
S00M Ag3 S00P 141.73(3) . . ?
S00M Ag3 O00Z 144.34(5) . . ?
S00M Ag3 O019 73.01(6) . . ?
S00P Ag3 O00Z 73.27(5) . . ?
S00P Ag3 O019 144.39(6) . . ?
O00Z Ag3 O019 74.22(7) . . ?
S00G Ag2 S00S 127.84(3) . . ?
O01A Ag2 S00G 145.37(6) . . ?
O01A Ag2 S00S 75.42(6) . . ?
O01G Ag2 S00G 105.98(9) . . ?
O01G Ag2 S00S 75.73(7) . . ?
O01G Ag2 O01A 104.70(10) . . ?
O00U Ti5 Ti4 108.92(8) . . ?
O00U Ti5 O00W 99.51(11) . . ?
O00U Ti5 O00Z 93.69(10) . . ?
O00U Ti5 O011 99.94(10) . . ?
O00U Ti5 O014 100.00(10) . . ?
O00U Ti5 O018 173.07(10) . . ?
O00W Ti5 Ti4 126.92(8) . . ?
O00W Ti5 O00Z 90.50(9) . . ?
O00W Ti5 O011 92.83(9) . . ?
O00W Ti5 O018 79.40(10) . . ?
O00Z Ti5 Ti4 129.71(7) . . ?
O00Z Ti5 O018 79.50(9) . . ?
O011 Ti5 Ti4 39.61(7) . . ?
O011 Ti5 O00Z 165.22(11) . . ?
O011 Ti5 O018 86.97(10) . . ?
O014 Ti5 Ti4 41.14(6) . . ?
O014 Ti5 O00W 160.11(11) . . ?
O014 Ti5 O00Z 92.07(9) . . ?
O014 Ti5 O011 80.03(9) . . ?
O014 Ti5 O018 81.69(10) . . ?
O018 Ti5 Ti4 76.81(7) . . ?
Ti5 Ti4 S00I 149.63(3) . . ?
O011 Ti4 Ti5 43.43(7) . . ?
O011 Ti4 S00I 164.91(8) . . ?
O011 Ti4 O014 85.89(10) . . ?
O011 Ti4 O015 106.10(10) . . ?
O011 Ti4 O016 90.84(10) . . ?
O011 Ti4 O01D 97.29(11) . . ?
O014 Ti4 Ti5 43.25(7) . . ?
O014 Ti4 S00I 108.59(7) . . ?
O014 Ti4 O015 99.70(10) . . ?
O014 Ti4 O016 172.31(10) . . ?
O014 Ti4 O01D 90.73(10) . . ?
O015 Ti4 Ti5 114.19(8) . . ?
O015 Ti4 S00I 76.30(7) . . ?
O015 Ti4 O016 87.89(10) . . ?
O015 Ti4 O01D 154.92(11) . . ?
O016 Ti4 Ti5 132.06(7) . . ?
O016 Ti4 S00I 74.26(7) . . ?
O01D Ti4 Ti5 88.99(8) . . ?
O01D Ti4 S00I 78.78(8) . . ?
O01D Ti4 O016 82.77(10) . . ?
O00V Ti2 Ti3 39.55(7) . . ?
O00V Ti2 O00X 86.54(9) . . ?
O00V Ti2 O010 93.36(10) . . ?
O00V Ti2 O019 165.06(10) . . ?
O00X Ti2 Ti3 77.04(7) . . ?
O010 Ti2 Ti3 127.75(7) . . ?
O010 Ti2 O00X 79.63(10) . . ?
O010 Ti2 O019 89.85(9) . . ?
O012 Ti2 Ti3 40.93(7) . . ?
O012 Ti2 O00V 79.81(10) . . ?
O012 Ti2 O00X 82.14(10) . . ?
O012 Ti2 O010 160.89(10) . . ?
O012 Ti2 O019 92.50(10) . . ?
O017 Ti2 Ti3 108.06(8) . . ?
O017 Ti2 O00V 99.77(10) . . ?
O017 Ti2 O00X 173.68(10) . . ?
O017 Ti2 O010 99.51(11) . . ?
O017 Ti2 O012 99.23(11) . . ?
O017 Ti2 O019 94.08(9) . . ?
O019 Ti2 Ti3 129.93(7) . . ?
O019 Ti2 O00X 79.68(9) . . ?
O00T Ti6 S00Q 160.56(8) . . ?
O00T Ti6 O01C 91.37(10) . . ?
O00T Ti6 O01F 88.82(10) . . ?
O01C Ti6 S00Q 75.27(7) . . ?
O01C Ti6 O01F 84.49(12) . . ?
O01E Ti6 S00Q 91.03(11) . . ?
O01E Ti6 O00T 103.11(13) . . ?
O01E Ti6 O01C 89.51(14) . . ?
O01E Ti6 O01F 166.79(13) . . ?
O01E Ti6 O01H 93.47(15) . . ?
O01F Ti6 S00Q 76.08(8) . . ?
O01H Ti6 S00Q 87.85(10) . . ?
O01H Ti6 O00T 104.28(12) . . ?
O01H Ti6 O01C 162.92(12) . . ?
O01H Ti6 O01F 88.97(13) . . ?
S00N Ti3 Ti2 149.96(3) . . ?
O00V Ti3 Ti2 43.33(7) . . ?
O00V Ti3 S00N 164.65(8) . . ?
O00V Ti3 O00Y 90.36(10) . . ?
O00V Ti3 O012 85.97(10) . . ?
O00V Ti3 O01A 105.63(11) . . ?
O00V Ti3 O01B 97.00(11) . . ?
O00Y Ti3 Ti2 131.14(8) . . ?
O00Y Ti3 S00N 74.42(8) . . ?
O00Y Ti3 O01B 81.46(10) . . ?
O012 Ti3 Ti2 43.37(8) . . ?
O012 Ti3 S00N 108.75(8) . . ?
O012 Ti3 O00Y 170.61(11) . . ?
O012 Ti3 O01A 101.27(11) . . ?
O012 Ti3 O01B 90.40(10) . . ?
O01A Ti3 Ti2 114.80(8) . . ?
O01A Ti3 S00N 76.39(8) . . ?
O01A Ti3 O00Y 88.04(10) . . ?
O01A Ti3 O01B 155.09(12) . . ?
O01B Ti3 Ti2 88.80(8) . . ?
O01B Ti3 S00N 79.04(9) . . ?
O013 Ti1 S00R 158.56(9) . . ?
O013 Ti1 O01G 88.28(11) . . ?
O013 Ti1 O01I 89.34(10) . . ?
O01G Ti1 S00R 75.65(8) . . ?
O01G Ti1 O01I 84.84(14) . . ?
O01I Ti1 S00R 75.36(7) . . ?
O01J Ti1 S00R 91.50(12) . . ?
O01J Ti1 O013 102.46(13) . . ?
O01J Ti1 O01G 88.94(18) . . ?
O01J Ti1 O01I 166.49(15) . . ?
O01K Ti1 S00R 91.72(11) . . ?
O01K Ti1 O013 103.11(13) . . ?
O01K Ti1 O01G 166.98(14) . . ?
O01K Ti1 O01I 88.96(16) . . ?
O01K Ti1 O01J 94.63(18) . . ?
C01Q S0D Ag6 109.75(12) . . ?
C01V S0D Ag6 103.23(12) . . ?
C01V S0D C01Q 101.71(15) . . ?
C01X S00E Ag5 114.98(12) . . ?
C025 S00E Ag5 109.11(11) . . ?
C025 S00E C01X 100.71(17) . . ?
C01Z S00F Ag4 104.87(14) . . ?
C020 S00F Ag4 112.45(13) . . ?
C020 S00F C01Z 102.46(16) . . ?
C01U S00G Ag2 108.23(12) . . ?
C028 S00G Ag2 105.79(13) . . ?
C028 S00G C01U 101.82(16) . . ?
C02E S00H Ag4 104.37(12) . . ?
C032 S00H Ag4 113.36(14) . . ?
C032 S00H C02E 101.70(17) . . ?
C01S S00I Ti4 92.50(12) . . ?
C01S S00I C02Q 105.99(17) . . ?
C02Q S00I Ti4 92.24(12) . . ?
C022 S00J Ag1 111.67(13) . . ?
C029 S00J Ag1 110.42(13) . . ?
C029 S00J C022 101.07(16) . . ?
C02I S00K Ag6 99.05(12) . . ?
C02N S00K Ag6 101.44(12) . . ?
C02N S00K C02I 101.76(17) . . ?
C02K S00L Ag5 102.48(12) . . ?
C02K S00L C03D 102.38(18) . . ?
C03D S00L Ag5 100.32(13) . . ?
C026 S00M Ag3 97.58(13) . . ?
C030 S00M Ag3 111.38(15) . . ?
C030 S00M C026 111.72(17) . . ?
C02J S00N Ti3 92.89(14) . . ?
C02J S00N C02L 103.29(19) . . ?
C02L S00N Ti3 92.89(13) . . ?
C02W S00O Ag1 103.21(13) . . ?
C02W S00O C03F 102.25(18) . . ?
C03F S00O Ag1 99.07(13) . . ?
C02A S00P Ag3 96.77(12) . . ?
C02A S00P C02G 112.24(17) . . ?
C02G S00P Ag3 112.88(13) . . ?
C03G S00Q Ti6 95.03(13) . . ?
C03Q S00Q Ti6 95.55(13) . . ?
C03Q S00Q C03G 101.70(19) . . ?
C033 S00R Ti1 95.83(13) . . ?
C034 S00R Ti1 95.53(13) . . ?
C034 S00R C033 100.83(19) . . ?
C02T S00S Ag2 99.93(14) . . ?
C02T S00S C03P 101.2(2) . . ?
C03P S00S Ag2 100.15(14) . . ?
C01O O00T Ti6 135.7(2) . . ?
C01M O00U Ti5 166.6(2) . . ?
Ti2 O00V Ag1 142.10(12) . . ?
Ti3 O00V Ag1 104.72(10) . . ?
Ti3 O00V Ti2 97.12(10) . . ?
C01N O00W Ti5 140.9(2) . . ?
C01Y O00X Ti2 128.5(2) . . ?
Ti3 O00Y Ag1 98.39(10) . . ?
C021 O00Y Ag1 118.4(2) . . ?
C021 O00Y Ti3 126.0(2) . . ?
Ti5 O00Z Ag3 115.31(10) . . ?
C01P O00Z Ag3 104.83(19) . . ?
C01P O00Z Ti5 119.93(19) . . ?
C01L O010 Ti2 139.9(2) . . ?
Ti5 O011 Ag5 143.72(11) . . ?
Ti4 O011 Ag5 104.42(10) . . ?
Ti4 O011 Ti5 96.96(9) . . ?
Ti3 O012 Ti2 95.70(10) . . ?
C01W O013 Ti1 132.8(2) . . ?
Ti5 O014 Ag4 97.03(9) . . ?
Ti4 O014 Ag4 165.71(11) . . ?
Ti4 O014 Ti5 95.61(9) . . ?
Ti4 O015 Ag6 105.32(10) . . ?
C01R O015 Ag6 120.0(2) . . ?
C01R O015 Ti4 130.4(2) . . ?
Ti4 O016 Ag5 98.01(10) . . ?
C024 O016 Ag5 118.30(19) . . ?
C024 O016 Ti4 125.5(2) . . ?
C02P O017 Ti2 166.4(2) . . ?
C02U O018 Ti5 128.4(2) . . ?
Ag3 O019 Ag4 106.06(8) . . ?
Ti2 O019 Ag4 94.49(9) . . ?
Ti2 O019 Ag3 115.33(10) . . ?
C02M O019 Ag4 115.89(19) . . ?
C02M O019 Ag3 105.09(18) . . ?
C02M O019 Ti2 119.42(19) . . ?
Ti3 O01A Ag2 105.87(11) . . ?
C02F O01A Ag2 119.2(2) . . ?
C02F O01A Ti3 129.6(2) . . ?
C01Y O01B Ti3 121.1(2) . . ?
Ti6 O01C Ag6 106.43(11) . . ?
C02C O01C Ag6 119.1(2) . . ?
C02C O01C Ti6 128.4(2) . . ?
C02U O01D Ti4 121.2(2) . . ?
C05K O01E Ti6 147.0(5) . . ?
Ti6 O01F Ag5 108.86(11) . . ?
C02X O01F Ag5 120.3(2) . . ?
C02X O01F Ti6 130.2(2) . . ?
Ti1 O01G Ag2 108.46(12) . . ?
C027 O01G Ag2 120.6(3) . . ?
C027 O01G Ti1 130.4(2) . . ?
C04O O01H Ti6 147.7(4) . . ?
Ti1 O01I Ag1 109.05(11) . . ?
C03C O01I Ag1 120.0(2) . . ?
C03C O01I Ti1 130.6(2) . . ?
C054 O01J Ti1 153.6(5) . . ?
C057 O01K Ti1 160.9(5) . . ?
O010 C01L C022 122.9(3) . . ?
O010 C01L C030 121.5(3) . . ?
C022 C01L C030 115.5(3) . . ?
O00U C01M C01V 121.7(3) . . ?
O00U C01M C020 122.6(3) . . ?
C020 C01M C01V 115.7(3) . . ?
O00W C01N C01X 122.8(3) . . ?
O00W C01N C02G 121.9(3) . . ?
C02G C01N C01X 115.2(3) . . ?
O00T C01O C01Q 121.9(3) . . ?
O00T C01O C025 121.9(3) . . ?
C01Q C01O C025 116.1(3) . . ?
O00Z C01P C01Z 122.0(3) . . ?
O00Z C01P C02A 121.9(3) . . ?
C01Z C01P C02A 116.1(3) . . ?
C01O C01Q S0D 118.4(3) . . ?
C023 C01Q S0D 119.8(3) . . ?
C023 C01Q C01O 121.7(3) . . ?
O015 C01R C01S 121.0(3) . . ?
O015 C01R C02N 121.5(3) . . ?
C02N C01R C01S 117.5(3) . . ?
C01R C01S S00I 118.6(3) . . ?
C037 C01S S00I 120.6(3) . . ?
C037 C01S C01R 120.7(3) . . ?
C029 C01T H01T 119.0 . . ?
C02O C01T H01T 119.0 . . ?
C02O C01T C029 122.1(4) . . ?
C01W C01U S00G 119.0(3) . . ?
C01W C01U C02D 121.7(3) . . ?
C02D C01U S00G 119.2(3) . . ?
C01M C01V S0D 122.7(3) . . ?
C02H C01V S0D 115.3(3) . . ?
C02H C01V C01M 121.7(3) . . ?
O013 C01W C01U 122.1(3) . . ?
O013 C01W C029 121.5(3) . . ?
C01U C01W C029 116.3(3) . . ?
C01N C01X S00E 123.5(2) . . ?
C02S C01X S00E 114.8(3) . . ?
C02S C01X C01N 121.7(3) . . ?
O00X C01Y O01B 124.1(3) . . ?
O00X C01Y C03E 119.1(4) . . ?
O01B C01Y C03E 116.8(4) . . ?
C01P C01Z S00F 119.3(3) . . ?
C02V C01Z S00F 119.2(3) . . ?
C02V C01Z C01P 121.4(3) . . ?
C01M C020 S00F 122.8(3) . . ?
C03A C020 S00F 115.8(3) . . ?
C03A C020 C01M 121.3(3) . . ?
O00Y C021 C02L 120.7(3) . . ?
O00Y C021 C02W 122.2(3) . . ?
C02L C021 C02W 117.0(3) . . ?
C01L C022 S00J 124.1(3) . . ?
C03V C022 S00J 113.5(3) . . ?
C03V C022 C01L 122.3(3) . . ?
C01Q C023 H023 119.2 . . ?
C03K C023 C01Q 121.6(4) . . ?
C03K C023 H023 119.2 . . ?
O016 C024 C02K 122.2(3) . . ?
O016 C024 C02Q 121.3(3) . . ?
C02K C024 C02Q 116.5(3) . . ?
C01O C025 S00E 120.2(3) . . ?
C02B C025 S00E 118.6(3) . . ?
C02B C025 C01O 120.6(3) . . ?
C02M C026 S00M 119.7(3) . . ?
C02Z C026 S00M 117.5(3) . . ?
C02Z C026 C02M 121.6(4) . . ?
O01G C027 C02T 123.5(4) . . ?
O01G C027 C034 120.0(4) . . ?
C02T C027 C034 116.5(4) . . ?
C02P C028 S00G 122.9(3) . . ?
C03R C028 S00G 115.9(3) . . ?
C03R C028 C02P 121.1(3) . . ?
C01T C029 S00J 118.7(3) . . ?
C01T C029 C01W 120.7(3) . . ?
C01W C029 S00J 120.0(3) . . ?
C01P C02A S00P 119.8(3) . . ?
C02Y C02A S00P 118.2(3) . . ?
C02Y C02A C01P 121.0(4) . . ?
C025 C02B H02B 119.1 . . ?
C03K C02B C025 121.9(3) . . ?
C03K C02B H02B 119.1 . . ?
O01C C02C C02I 123.6(3) . . ?
O01C C02C C03G 120.1(3) . . ?
C02I C02C C03G 116.3(3) . . ?
C01U C02D H02D 119.5 . . ?
C02O C02D C01U 121.0(3) . . ?
C02O C02D H02D 119.5 . . ?
C02M C02E S00H 119.6(3) . . ?
C02M C02E C02R 121.7(4) . . ?
C02R C02E S00H 118.6(3) . . ?
O01A C02F C02J 121.5(3) . . ?
O01A C02F C03P 122.8(4) . . ?
C03P C02F C02J 115.7(4) . . ?
C01N C02G S00P 125.1(2) . . ?
C038 C02G S00P 113.2(3) . . ?
C038 C02G C01N 121.5(3) . . ?
C01V C02H H02H 118.7 . . ?
C03S C02H C01V 122.5(4) . . ?
C03S C02H H02H 118.7 . . ?
C02C C02I S00K 121.1(3) . . ?
C03L C02I S00K 118.7(3) . . ?
C03L C02I C02C 120.1(3) . . ?
C02F C02J S00N 118.1(3) . . ?
C047 C02J S00N 120.0(4) . . ?
C047 C02J C02F 121.9(4) . . ?
C024 C02K S00L 120.1(3) . . ?
C03T C02K S00L 119.7(3) . . ?
C03T C02K C024 120.2(3) . . ?
C021 C02L S00N 117.1(3) . . ?
C036 C02L S00N 121.6(3) . . ?
C036 C02L C021 121.1(4) . . ?
O019 C02M C026 121.9(3) . . ?
O019 C02M C02E 122.0(3) . . ?
C02E C02M C026 116.1(3) . . ?
C01R C02N S00K 121.2(3) . . ?
C03N C02N S00K 118.9(3) . . ?
C03N C02N C01R 119.9(4) . . ?
C01T C02O C02D 117.5(4) . . ?
C01T C02O C045 120.6(4) . . ?
C02D C02O C045 121.9(4) . . ?
O017 C02P C028 121.5(3) . . ?
O017 C02P C032 122.9(3) . . ?
C032 C02P C028 115.6(3) . . ?
C024 C02Q S00I 117.1(3) . . ?
C042 C02Q S00I 120.8(3) . . ?
C042 C02Q C024 121.7(3) . . ?
C02E C02R H02R 119.1 . . ?
C03I C02R C02E 121.9(4) . . ?
C03I C02R H02R 119.1 . . ?
C01X C02S H02S 118.9 . . ?
C03B C02S C01X 122.1(3) . . ?
C03B C02S H02S 118.9 . . ?
C027 C02T S00S 120.2(3) . . ?
C039 C02T S00S 119.5(3) . . ?
C039 C02T C027 120.2(4) . . ?
O018 C02U O01D 124.5(3) . . ?
O018 C02U C03X 119.6(4) . . ?
O01D C02U C03X 115.9(4) . . ?
C01Z C02V H02V 119.3 . . ?
C03J C02V C01Z 121.3(4) . . ?
C03J C02V H02V 119.3 . . ?
C021 C02W S00O 120.0(3) . . ?
C035 C02W S00O 120.1(3) . . ?
C035 C02W C021 119.9(4) . . ?
O01F C02X C03D 123.0(3) . . ?
O01F C02X C03Q 120.2(4) . . ?
C03D C02X C03Q 116.8(3) . . ?
C02A C02Y H02Y 118.6 . . ?
C02A C02Y C03J 122.8(4) . . ?
C03J C02Y H02Y 118.6 . . ?
C026 C02Z H02Z 119.0 . . ?
C026 C02Z C03I 121.9(4) . . ?
C03I C02Z H02Z 119.0 . . ?
C01L C030 S00M 125.4(3) . . ?
C044 C030 S00M 113.5(3) . . ?
C044 C030 C01L 120.9(3) . . ?
C034 C031 H031 119.2 . . ?
C03M C031 H031 119.2 . . ?
C03M C031 C034 121.6(4) . . ?
C02P C032 S00H 122.7(3) . . ?
C02P C032 C03H 121.5(3) . . ?
C03H C032 S00H 115.8(3) . . ?
C03C C033 S00R 116.7(3) . . ?
C03O C033 S00R 121.0(3) . . ?
C03O C033 C03C 122.4(4) . . ?
C027 C034 S00R 117.6(3) . . ?
C031 C034 S00R 121.0(3) . . ?
C031 C034 C027 121.4(4) . . ?
C02W C035 H035 118.7 . . ?
C040 C035 C02W 122.7(4) . . ?
C040 C035 H035 118.7 . . ?
C02L C036 H036 119.2 . . ?
C02L C036 C040 121.5(4) . . ?
C040 C036 H036 119.2 . . ?
C01S C037 H037 119.2 . . ?
C01S C037 C03Z 121.5(4) . . ?
C03Z C037 H037 119.2 . . ?
C02G C038 H038 118.8 . . ?
C03B C038 C02G 122.4(3) . . ?
C03B C038 H038 118.8 . . ?
C02T C039 H039 118.4 . . ?
C03M C039 C02T 123.1(4) . . ?
C03M C039 H039 118.4 . . ?
C020 C03A H03A 118.9 . . ?
C03S C03A C020 122.2(3) . . ?
C03S C03A H03A 118.9 . . ?
C02S C03B C30 121.3(4) . . ?
C038 C03B C02S 116.9(3) . . ?
C038 C03B C30 121.7(4) . . ?
O01I C03C C033 120.7(4) . . ?
O01I C03C C03F 123.6(3) . . ?
C03F C03C C033 115.6(3) . . ?
C02X C03D S00L 120.8(3) . . ?
C02X C03D C04C 121.1(4) . . ?
C04C C03D S00L 118.1(4) . . ?
C01Y C03E H03B 109.5 . . ?
C01Y C03E H03C 109.8 . . ?
C01Y C03E H03D 109.1 . . ?
H03B C03E H03C 109.5 . . ?
H03B C03E H03D 109.5 . . ?
H03C C03E H03D 109.5 . . ?
C03C C03F S00O 121.1(3) . . ?
C03Y C03F S00O 117.6(3) . . ?
C03Y C03F C03C 121.3(4) . . ?
C02C C03G S00Q 117.1(3) . . ?
C03W C03G S00Q 120.6(3) . . ?
C03W C03G C02C 122.3(4) . . ?
C032 C03H H03H 118.6 . . ?
C03U C03H C032 122.7(3) . . ?
C03U C03H H03H 118.6 . . ?
C02R C03I C02Z 116.8(4) . . ?
C02R C03I C043 122.8(4) . . ?
C02Z C03I C043 120.2(4) . . ?
C02V C03J C04E 121.8(5) . . ?
C02Y C03J C02V 117.4(4) . . ?
C02Y C03J C04E 120.7(4) . . ?
C023 C03K C02B 117.3(3) . . ?
C023 C03K C046 123.6(4) . . ?
C02B C03K C046 119.0(3) . . ?
C02I C03L H03L 118.3 . . ?
C02I C03L C048 123.5(4) . . ?
C048 C03L H03L 118.3 . . ?
C031 C03M C04R 120.1(5) . . ?
C039 C03M C031 117.0(4) . . ?
C039 C03M C04R 122.9(5) . . ?
C02N C03N H03N 118.7 . . ?
C03Z C03N C02N 122.6(4) . . ?
C03Z C03N H03N 118.7 . . ?
C033 C03O H03O 119.4 . . ?
C033 C03O C041 121.3(4) . . ?
C041 C03O H03O 119.4 . . ?
C02F C03P S00S 121.0(3) . . ?
C04G C03P S00S 118.1(3) . . ?
C04G C03P C02F 120.9(4) . . ?
C02X C03Q S00Q 117.8(3) . . ?
C049 C03Q S00Q 121.0(4) . . ?
C049 C03Q C02X 121.1(4) . . ?
C028 C03R H03R 118.7 . . ?
C03U C03R C028 122.5(3) . . ?
C03U C03R H03R 118.7 . . ?
C02H C03S C37 121.0(4) . . ?
C03A C03S C02H 116.4(4) . . ?
C03A C03S C37 122.5(4) . . ?
C02K C03T H03T 118.3 . . ?
C02K C03T C04A 123.3(4) . . ?
C04A C03T H03T 118.3 . . ?
C03H C03U C03R 116.5(3) . . ?
C03H C03U C45 122.9(4) . . ?
C03R C03U C45 120.5(4) . . ?
C022 C03V H03V 119.2 . . ?
C022 C03V C04B 121.6(4) . . ?
C04B C03V H03V 119.2 . . ?
C03G C03W H03W 119.3 . . ?
C048 C03W C03G 121.5(4) . . ?
C048 C03W H03W 119.3 . . ?
C02U C03X H03E 109.6 . . ?
C02U C03X H03F 109.4 . . ?
C02U C03X H03G 109.4 . . ?
H03E C03X H03F 109.5 . . ?
H03E C03X H03G 109.5 . . ?
H03F C03X H03G 109.5 . . ?
C03F C03Y H03Y 118.9 . . ?
C03F C03Y C041 122.2(4) . . ?
C041 C03Y H03Y 118.9 . . ?
C037 C03Z C42 122.0(4) . . ?
C03N C03Z C037 117.0(4) . . ?
C03N C03Z C42 120.9(4) . . ?
C035 C040 C036 117.6(4) . . ?
C035 C040 C58 120.8(5) . . ?
C036 C040 C58 121.6(5) . . ?
C03O C041 C03Y 117.2(4) . . ?
C03O C041 C60 121.3(5) . . ?
C03Y C041 C60 121.5(5) . . ?
C02Q C042 H042 119.2 . . ?
C02Q C042 C04A 121.5(4) . . ?
C04A C042 H042 119.2 . . ?
C03I C043 C04L 106.9(4) . . ?
C04I C043 C03I 112.5(5) . . ?
C04I C043 C04L 109.0(5) . . ?
C04I C043 C04X 108.4(6) . . ?
C04X C043 C03I 110.4(4) . . ?
C04X C043 C04L 109.7(6) . . ?
C030 C044 H044 118.5 . . ?
C04B C044 C030 123.0(4) . . ?
C04B C044 H044 118.5 . . ?
C02O C045 C055 107.3(4) . . ?
C04H C045 C02O 110.6(4) . . ?
C04H C045 C052 110.1(4) . . ?
C04H C045 C055 108.6(5) . . ?
C052 C045 C02O 112.0(4) . . ?
C052 C045 C055 108.1(5) . . ?
C03K C046 C04F 108.7(4) . . ?
C04S C046 C03K 111.0(4) . . ?
C04S C046 C04F 108.1(5) . . ?
C04W C046 C03K 109.5(4) . . ?
C04W C046 C04F 109.8(4) . . ?
C04W C046 C04S 109.7(5) . . ?
C02J C047 H047 119.6 . . ?
C02J C047 C68 120.9(5) . . ?
C68 C047 H047 119.6 . . ?
C03L C048 C04Z 121.2(4) . . ?
C03W C048 C03L 116.2(4) . . ?
C03W C048 C04Z 122.6(4) . . ?
C03Q C049 H049 118.9 . . ?
C04N C049 C03Q 122.3(5) . . ?
C04N C049 H049 118.9 . . ?
C03T C04A C042 116.7(4) . . ?
C03T C04A C16 120.4(4) . . ?
C042 C04A C16 122.7(4) . . ?
C03V C04B C50 120.1(4) . . ?
C044 C04B C03V 116.5(4) . . ?
C044 C04B C50 123.3(4) . . ?
C03D C04C H04C 119.1 . . ?
C04N C04C C03D 121.7(5) . . ?
C04N C04C H04C 119.1 . . ?
C03J C04E C05O 105.5(5) . . ?
C04Y C04E C03J 111.6(5) . . ?
C04Y C04E C050 111.9(6) . . ?
C04Y C04E C05O 106.7(6) . . ?
C050 C04E C03J 111.7(4) . . ?
C050 C04E C05O 109.1(6) . . ?
C046 C04F H04A 109.7 . . ?
C046 C04F H04B 109.5 . . ?
C046 C04F H04D 109.3 . . ?
H04A C04F H04B 109.5 . . ?
H04A C04F H04D 109.5 . . ?
H04B C04F H04D 109.5 . . ?
C03P C04G H04G 118.7 . . ?
C68 C04G C03P 122.5(5) . . ?
C68 C04G H04G 118.7 . . ?
C045 C04H H04E 109.9 . . ?
C045 C04H H04F 109.6 . . ?
C045 C04H H04H 109.0 . . ?
H04E C04H H04F 109.4 . . ?
H04E C04H H04H 109.5 . . ?
H04F C04H H04H 109.5 . . ?
C043 C04I H04I 109.7 . . ?
C043 C04I H04J 109.2 . . ?
C043 C04I H04K 109.6 . . ?
H04I C04I H04J 109.4 . . ?
H04I C04I H04K 109.5 . . ?
H04J C04I H04K 109.5 . . ?
C03U C45 C47 107.5(6) . . ?
C03U C45 C46 105.2(11) . . ?
C48 C45 C03U 110.3(6) . . ?
C48 C45 C49 116.6(9) . . ?
C48 C45 C47 104.1(8) . . ?
C49 C45 C03U 112.8(5) . . ?
C49 C45 C47 104.5(8) . . ?
C18 C45 C03U 116.2(12) . . ?
C18 C45 C46 112(2) . . ?
C18 C45 C12 110(2) . . ?
C12 C45 C03U 108.3(9) . . ?
C12 C45 C46 104(2) . . ?
C043 C04L H04L 109.5 . . ?
C043 C04L H04M 109.5 . . ?
C043 C04L H04N 109.4 . . ?
H04L C04L H04M 109.5 . . ?
H04L C04L H04N 109.5 . . ?
H04M C04L H04N 109.5 . . ?
C03S C37 C35 107.4(6) . . ?
C03S C37 C36 108.6(10) . . ?
C03S C37 C33 103.8(10) . . ?
C32 C37 C03S 113.5(5) . . ?
C32 C37 C35 107.1(8) . . ?
C34 C37 C03S 110.1(5) . . ?
C34 C37 C35 107.6(8) . . ?
C34 C37 C32 110.8(8) . . ?
C36 C37 C33 96.2(19) . . ?
C31 C37 C03S 118.7(13) . . ?
C31 C37 C36 107(2) . . ?
C31 C37 C33 120(2) . . ?
C049 C04N C04C 117.1(4) . . ?
C049 C04N C67 121.7(6) . . ?
C04C C04N C67 121.3(6) . . ?
O01H C04O H04O 107.1 . . ?
O01H C04O C051 111.0(5) . . ?
O01H C04O C05D 111.9(5) . . ?
C051 C04O H04O 107.1 . . ?
C051 C04O C05D 112.1(6) . . ?
C05D C04O H04O 107.1 . . ?
C03B C30 C29 106.1(6) . . ?
C03B C30 C26 107.4(7) . . ?
C25 C30 C03B 109.0(7) . . ?
C25 C30 C27 111.2(11) . . ?
C25 C30 C29 109.8(11) . . ?
C27 C30 C03B 115.3(6) . . ?
C27 C30 C29 105.2(10) . . ?
C24 C30 C03B 115.2(6) . . ?
C24 C30 C28 108.6(11) . . ?
C24 C30 C26 112.5(11) . . ?
C28 C30 C03B 108.4(7) . . ?
C28 C30 C26 104.1(11) . . ?
C056 C04R C03M 110.2(5) . . ?
C056 C04R C05M 106.7(5) . . ?
C05M C04R C03M 111.8(5) . . ?
C063 C04R C03M 107.7(4) . . ?
C063 C04R C056 108.0(7) . . ?
C063 C04R C05M 112.4(7) . . ?
C046 C04S H04P 109.2 . . ?
C046 C04S H04Q 109.3 . . ?
C046 C04S H04R 109.9 . . ?
H04P C04S H04Q 109.5 . . ?
H04P C04S H04R 109.5 . . ?
H04Q C04S H04R 109.5 . . ?
H04S C04T H04T 109.5 . . ?
H04S C04T H04U 109.5 . . ?
H04T C04T H04U 109.5 . . ?
C057 C04T H04S 109.6 . . ?
C057 C04T H04T 109.4 . . ?
C057 C04T H04U 109.4 . . ?
C041 C60 C63 104.7(10) . . ?
C041 C60 C62 109.0(9) . . ?
C041 C60 C64 108.4(7) . . ?
C59 C60 C041 113.8(7) . . ?
C59 C60 C63 116.5(15) . . ?
C59 C60 C62 105.3(13) . . ?
C62 C60 C63 107.2(13) . . ?
C61 C60 C041 106.6(9) . . ?
C61 C60 C8 111.0(12) . . ?
C61 C60 C64 118.7(11) . . ?
C8 C60 C041 111.6(9) . . ?
C8 C60 C64 100.5(13) . . ?
C047 C68 C7 120.1(6) . . ?
C04G C68 C047 117.4(5) . . ?
C04G C68 C7 122.5(6) . . ?
C046 C04W H04V 109.5 . . ?
C046 C04W H04W 109.4 . . ?
C046 C04W H04X 109.6 . . ?
H04V C04W H04W 109.5 . . ?
H04V C04W H04X 109.5 . . ?
H04W C04W H04X 109.4 . . ?
C043 C04X H04Y 109.6 . . ?
C043 C04X H 109.8 . . ?
C043 C04X HA 109.0 . . ?
H04Y C04X H 109.5 . . ?
H04Y C04X HA 109.5 . . ?
H C04X HA 109.5 . . ?
C04E C04Y H04Z 109.7 . . ?
C04E C04Y HB 109.6 . . ?
C04E C04Y HC 109.2 . . ?
H04Z C04Y HB 109.5 . . ?
H04Z C04Y HC 109.4 . . ?
HB C04Y HC 109.5 . . ?
C048 C04Z C05R 108.6(5) . . ?
C05G C04Z C048 109.9(5) . . ?
C05G C04Z C05R 105.8(6) . . ?
C05N C04Z C048 112.2(5) . . ?
C05N C04Z C05G 108.4(6) . . ?
C05N C04Z C05R 111.6(7) . . ?
C04E C050 H05A 109.3 . . ?
C04E C050 H05B 109.3 . . ?
C04E C050 H05C 109.7 . . ?
H05A C050 H05B 109.5 . . ?
H05A C050 H05C 109.5 . . ?
H05B C050 H05C 109.5 . . ?
C04O C051 H05D 109.6 . . ?
C04O C051 H05E 109.4 . . ?
C04O C051 H05F 109.4 . . ?
H05D C051 H05E 109.5 . . ?
H05D C051 H05F 109.5 . . ?
H05E C051 H05F 109.5 . . ?
C045 C052 H05G 108.9 . . ?
C045 C052 H05H 109.8 . . ?
C045 C052 H05I 109.7 . . ?
H05G C052 H05H 109.5 . . ?
H05G C052 H05I 109.5 . . ?
H05H C052 H05I 109.5 . . ?
C03Z C42 C43 106.8(5) . . ?
C03Z C42 C38 108.7(9) . . ?
C44 C42 C03Z 112.6(6) . . ?
C44 C42 C43 104.4(8) . . ?
C39 C42 C03Z 113.7(6) . . ?
C39 C42 C44 105.5(9) . . ?
C39 C42 C43 113.6(8) . . ?
C40 C42 C03Z 101.5(12) . . ?
C40 C42 C41 92.9(19) . . ?
C40 C42 C38 129(2) . . ?
C41 C42 C03Z 108.1(10) . . ?
C41 C42 C38 114.8(18) . . ?
O01J C054 H054 100.5 . . ?
O01J C054 C060 114.8(6) . . ?
C060 C054 H054 100.5 . . ?
C23 C054 O01J 115.2(7) . . ?
C23 C054 H054 100.5 . . ?
C23 C054 C060 120.3(8) . . ?
C045 C055 H05J 108.9 . . ?
C045 C055 H05K 109.4 . . ?
C045 C055 H05L 110.1 . . ?
H05J C055 H05K 109.5 . . ?
H05J C055 H05L 109.5 . . ?
H05K C055 H05L 109.5 . . ?
C04R C056 H05M 109.3 . . ?
C04R C056 H05N 109.6 . . ?
C04R C056 H05O 109.6 . . ?
H05M C056 H05N 109.5 . . ?
H05M C056 H05O 109.5 . . ?
H05N C056 H05O 109.5 . . ?
O01K C057 C04T 113.4(7) . . ?
O01K C057 H057 103.9 . . ?
O01K C057 C05B 115.5(6) . . ?
C04T C057 H057 103.9 . . ?
C05B C057 C04T 114.2(6) . . ?
C05B C057 H057 103.9 . . ?
C04A C16 C05Y 106.2(6) . . ?
C05E C16 C04A 108.4(6) . . ?
C05E C16 C05Y 105.5(6) . . ?
C064 C16 C04A 114.3(5) . . ?
C064 C16 C05E 116.9(7) . . ?
C064 C16 C05Y 104.6(8) . . ?
C040 C58 C57 111.3(7) . . ?
C040 C58 C10 105.8(7) . . ?
C57 C58 C10 105.9(11) . . ?
C20 C58 C040 106.8(7) . . ?
C20 C58 C57 109.3(12) . . ?
C20 C58 C10 117.7(11) . . ?
C54 C58 C040 112.7(8) . . ?
C54 C58 C55 110.0(13) . . ?
C54 C58 C56 99.5(9) . . ?
C55 C58 C040 113.6(7) . . ?
C56 C58 C040 107.9(9) . . ?
C56 C58 C55 112.3(12) . . ?
C057 C05B H05P 109.0 . . ?
C057 C05B H05Q 109.6 . . ?
C057 C05B H05R 109.8 . . ?
H05P C05B H05Q 109.5 . . ?
H05P C05B H05R 109.5 . . ?
H05Q C05B H05R 109.5 . . ?
C04N C67 C69 109.5(6) . . ?
C04N C67 C11 106.2(8) . . ?
C04N C67 C21 105.6(14) . . ?
C04N C67 C66 109.6(15) . . ?
C70 C67 C04N 116.5(7) . . ?
C70 C67 C69 115.2(10) . . ?
C70 C67 C11 103.1(8) . . ?
C69 C67 C11 105.2(9) . . ?
C17 C67 C04N 98.7(16) . . ?
C17 C67 C21 106(3) . . ?
C17 C67 C66 91(3) . . ?
C66 C67 C21 138(3) . . ?
C04O C05D H05S 109.3 . . ?
C04O C05D H05T 109.7 . . ?
C04O C05D H05U 109.4 . . ?
H05S C05D H05T 109.5 . . ?
H05S C05D H05U 109.5 . . ?
H05T C05D H05U 109.4 . . ?
C16 C05E H05V 110.0 . . ?
C16 C05E H05W 108.5 . . ?
C16 C05E H05X 110.0 . . ?
H05V C05E H05W 109.5 . . ?
H05V C05E H05X 109.5 . . ?
H05W C05E H05X 109.5 . . ?
C04B C50 C15 111.0(9) . . ?
C04B C50 C53 94.5(9) . . ?
C65 C50 C04B 115.0(7) . . ?
C65 C50 C15 102.6(12) . . ?
C9 C50 C04B 109.6(8) . . ?
C9 C50 C15 94.3(7) . . ?
C9 C50 C65 121.6(12) . . ?
C51 C50 C04B 116.1(11) . . ?
C51 C50 C53 87.0(9) . . ?
C51 C50 C52 124.7(13) . . ?
C52 C50 C04B 116.0(9) . . ?
C52 C50 C53 106.2(15) . . ?
C04Z C05G H05Y 109.6 . . ?
C04Z C05G HD 109.6 . . ?
C04Z C05G HE 109.2 . . ?
H05Y C05G HD 109.5 . . ?
H05Y C05G HE 109.4 . . ?
HD C05G HE 109.5 . . ?
C50 C15 H15A 108.4 . . ?
C50 C15 H15B 109.2 . . ?
C50 C15 H15C 110.8 . . ?
H15A C15 H15B 109.5 . . ?
H15A C15 H15C 109.5 . . ?
H15B C15 H15C 109.4 . . ?
O01E C05K H05Z 90.2 . . ?
O01E C05K C05T 113.0(6) . . ?
C05P C05K O01E 115.5(6) . . ?
C05P C05K H05Z 90.2 . . ?
C05P C05K C05T 131.5(6) . . ?
C05T C05K H05Z 90.2 . . ?
C42 C44 H44A 109.4 . . ?
C42 C44 H44B 110.8 . . ?
C42 C44 H44C 108.2 . . ?
H44A C44 H44B 109.5 . . ?
H44A C44 H44C 109.5 . . ?
H44B C44 H44C 109.5 . . ?
C04R C05M H05 109.6 . . ?
C04R C05M HF 110.0 . . ?
C04R C05M HG 108.8 . . ?
H05 C05M HF 109.5 . . ?
H05 C05M HG 109.5 . . ?
HF C05M HG 109.5 . . ?
C04Z C05N H1 109.4 . . ?
C04Z C05N HH 109.2 . . ?
C04Z C05N HI 109.8 . . ?
H1 C05N HH 109.4 . . ?
H1 C05N HI 109.5 . . ?
HH C05N HI 109.5 . . ?
C04E C05O H2 109.3 . . ?
C04E C05O HJ 109.6 . . ?
C04E C05O HK 109.5 . . ?
H2 C05O HJ 109.5 . . ?
H2 C05O HK 109.5 . . ?
HJ C05O HK 109.5 . . ?
C05K C05P H3 109.4 . . ?
C05K C05P HL 111.5 . . ?
C05K C05P HM 107.5 . . ?
H3 C05P HL 109.5 . . ?
H3 C05P HM 109.5 . . ?
HL C05P HM 109.5 . . ?
C04Z C05R H4 109.9 . . ?
C04Z C05R HN 109.4 . . ?
C04Z C05R HO 109.2 . . ?
H4 C05R HN 109.5 . . ?
H4 C05R HO 109.5 . . ?
HN C05R HO 109.4 . . ?
C67 C70 H70A 108.3 . . ?
C67 C70 H70B 109.8 . . ?
C67 C70 H70C 110.2 . . ?
H70A C70 H70B 109.5 . . ?
H70A C70 H70C 109.5 . . ?
H70B C70 H70C 109.5 . . ?
C05K C05T H5 107.1 . . ?
C05K C05T HP 111.5 . . ?
C05K C05T HQ 109.8 . . ?
H5 C05T HP 109.5 . . ?
H5 C05T HQ 109.5 . . ?
HP C05T HQ 109.4 . . ?
C37 C35 H35A 109.3 . . ?
C37 C35 H35B 108.3 . . ?
C37 C35 H35C 110.8 . . ?
H35A C35 H35B 109.5 . . ?
H35A C35 H35C 109.5 . . ?
H35B C35 H35C 109.5 . . ?
C67 C69 H69A 111.4 . . ?
C67 C69 H69B 108.5 . . ?
C67 C69 H69C 108.5 . . ?
H69A C69 H69B 109.5 . . ?
H69A C69 H69C 109.5 . . ?
H69B C69 H69C 109.5 . . ?
C16 C05Y H6 109.2 . . ?
C16 C05Y HR 108.9 . . ?
C16 C05Y HS 110.3 . . ?
H6 C05Y HR 109.5 . . ?
H6 C05Y HS 109.5 . . ?
HR C05Y HS 109.5 . . ?
C45 C48 H48A 109.5 . . ?
C45 C48 H48B 108.2 . . ?
C45 C48 H48C 110.8 . . ?
H48A C48 H48B 109.5 . . ?
H48A C48 H48C 109.5 . . ?
H48B C48 H48C 109.5 . . ?
C054 C060 H06A 108.9 . . ?
C054 C060 H06B 109.8 . . ?
C054 C060 H06C 109.8 . . ?
H06A C060 H06B 109.5 . . ?
H06A C060 H06C 109.5 . . ?
H06B C060 H06C 109.5 . . ?
C67 C11 H11A 109.0 . . ?
C67 C11 H11B 109.9 . . ?
C67 C11 H11C 109.5 . . ?
H11A C11 H11B 109.5 . . ?
H11A C11 H11C 109.5 . . ?
H11B C11 H11C 109.5 . . ?
C04R C063 H06D 107.3 . . ?
C04R C063 H06E 112.0 . . ?
C04R C063 H06F 109.0 . . ?
H06D C063 H06E 109.5 . . ?
H06D C063 H06F 109.5 . . ?
H06E C063 H06F 109.5 . . ?
C16 C064 H06G 109.6 . . ?
C16 C064 H06H 110.2 . . ?
C16 C064 H06I 108.7 . . ?
H06G C064 H06H 109.4 . . ?
H06G C064 H06I 109.4 . . ?
H06H C064 H06I 109.5 . . ?
C054 C23 H23A 109.4 . . ?
C054 C23 H23B 110.2 . . ?
C054 C23 H23C 108.7 . . ?
H23A C23 H23B 109.5 . . ?
H23A C23 H23C 109.5 . . ?
H23B C23 H23C 109.5 . . ?
C42 C39 H39A 109.1 . . ?
C42 C39 H39B 110.3 . . ?
C42 C39 H39C 109.1 . . ?
H39A C39 H39B 109.4 . . ?
H39A C39 H39C 109.5 . . ?
H39B C39 H39C 109.5 . . ?
C60 C63 H63A 113.3 . . ?
C60 C63 H63B 106.2 . . ?
C60 C63 H63C 108.8 . . ?
H63A C63 H63B 109.5 . . ?
H63A C63 H63C 109.5 . . ?
H63B C63 H63C 109.5 . . ?
C45 C49 H49A 108.5 . . ?
C45 C49 H49B 110.6 . . ?
C45 C49 H49C 109.4 . . ?
H49A C49 H49B 109.4 . . ?
H49A C49 H49C 109.4 . . ?
H49B C49 H49C 109.5 . . ?
C68 C7 C2 98.3(11) . . ?
C68 C7 C1 111.8(10) . . ?
C68 C7 C5 101.9(12) . . ?
C4 C7 C68 114.8(11) . . ?
C4 C7 C2 97.3(16) . . ?
C6 C7 C68 115.1(10) . . ?
C6 C7 C4 117.4(15) . . ?
C6 C7 C2 110.3(14) . . ?
C3 C7 C68 109.4(13) . . ?
C3 C7 C1 109.6(17) . . ?
C3 C7 C5 100.9(16) . . ?
C5 C7 C1 122.3(16) . . ?
C45 C47 H47A 109.8 . . ?
C45 C47 H47B 109.1 . . ?
C45 C47 H47C 109.5 . . ?
H47A C47 H47B 109.5 . . ?
H47A C47 H47C 109.5 . . ?
H47B C47 H47C 109.5 . . ?
C30 C25 H25A 108.8 . . ?
C30 C25 H25B 108.9 . . ?
C30 C25 H25C 110.8 . . ?
H25A C25 H25B 109.4 . . ?
H25A C25 H25C 109.5 . . ?
H25B C25 H25C 109.5 . . ?
C37 C32 H32A 106.7 . . ?
C37 C32 H32B 113.1 . . ?
C37 C32 H32C 108.6 . . ?
H32A C32 H32B 109.5 . . ?
H32A C32 H32C 109.5 . . ?
H32B C32 H32C 109.5 . . ?
C37 C34 H34A 109.0 . . ?
C37 C34 H34B 111.5 . . ?
C37 C34 H34C 107.9 . . ?
H34A C34 H34B 109.5 . . ?
H34A C34 H34C 109.5 . . ?
H34B C34 H34C 109.4 . . ?
C42 C43 H43A 109.5 . . ?
C42 C43 H43B 111.1 . . ?
C42 C43 H43C 107.8 . . ?
H43A C43 H43B 109.4 . . ?
H43A C43 H43C 109.5 . . ?
H43B C43 H43C 109.5 . . ?
C50 C65 H65A 108.9 . . ?
C50 C65 H65B 108.7 . . ?
C50 C65 H65C 110.8 . . ?
H65A C65 H65B 109.5 . . ?
H65A C65 H65C 109.5 . . ?
H65B C65 H65C 109.5 . . ?
C30 C27 H27A 111.3 . . ?
C30 C27 H27B 107.9 . . ?
C30 C27 H27C 109.2 . . ?
H27A C27 H27B 109.5 . . ?
H27A C27 H27C 109.5 . . ?
H27B C27 H27C 109.5 . . ?
C58 C57 H57A 110.0 . . ?
C58 C57 H57B 123.4 . . ?
C58 C57 H57C 93.6 . . ?
H57A C57 H57B 109.5 . . ?
H57A C57 H57C 109.4 . . ?
H57B C57 H57C 109.5 . . ?
C58 C20 H20A 110.8 . . ?
C58 C20 H20B 102.5 . . ?
C58 C20 H20C 114.9 . . ?
H20A C20 H20B 109.5 . . ?
H20A C20 H20C 109.5 . . ?
H20B C20 H20C 109.5 . . ?
C30 C29 H29A 109.5 . . ?
C30 C29 H29B 108.1 . . ?
C30 C29 H29C 110.8 . . ?
H29A C29 H29B 109.5 . . ?
H29A C29 H29C 109.5 . . ?
H29B C29 H29C 109.5 . . ?
C58 C10 H10A 105.6 . . ?
C58 C10 H10B 119.5 . . ?
C58 C10 H10C 102.8 . . ?
H10A C10 H10B 109.5 . . ?
H10A C10 H10C 109.5 . . ?
H10B C10 H10C 109.5 . . ?
C60 C59 H59A 107.3 . . ?
C60 C59 H59B 114.5 . . ?
C60 C59 H59C 106.5 . . ?
H59A C59 H59B 109.5 . . ?
H59A C59 H59C 109.4 . . ?
H59B C59 H59C 109.5 . . ?
C60 C62 H62A 112.2 . . ?
C60 C62 H62B 107.1 . . ?
C60 C62 H62C 109.2 . . ?
H62A C62 H62B 109.5 . . ?
H62A C62 H62C 109.5 . . ?
H62B C62 H62C 109.5 . . ?
C50 C9 H9A 109.6 . . ?
C50 C9 H9B 109.7 . . ?
C50 C9 H9C 109.1 . . ?
H9A C9 H9B 109.5 . . ?
H9A C9 H9C 109.5 . . ?
H9B C9 H9C 109.5 . . ?
C30 C24 H24A 109.0 . . ?
C30 C24 H24B 106.9 . . ?
C30 C24 H24C 112.5 . . ?
H24A C24 H24B 109.5 . . ?
H24A C24 H24C 109.5 . . ?
H24B C24 H24C 109.5 . . ?
C30 C28 H28A 110.4 . . ?
C30 C28 H28B 110.6 . . ?
C30 C28 H28C 107.4 . . ?
H28A C28 H28B 109.5 . . ?
H28A C28 H28C 109.5 . . ?
H28B C28 H28C 109.5 . . ?
C30 C26 H26A 112.7 . . ?
C30 C26 H26B 107.1 . . ?
C30 C26 H26C 108.6 . . ?
H26A C26 H26B 109.5 . . ?
H26A C26 H26C 109.5 . . ?
H26B C26 H26C 109.5 . . ?
C37 C36 H36A 105.8 . . ?
C37 C36 H36B 112.7 . . ?
C37 C36 H36C 109.9 . . ?
H36A C36 H36B 109.5 . . ?
H36A C36 H36C 109.5 . . ?
H36B C36 H36C 109.4 . . ?
C37 C31 H31A 111.2 . . ?
C37 C31 H31B 109.9 . . ?
C37 C31 H31C 107.2 . . ?
H31A C31 H31B 109.5 . . ?
H31A C31 H31C 109.5 . . ?
H31B C31 H31C 109.5 . . ?
C37 C33 H33A 100.9 . . ?
C37 C33 H33B 117.0 . . ?
C37 C33 H33C 110.1 . . ?
H33A C33 H33B 109.5 . . ?
H33A C33 H33C 109.5 . . ?
H33B C33 H33C 109.5 . . ?
C42 C40 H40A 108.4 . . ?
C42 C40 H40B 110.6 . . ?
C42 C40 H40C 109.4 . . ?
H40A C40 H40B 109.5 . . ?
H40A C40 H40C 109.5 . . ?
H40B C40 H40C 109.5 . . ?
C42 C41 H41A 104.5 . . ?
C42 C41 H41B 113.9 . . ?
C42 C41 H41C 109.9 . . ?
H41A C41 H41B 109.5 . . ?
H41A C41 H41C 109.5 . . ?
H41B C41 H41C 109.5 . . ?
C42 C38 H38A 107.3 . . ?
C42 C38 H38B 111.2 . . ?
C42 C38 H38C 109.8 . . ?
H38A C38 H38B 109.5 . . ?
H38A C38 H38C 109.5 . . ?
H38B C38 H38C 109.5 . . ?
C45 C18 H18A 112.8 . . ?
C45 C18 H18B 108.5 . . ?
C45 C18 H18C 107.0 . . ?
H18A C18 H18B 109.5 . . ?
H18A C18 H18C 109.5 . . ?
H18B C18 H18C 109.5 . . ?
C45 C46 H46A 110.8 . . ?
C45 C46 H46B 108.2 . . ?
C45 C46 H46C 109.4 . . ?
H46A C46 H46B 109.5 . . ?
H46A C46 H46C 109.5 . . ?
H46B C46 H46C 109.5 . . ?
C45 C12 H12A 107.4 . . ?
C45 C12 H12B 111.4 . . ?
C45 C12 H12C 109.6 . . ?
H12A C12 H12B 109.4 . . ?
H12A C12 H12C 109.5 . . ?
H12B C12 H12C 109.5 . . ?
C50 C51 H51A 110.2 . . ?
C50 C51 H51B 109.1 . . ?
C50 C51 H51C 109.1 . . ?
H51A C51 H51B 109.5 . . ?
H51A C51 H51C 109.5 . . ?
H51B C51 H51C 109.5 . . ?
C50 C53 H53A 110.1 . . ?
C50 C53 H53B 109.0 . . ?
C50 C53 H53C 109.3 . . ?
H53A C53 H53B 109.5 . . ?
H53A C53 H53C 109.5 . . ?
H53B C53 H53C 109.5 . . ?
C50 C52 H52A 108.4 . . ?
C50 C52 H52B 109.2 . . ?
C50 C52 H52C 110.9 . . ?
H52A C52 H52B 109.4 . . ?
H52A C52 H52C 109.5 . . ?
H52B C52 H52C 109.5 . . ?
C58 C54 H54A 94.1 . . ?
C58 C54 H54B 139.6 . . ?
C58 C54 H54C 91.9 . . ?
H54A C54 H54B 109.5 . . ?
H54A C54 H54C 109.5 . . ?
H54B C54 H54C 109.5 . . ?
C58 C55 H55A 114.8 . . ?
C58 C55 H55B 102.7 . . ?
C58 C55 H55C 110.6 . . ?
H55A C55 H55B 109.5 . . ?
H55A C55 H55C 109.5 . . ?
H55B C55 H55C 109.4 . . ?
C58 C56 H56A 118.3 . . ?
C58 C56 H56B 89.8 . . ?
C58 C56 H56C 118.1 . . ?
H56A C56 H56B 109.5 . . ?
H56A C56 H56C 109.5 . . ?
H56B C56 H56C 109.5 . . ?
C60 C61 H61A 111.4 . . ?
C60 C61 H61B 107.6 . . ?
C60 C61 H61C 109.5 . . ?
H61A C61 H61B 109.5 . . ?
H61A C61 H61C 109.5 . . ?
H61B C61 H61C 109.5 . . ?
C60 C8 H8A 110.9 . . ?
C60 C8 H8B 108.3 . . ?
C60 C8 H8C 109.2 . . ?
H8A C8 H8B 109.5 . . ?
H8A C8 H8C 109.4 . . ?
H8B C8 H8C 109.5 . . ?
C60 C64 H64A 110.4 . . ?
C60 C64 H64B 110.3 . . ?
C60 C64 H64C 107.8 . . ?
H64A C64 H64B 109.4 . . ?
H64A C64 H64C 109.5 . . ?
H64B C64 H64C 109.5 . . ?
C67 C21 H21A 108.9 . . ?
C67 C21 H21B 109.9 . . ?
C67 C21 H21C 109.6 . . ?
H21A C21 H21B 109.5 . . ?
H21A C21 H21C 109.5 . . ?
H21B C21 H21C 109.5 . . ?
C67 C17 H17A 111.0 . . ?
C67 C17 H17B 109.2 . . ?
C67 C17 H17C 108.3 . . ?
H17A C17 H17B 109.5 . . ?
H17A C17 H17C 109.5 . . ?
H17B C17 H17C 109.5 . . ?
C67 C66 H66A 109.3 . . ?
C67 C66 H66B 109.3 . . ?
C67 C66 H66C 109.8 . . ?
H66A C66 H66B 109.5 . . ?
H66A C66 H66C 109.5 . . ?
H66B C66 H66C 109.5 . . ?
C7 C4 H4A 109.9 . . ?
C7 C4 H4B 109.3 . . ?
C7 C4 H4C 109.3 . . ?
H4A C4 H4B 109.5 . . ?
H4A C4 H4C 109.5 . . ?
H4B C4 H4C 109.5 . . ?
C7 C6 H6A 110.3 . . ?
C7 C6 H6B 107.9 . . ?
C7 C6 H6C 110.3 . . ?
H6A C6 H6B 109.5 . . ?
H6A C6 H6C 109.5 . . ?
H6B C6 H6C 109.5 . . ?
C7 C2 H2A 110.2 . . ?
C7 C2 H2B 108.6 . . ?
C7 C2 H2C 109.6 . . ?
H2A C2 H2B 109.4 . . ?
H2A C2 H2C 109.5 . . ?
H2B C2 H2C 109.5 . . ?
C7 C1 H1A 112.3 . . ?
C7 C1 H1B 110.5 . . ?
C7 C1 H1C 105.5 . . ?
H1A C1 H1B 109.5 . . ?
H1A C1 H1C 109.5 . . ?
H1B C1 H1C 109.5 . . ?
C7 C3 H3A 112.7 . . ?
C7 C3 H3B 108.1 . . ?
C7 C3 H3C 107.6 . . ?
H3A C3 H3B 109.5 . . ?
H3A C3 H3C 109.5 . . ?
H3B C3 H3C 109.5 . . ?
C7 C5 H5A 107.5 . . ?
C7 C5 H5B 111.3 . . ?
C7 C5 H5C 109.6 . . ?
H5A C5 H5B 109.5 . . ?
H5A C5 H5C 109.5 . . ?
H5B C5 H5C 109.5 . . ?

loop_
_geom_bond_atom_site_label_1
_geom_bond_atom_site_label_2
_geom_bond_distance
_geom_bond_site_symmetry_2
_geom_bond_publ_flag
Ag5 S00E 2.5201(9) . ?
Ag5 S00L 2.6046(10) . ?
Ag5 O011 2.567(2) . ?
Ag5 O016 2.537(2) . ?
Ag5 O01F 2.410(3) . ?
Ag4 S00F 2.5342(10) . ?
Ag4 S00H 2.5398(10) . ?
Ag4 O014 2.592(2) . ?
Ag4 O019 2.591(2) . ?
Ag1 S00J 2.5164(10) . ?
Ag1 S00O 2.6099(10) . ?
Ag1 O00V 2.556(2) . ?
Ag1 O00Y 2.531(3) . ?
Ag1 O01I 2.385(2) . ?
Ag6 S0D 2.4578(9) . ?
Ag6 S00K 2.6084(9) . ?
Ag6 O015 2.434(2) . ?
Ag6 O01C 2.380(2) . ?
Ag3 S00M 2.5149(11) . ?
Ag3 S00P 2.5169(10) . ?
Ag3 O00Z 2.564(2) . ?
Ag3 O019 2.587(2) . ?
Ag2 S00G 2.4592(10) . ?
Ag2 S00S 2.6139(11) . ?
Ag2 O01A 2.415(3) . ?
Ag2 O01G 2.380(3) . ?
Ti5 Ti4 2.7619(8) . ?
Ti5 O00U 1.883(2) . ?
Ti5 O00W 1.907(2) . ?
Ti5 O00Z 2.000(2) . ?
Ti5 O011 1.913(2) . ?
Ti5 O014 1.901(2) . ?
Ti5 O018 2.197(3) . ?
Ti4 S00I 2.7626(11) . ?
Ti4 O011 1.774(2) . ?
Ti4 O014 1.826(2) . ?
Ti4 O015 1.945(2) . ?
Ti4 O016 2.032(2) . ?
Ti4 O01D 2.028(3) . ?
Ti2 Ti3 2.7632(9) . ?
Ti2 O00V 1.911(2) . ?
Ti2 O00X 2.190(2) . ?
Ti2 O010 1.911(2) . ?
Ti2 O012 1.907(3) . ?
Ti2 O017 1.878(2) . ?
Ti2 O019 2.003(2) . ?
Ti6 S00Q 2.6667(11) . ?
Ti6 O00T 1.903(2) . ?
Ti6 O01C 2.019(2) . ?
Ti6 O01E 1.795(3) . ?
Ti6 O01F 2.024(3) . ?
Ti6 O01H 1.808(3) . ?
Ti3 S00N 2.7440(12) . ?
Ti3 O00V 1.773(3) . ?
Ti3 O00Y 2.020(2) . ?
Ti3 O012 1.819(2) . ?
Ti3 O01A 1.960(2) . ?
Ti3 O01B 2.033(2) . ?
Ti1 S00R 2.6736(11) . ?
Ti1 O013 1.914(2) . ?
Ti1 O01G 2.023(3) . ?
Ti1 O01I 2.029(3) . ?
Ti1 O01J 1.784(3) . ?
Ti1 O01K 1.766(3) . ?
S0D C01Q 1.786(3) . ?
S0D C01V 1.784(3) . ?
S00E C01X 1.795(3) . ?
S00E C025 1.773(4) . ?
S00F C01Z 1.787(4) . ?
S00F C020 1.779(4) . ?
S00G C01U 1.781(4) . ?
S00G C028 1.773(3) . ?
S00H C02E 1.786(4) . ?
S00H C032 1.780(3) . ?
S00I C01S 1.781(4) . ?
S00I C02Q 1.789(4) . ?
S00J C022 1.782(3) . ?
S00J C029 1.772(4) . ?
S00K C02I 1.786(4) . ?
S00K C02N 1.781(4) . ?
S00L C02K 1.777(4) . ?
S00L C03D 1.791(4) . ?
S00M C026 1.786(4) . ?
S00M C030 1.780(3) . ?
S00N C02J 1.783(4) . ?
S00N C02L 1.786(4) . ?
S00O C02W 1.774(4) . ?
S00O C03F 1.793(4) . ?
S00P C02A 1.769(4) . ?
S00P C02G 1.794(3) . ?
S00Q C03G 1.773(4) . ?
S00Q C03Q 1.773(5) . ?
S00R C033 1.783(4) . ?
S00R C034 1.777(5) . ?
S00S C02T 1.789(4) . ?
S00S C03P 1.790(4) . ?
O00T C01O 1.334(4) . ?
O00U C01M 1.329(4) . ?
O00W C01N 1.331(4) . ?
O00X C01Y 1.246(4) . ?
O00Y C021 1.311(4) . ?
O00Z C01P 1.323(4) . ?
O010 C01L 1.322(4) . ?
O013 C01W 1.326(4) . ?
O015 C01R 1.341(4) . ?
O016 C024 1.298(4) . ?
O017 C02P 1.328(4) . ?
O018 C02U 1.244(5) . ?
O019 C02M 1.325(4) . ?
O01A C02F 1.328(5) . ?
O01B C01Y 1.281(5) . ?
O01C C02C 1.312(4) . ?
O01D C02U 1.273(5) . ?
O01E C05K 1.389(6) . ?
O01F C02X 1.308(4) . ?
O01G C027 1.310(5) . ?
O01H C04O 1.356(6) . ?
O01I C03C 1.299(4) . ?
O01J C054 1.359(7) . ?
O01K C057 1.305(7) . ?
C01L C022 1.407(5) . ?
C01L C030 1.417(5) . ?
C01M C01V 1.408(5) . ?
C01M C020 1.402(5) . ?
C01N C01X 1.413(5) . ?
C01N C02G 1.412(5) . ?
C01O C01Q 1.400(5) . ?
C01O C025 1.402(5) . ?
C01P C01Z 1.407(5) . ?
C01P C02A 1.422(5) . ?
C01Q C023 1.384(5) . ?
C01R C01S 1.401(5) . ?
C01R C02N 1.400(5) . ?
C01S C037 1.392(5) . ?
C01T H01T 0.9500 . ?
C01T C029 1.394(5) . ?
C01T C02O 1.366(5) . ?
C01U C01W 1.389(5) . ?
C01U C02D 1.394(5) . ?
C01V C02H 1.383(5) . ?
C01W C029 1.403(5) . ?
C01X C02S 1.385(5) . ?
C01Y C03E 1.496(5) . ?
C01Z C02V 1.400(5) . ?
C020 C03A 1.400(5) . ?
C021 C02L 1.410(5) . ?
C021 C02W 1.415(5) . ?
C022 C03V 1.379(5) . ?
C023 H023 0.9500 . ?
C023 C03K 1.375(5) . ?
C024 C02K 1.404(5) . ?
C024 C02Q 1.418(5) . ?
C025 C02B 1.392(5) . ?
C026 C02M 1.412(5) . ?
C026 C02Z 1.383(6) . ?
C027 C02T 1.413(6) . ?
C027 C034 1.415(6) . ?
C028 C02P 1.421(5) . ?
C028 C03R 1.397(5) . ?
C02A C02Y 1.372(6) . ?
C02B H02B 0.9500 . ?
C02B C03K 1.384(5) . ?
C02C C02I 1.407(5) . ?
C02C C03G 1.408(5) . ?
C02D H02D 0.9500 . ?
C02D C02O 1.388(6) . ?
C02E C02M 1.395(5) . ?
C02E C02R 1.397(5) . ?
C02F C02J 1.402(6) . ?
C02F C03P 1.403(5) . ?
C02G C038 1.386(5) . ?
C02H H02H 0.9500 . ?
C02H C03S 1.383(5) . ?
C02I C03L 1.389(5) . ?
C02J C047 1.365(6) . ?
C02K C03T 1.380(6) . ?
C02L C036 1.391(6) . ?
C02N C03N 1.394(5) . ?
C02O C045 1.538(6) . ?
C02P C032 1.401(5) . ?
C02Q C042 1.376(6) . ?
C02R H02R 0.9500 . ?
C02R C03I 1.384(6) . ?
C02S H02S 0.9500 . ?
C02S C03B 1.379(5) . ?
C02T C039 1.388(6) . ?
C02U C03X 1.492(5) . ?
C02V H02V 0.9500 . ?
C02V C03J 1.386(6) . ?
C02W C035 1.400(5) . ?
C02X C03D 1.397(6) . ?
C02X C03Q 1.413(5) . ?
C02Y H02Y 0.9500 . ?
C02Y C03J 1.382(7) . ?
C02Z H02Z 0.9500 . ?
C02Z C03I 1.394(6) . ?
C030 C044 1.382(6) . ?
C031 H031 0.9500 . ?
C031 C034 1.393(6) . ?
C031 C03M 1.386(7) . ?
C032 C03H 1.400(5) . ?
C033 C03C 1.415(5) . ?
C033 C03O 1.379(6) . ?
C035 H035 0.9500 . ?
C035 C040 1.373(6) . ?
C036 H036 0.9500 . ?
C036 C040 1.391(7) . ?
C037 H037 0.9500 . ?
C037 C03Z 1.396(6) . ?
C038 H038 0.9500 . ?
C038 C03B 1.378(6) . ?
C039 H039 0.9500 . ?
C039 C03M 1.383(7) . ?
C03A H03A 0.9500 . ?
C03A C03S 1.383(6) . ?
C03B C30 1.536(6) . ?
C03C C03F 1.405(6) . ?
C03D C04C 1.404(6) . ?
C03E H03B 0.9601 . ?
C03E H03C 0.9597 . ?
C03E H03D 0.9600 . ?
C03F C03Y 1.386(5) . ?
C03G C03W 1.389(5) . ?
C03H H03H 0.9500 . ?
C03H C03U 1.372(5) . ?
C03I C043 1.539(6) . ?
C03J C04E 1.537(6) . ?
C03K C046 1.547(5) . ?
C03L H03L 0.9500 . ?
C03L C048 1.399(6) . ?
C03M C04R 1.535(6) . ?
C03N H03N 0.9500 . ?
C03N C03Z 1.377(6) . ?
C03O H03O 0.9500 . ?
C03O C041 1.386(7) . ?
C03P C04G 1.365(7) . ?
C03Q C049 1.392(6) . ?
C03R H03R 0.9500 . ?
C03R C03U 1.383(6) . ?
C03S C37 1.529(6) . ?
C03T H03T 0.9500 . ?
C03T C04A 1.386(6) . ?
C03U C45 1.543(6) . ?
C03V H03V 0.9500 . ?
C03V C04B 1.396(6) . ?
C03W H03W 0.9500 . ?
C03W C048 1.385(6) . ?
C03X H03E 0.9600 . ?
C03X H03F 0.9601 . ?
C03X H03G 0.9601 . ?
C03Y H03Y 0.9500 . ?
C03Y C041 1.391(6) . ?
C03Z C42 1.537(6) . ?
C040 C58 1.547(7) . ?
C041 C60 1.535(7) . ?
C042 H042 0.9500 . ?
C042 C04A 1.388(6) . ?
C043 C04I 1.502(8) . ?
C043 C04L 1.539(8) . ?
C043 C04X 1.526(8) . ?
C044 H044 0.9500 . ?
C044 C04B 1.380(6) . ?
C045 C04H 1.516(7) . ?
C045 C052 1.522(7) . ?
C045 C055 1.555(8) . ?
C046 C04F 1.547(7) . ?
C046 C04S 1.531(7) . ?
C046 C04W 1.511(7) . ?
C047 H047 0.9500 . ?
C047 C68 1.389(7) . ?
C048 C04Z 1.530(6) . ?
C049 H049 0.9500 . ?
C049 C04N 1.379(8) . ?
C04A C16 1.550(7) . ?
C04B C50 1.514(7) . ?
C04C H04C 0.9500 . ?
C04C C04N 1.397(7) . ?
C04E C04Y 1.497(10) . ?
C04E C050 1.513(7) . ?
C04E C05O 1.560(10) . ?
C04F H04A 0.9600 . ?
C04F H04B 0.9601 . ?
C04F H04D 0.9599 . ?
C04G H04G 0.9500 . ?
C04G C68 1.361(8) . ?
C04H H04E 0.9603 . ?
C04H H04F 0.9600 . ?
C04H H04H 0.9598 . ?
C04I H04I 0.9600 . ?
C04I H04J 0.9603 . ?
C04I H04K 0.9599 . ?
C45 C48 1.439(12) . ?
C45 C49 1.505(9) . ?
C45 C47 1.566(13) . ?
C45 C18 1.412(18) . ?
C45 C46 1.54(2) . ?
C45 C12 1.540(18) . ?
C04L H04L 0.9600 . ?
C04L H04M 0.9598 . ?
C04L H04N 0.9599 . ?
C37 C35 1.571(11) . ?
C37 C32 1.523(9) . ?
C37 C34 1.524(10) . ?
C37 C36 1.553(15) . ?
C37 C31 1.36(3) . ?
C37 C33 1.68(4) . ?
C04N C67 1.534(8) . ?
C04O H04O 1.0000 . ?
C04O C051 1.467(9) . ?
C04O C05D 1.517(9) . ?
C30 C25 1.506(13) . ?
C30 C27 1.509(11) . ?
C30 C29 1.566(15) . ?
C30 C24 1.482(12) . ?
C30 C28 1.532(15) . ?
C30 C26 1.534(14) . ?
C04R C056 1.517(9) . ?
C04R C05M 1.529(10) . ?
C04R C063 1.505(9) . ?
C04S H04P 0.9599 . ?
C04S H04Q 0.9599 . ?
C04S H04R 0.9599 . ?
C04T H04S 0.9600 . ?
C04T H04T 0.9600 . ?
C04T H04U 0.9601 . ?
C04T C057 1.490(11) . ?
C60 C63 1.63(2) . ?
C60 C59 1.490(15) . ?
C60 C62 1.545(18) . ?
C60 C61 1.507(16) . ?
C60 C8 1.529(16) . ?
C60 C64 1.643(18) . ?
C68 C7 1.548(10) . ?
C04W H04V 0.9599 . ?
C04W H04W 0.9599 . ?
C04W H04X 0.9601 . ?
C04X H04Y 0.9600 . ?
C04X H 0.9602 . ?
C04X HA 0.9600 . ?
C04Y H04Z 0.9599 . ?
C04Y HB 0.9599 . ?
C04Y HC 0.9604 . ?
C04Z C05G 1.507(10) . ?
C04Z C05N 1.498(9) . ?
C04Z C05R 1.532(9) . ?
C050 H05A 0.9600 . ?
C050 H05B 0.9600 . ?
C050 H05C 0.9597 . ?
C051 H05D 0.9598 . ?
C051 H05E 0.9602 . ?
C051 H05F 0.9599 . ?
C052 H05G 0.9600 . ?
C052 H05H 0.9598 . ?
C052 H05I 0.9600 . ?
C42 C44 1.523(13) . ?
C42 C39 1.482(11) . ?
C42 C43 1.556(12) . ?
C42 C40 1.50(2) . ?
C42 C41 1.519(19) . ?
C42 C38 1.550(19) . ?
C054 H054 1.0000 . ?
C054 C060 1.452(10) . ?
C054 C23 1.360(11) . ?
C055 H05J 0.9600 . ?
C055 H05K 0.9600 . ?
C055 H05L 0.9600 . ?
C056 H05M 0.9602 . ?
C056 H05N 0.9600 . ?
C056 H05O 0.9601 . ?
C057 H057 1.0000 . ?
C057 C05B 1.466(9) . ?
C16 C05E 1.547(10) . ?
C16 C05Y 1.659(12) . ?
C16 C064 1.413(9) . ?
C58 C57 1.550(14) . ?
C58 C20 1.500(14) . ?
C58 C10 1.568(14) . ?
C58 C54 1.454(15) . ?
C58 C55 1.537(15) . ?
C58 C56 1.483(15) . ?
C05B H05P 0.9602 . ?
C05B H05Q 0.9603 . ?
C05B H05R 0.9600 . ?
C67 C70 1.470(13) . ?
C67 C69 1.556(12) . ?
C67 C11 1.578(15) . ?
C67 C21 1.58(2) . ?
C67 C17 1.51(2) . ?
C67 C66 1.58(2) . ?
C05D H05S 0.9601 . ?
C05D H05T 0.9600 . ?
C05D H05U 0.9603 . ?
C05E H05V 0.9602 . ?
C05E H05W 0.9602 . ?
C05E H05X 0.9599 . ?
C50 C15 1.543(18) . ?
C50 C65 1.508(12) . ?
C50 C9 1.501(15) . ?
C50 C51 1.493(18) . ?
C50 C53 1.68(2) . ?
C50 C52 1.514(15) . ?
C05G H05Y 0.9603 . ?
C05G HD 0.9599 . ?
C05G HE 0.9600 . ?
C15 H15A 0.9602 . ?
C15 H15B 0.9601 . ?
C15 H15C 0.9602 . ?
C05K H05Z 1.0000 . ?
C05K C05P 1.357(10) . ?
C05K C05T 1.400(9) . ?
C44 H44A 0.9600 . ?
C44 H44B 0.9599 . ?
C44 H44C 0.9598 . ?
C05M H05 0.9599 . ?
C05M HF 0.9601 . ?
C05M HG 0.9600 . ?
C05N H1 0.9599 . ?
C05N HH 0.9601 . ?
C05N HI 0.9600 . ?
C05O H2 0.9599 . ?
C05O HJ 0.9600 . ?
C05O HK 0.9600 . ?
C05P H3 0.9599 . ?
C05P HL 0.9600 . ?
C05P HM 0.9602 . ?
C05R H4 0.9601 . ?
C05R HN 0.9604 . ?
C05R HO 0.9599 . ?
C70 H70A 0.9599 . ?
C70 H70B 0.9601 . ?
C70 H70C 0.9600 . ?
C05T H5 0.9597 . ?
C05T HP 0.9600 . ?
C05T HQ 0.9601 . ?
C35 H35A 0.9601 . ?
C35 H35B 0.9598 . ?
C35 H35C 0.9598 . ?
C69 H69A 0.9599 . ?
C69 H69B 0.9601 . ?
C69 H69C 0.9597 . ?
C05Y H6 0.9599 . ?
C05Y HR 0.9598 . ?
C05Y HS 0.9597 . ?
C48 H48A 0.9602 . ?
C48 H48B 0.9599 . ?
C48 H48C 0.9597 . ?
C060 H06A 0.9599 . ?
C060 H06B 0.9599 . ?
C060 H06C 0.9602 . ?
C11 H11A 0.9599 . ?
C11 H11B 0.9599 . ?
C11 H11C 0.9599 . ?
C063 H06D 0.9599 . ?
C063 H06E 0.9600 . ?
C063 H06F 0.9601 . ?
C064 H06G 0.9603 . ?
C064 H06H 0.9601 . ?
C064 H06I 0.9599 . ?
C23 H23A 0.9599 . ?
C23 H23B 0.9602 . ?
C23 H23C 0.9599 . ?
C39 H39A 0.9603 . ?
C39 H39B 0.9604 . ?
C39 H39C 0.9599 . ?
C63 H63A 0.9602 . ?
C63 H63B 0.9600 . ?
C63 H63C 0.9598 . ?
C49 H49A 0.9602 . ?
C49 H49B 0.9601 . ?
C49 H49C 0.9601 . ?
C7 C4 1.517(18) . ?
C7 C6 1.448(17) . ?
C7 C2 1.60(2) . ?
C7 C1 1.591(19) . ?
C7 C3 1.47(3) . ?
C7 C5 1.60(2) . ?
C47 H47A 0.9601 . ?
C47 H47B 0.9599 . ?
C47 H47C 0.9597 . ?
C25 H25A 0.9601 . ?
C25 H25B 0.9599 . ?
C25 H25C 0.9599 . ?
C32 H32A 0.9601 . ?
C32 H32B 0.9600 . ?
C32 H32C 0.9600 . ?
C34 H34A 0.9604 . ?
C34 H34B 0.9597 . ?
C34 H34C 0.9599 . ?
C43 H43A 0.9602 . ?
C43 H43B 0.9601 . ?
C43 H43C 0.9596 . ?
C65 H65A 0.9599 . ?
C65 H65B 0.9602 . ?
C65 H65C 0.9600 . ?
C27 H27A 0.9602 . ?
C27 H27B 0.9595 . ?
C27 H27C 0.9600 . ?
C57 H57A 0.9603 . ?
C57 H57B 0.9598 . ?
C57 H57C 0.9598 . ?
C20 H20A 0.9599 . ?
C20 H20B 0.9600 . ?
C20 H20C 0.9602 . ?
C29 H29A 0.9604 . ?
C29 H29B 0.9600 . ?
C29 H29C 0.9598 . ?
C10 H10A 0.9600 . ?
C10 H10B 0.9601 . ?
C10 H10C 0.9600 . ?
C59 H59A 0.9598 . ?
C59 H59B 0.9599 . ?
C59 H59C 0.9600 . ?
C62 H62A 0.9600 . ?
C62 H62B 0.9598 . ?
C62 H62C 0.9597 . ?
C9 H9A 0.9600 . ?
C9 H9B 0.9599 . ?
C9 H9C 0.9601 . ?
C24 H24A 0.9600 . ?
C24 H24B 0.9601 . ?
C24 H24C 0.9601 . ?
C28 H28A 0.9601 . ?
C28 H28B 0.9598 . ?
C28 H28C 0.9601 . ?
C26 H26A 0.9601 . ?
C26 H26B 0.9600 . ?
C26 H26C 0.9601 . ?
C36 H36A 0.9599 . ?
C36 H36B 0.9602 . ?
C36 H36C 0.9603 . ?
C31 H31A 0.9602 . ?
C31 H31B 0.9601 . ?
C31 H31C 0.9603 . ?
C33 H33A 0.9600 . ?
C33 H33B 0.9601 . ?
C33 H33C 0.9599 . ?
C40 H40A 0.9799 . ?
C40 H40B 0.9800 . ?
C40 H40C 0.9801 . ?
C41 H41A 0.9801 . ?
C41 H41B 0.9799 . ?
C41 H41C 0.9800 . ?
C38 H38A 0.9597 . ?
C38 H38B 0.9603 . ?
C38 H38C 0.9598 . ?
C18 H18A 0.9601 . ?
C18 H18B 0.9601 . ?
C18 H18C 0.9599 . ?
C46 H46A 0.9602 . ?
C46 H46B 0.9601 . ?
C46 H46C 0.9599 . ?
C12 H12A 0.9797 . ?
C12 H12B 0.9799 . ?
C12 H12C 0.9802 . ?
C51 H51A 0.9800 . ?
C51 H51B 0.9799 . ?
C51 H51C 0.9802 . ?
C53 H53A 0.9799 . ?
C53 H53B 0.9800 . ?
C53 H53C 0.9799 . ?
C52 H52A 0.9803 . ?
C52 H52B 0.9800 . ?
C52 H52C 0.9798 . ?
C54 H54A 0.9803 . ?
C54 H54B 0.9801 . ?
C54 H54C 0.9798 . ?
C55 H55A 0.9798 . ?
C55 H55B 0.9797 . ?
C55 H55C 0.9800 . ?
C56 H56A 0.9800 . ?
C56 H56B 0.9800 . ?
C56 H56C 0.9798 . ?
C61 H61A 0.9800 . ?
C61 H61B 0.9801 . ?
C61 H61C 0.9800 . ?
C8 H8A 0.9802 . ?
C8 H8B 0.9799 . ?
C8 H8C 0.9800 . ?
C64 H64A 0.9800 . ?
C64 H64B 0.9802 . ?
C64 H64C 0.9800 . ?
C21 H21A 0.9800 . ?
C21 H21B 0.9802 . ?
C21 H21C 0.9799 . ?
C17 H17A 0.9800 . ?
C17 H17B 0.9798 . ?
C17 H17C 0.9800 . ?
C66 H66A 0.9800 . ?
C66 H66B 0.9802 . ?
C66 H66C 0.9800 . ?
C4 H4A 0.9799 . ?
C4 H4B 0.9803 . ?
C4 H4C 0.9799 . ?
C6 H6A 0.9601 . ?
C6 H6B 0.9600 . ?
C6 H6C 0.9601 . ?
C2 H2A 0.9601 . ?
C2 H2B 0.9602 . ?
C2 H2C 0.9597 . ?
C1 H1A 0.9598 . ?
C1 H1B 0.9600 . ?
C1 H1C 0.9602 . ?
C3 H3A 0.9599 . ?
C3 H3B 0.9602 . ?
C3 H3C 0.9600 . ?
C5 H5A 0.9598 . ?
C5 H5B 0.9601 . ?
C5 H5C 0.9597 . ?

loop_
_geom_torsion_atom_site_label_1
_geom_torsion_atom_site_label_2
_geom_torsion_atom_site_label_3
_geom_torsion_atom_site_label_4
_geom_torsion
_geom_torsion_site_symmetry_1
_geom_torsion_site_symmetry_2
_geom_torsion_site_symmetry_3
_geom_torsion_site_symmetry_4
_geom_torsion_publ_flag
Ag5 S00E C01X C01N 72.5(3) . . . . ?
Ag5 S00E C01X C02S -108.0(3) . . . . ?
Ag5 S00E C025 C01O 9.1(3) . . . . ?
Ag5 S00E C025 C02B -162.0(2) . . . . ?
Ag5 S00L C02K C024 -15.2(3) . . . . ?
Ag5 S00L C02K C03T 161.6(4) . . . . ?
Ag5 S00L C03D C02X -2.9(3) . . . . ?
Ag5 S00L C03D C04C 177.1(3) . . . . ?
Ag5 O016 C024 C02K 19.4(4) . . . . ?
Ag5 O016 C024 C02Q -159.3(3) . . . . ?
Ag5 O01F C02X C03D 7.2(4) . . . . ?
Ag5 O01F C02X C03Q -174.6(2) . . . . ?
Ag4 S00F C01Z C01P -17.9(3) . . . . ?
Ag4 S00F C01Z C02V 157.8(3) . . . . ?
Ag4 S00F C020 C01M 49.6(3) . . . . ?
Ag4 S00F C020 C03A -128.2(3) . . . . ?
Ag4 S00H C02E C02M -17.5(3) . . . . ?
Ag4 S00H C02E C02R 158.4(2) . . . . ?
Ag4 S00H C032 C02P 47.5(4) . . . . ?
Ag4 S00H C032 C03H -130.1(3) . . . . ?
Ag4 O019 C02M C026 -157.9(2) . . . . ?
Ag4 O019 C02M C02E 20.8(4) . . . . ?
Ag1 S00J C022 C01L 74.7(3) . . . . ?
Ag1 S00J C022 C03V -102.9(4) . . . . ?
Ag1 S00J C029 C01T -160.6(2) . . . . ?
Ag1 S00J C029 C01W 11.4(3) . . . . ?
Ag1 S00O C02W C021 -9.8(3) . . . . ?
Ag1 S00O C02W C035 168.1(3) . . . . ?
Ag1 S00O C03F C03C 2.0(3) . . . . ?
Ag1 S00O C03F C03Y -176.7(3) . . . . ?
Ag1 O00Y C021 C02L -160.8(2) . . . . ?
Ag1 O00Y C021 C02W 19.7(4) . . . . ?
Ag1 O01I C03C C033 178.8(3) . . . . ?
Ag1 O01I C03C C03F -1.1(5) . . . . ?
Ag6 S0D C01Q C01O -24.9(3) . . . . ?
Ag6 S0D C01Q C023 151.9(2) . . . . ?
Ag6 S0D C01V C01M -57.9(3) . . . . ?
Ag6 S0D C01V C02H 115.9(3) . . . . ?
Ag6 S00K C02I C02C -2.2(3) . . . . ?
Ag6 S00K C02I C03L 174.4(3) . . . . ?
Ag6 S00K C02N C01R 0.4(3) . . . . ?
Ag6 S00K C02N C03N -177.8(3) . . . . ?
Ag6 O015 C01R C01S -167.4(2) . . . . ?
Ag6 O015 C01R C02N 15.1(4) . . . . ?
Ag6 O01C C02C C02I 11.2(5) . . . . ?
Ag6 O01C C02C C03G -169.0(3) . . . . ?
Ag3 S00M C026 C02M 27.5(3) . . . . ?
Ag3 S00M C026 C02Z -140.1(3) . . . . ?
Ag3 S00M C030 C01L -71.5(4) . . . . ?
Ag3 S00M C030 C044 103.3(4) . . . . ?
Ag3 S00P C02A C01P 29.2(3) . . . . ?
Ag3 S00P C02A C02Y -139.7(3) . . . . ?
Ag3 S00P C02G C01N -67.9(4) . . . . ?
Ag3 S00P C02G C038 107.2(3) . . . . ?
Ag3 O00Z C01P C01Z 137.0(3) . . . . ?
Ag3 O00Z C01P C02A -40.6(3) . . . . ?
Ag3 O019 C02M C026 -41.2(3) . . . . ?
Ag3 O019 C02M C02E 137.5(3) . . . . ?
Ag2 S00G C01U C01W -20.8(3) . . . . ?
Ag2 S00G C01U C02D 155.6(2) . . . . ?
Ag2 S00G C028 C02P -58.1(4) . . . . ?
Ag2 S00G C028 C03R 119.4(3) . . . . ?
Ag2 S00S C02T C027 2.6(3) . . . . ?
Ag2 S00S C02T C039 -179.5(3) . . . . ?
Ag2 S00S C03P C02F -0.9(4) . . . . ?
Ag2 S00S C03P C04G -179.8(5) . . . . ?
Ag2 O01A C02F C02J -166.5(3) . . . . ?
Ag2 O01A C02F C03P 14.7(5) . . . . ?
Ag2 O01G C027 C02T 1.6(5) . . . . ?
Ag2 O01G C027 C034 -179.2(3) . . . . ?
Ti5 Ti4 O011 Ag5 -150.46(14) . . . . ?
Ti5 Ti4 O014 Ag4 -152.2(6) . . . . ?
Ti5 O00U C01M C01V 157.9(8) . . . . ?
Ti5 O00U C01M C020 -21.5(12) . . . . ?
Ti5 O00W C01N C01X -99.7(4) . . . . ?
Ti5 O00W C01N C02G 83.5(5) . . . . ?
Ti5 O00Z C01P C01Z -91.5(3) . . . . ?
Ti5 O00Z C01P C02A 90.9(3) . . . . ?
Ti5 O018 C02U O01D 3.8(5) . . . . ?
Ti5 O018 C02U C03X -174.2(3) . . . . ?
Ti4 Ti5 O00U C01M -95.7(10) . . . . ?
Ti4 S00I C01S C01R 0.2(3) . . . . ?
Ti4 S00I C01S C037 176.5(3) . . . . ?
Ti4 S00I C02Q C024 12.4(3) . . . . ?
Ti4 S00I C02Q C042 -160.9(4) . . . . ?
Ti4 O015 C01R C01S -14.3(4) . . . . ?
Ti4 O015 C01R C02N 168.2(2) . . . . ?
Ti4 O016 C024 C02K 144.7(3) . . . . ?
Ti4 O016 C024 C02Q -34.0(4) . . . . ?
Ti4 O01D C02U O018 -4.0(5) . . . . ?
Ti4 O01D C02U C03X 174.1(3) . . . . ?
Ti2 Ti3 O00V Ag1 -148.76(14) . . . . ?
Ti2 O00X C01Y O01B 8.2(5) . . . . ?
Ti2 O00X C01Y C03E -170.3(3) . . . . ?
Ti2 O010 C01L C022 -98.5(4) . . . . ?
Ti2 O010 C01L C030 83.8(5) . . . . ?
Ti2 O017 C02P C028 159.1(9) . . . . ?
Ti2 O017 C02P C032 -20.9(13) . . . . ?
Ti2 O019 C02M C026 90.1(3) . . . . ?
Ti2 O019 C02M C02E -91.1(3) . . . . ?
Ti6 S00Q C03G C02C 10.7(3) . . . . ?
Ti6 S00Q C03G C03W -170.9(3) . . . . ?
Ti6 S00Q C03Q C02X -3.4(3) . . . . ?
Ti6 S00Q C03Q C049 179.3(4) . . . . ?
Ti6 O00T C01O C01Q -84.0(4) . . . . ?
Ti6 O00T C01O C025 100.7(4) . . . . ?
Ti6 O01C C02C C02I 159.7(3) . . . . ?
Ti6 O01C C02C C03G -20.5(6) . . . . ?
Ti6 O01E C05K C05P 83.9(12) . . . . ?
Ti6 O01E C05K C05T -96.6(9) . . . . ?
Ti6 O01F C02X C03D 176.4(2) . . . . ?
Ti6 O01F C02X C03Q -5.3(5) . . . . ?
Ti6 O01H C04O C051 129.9(6) . . . . ?
Ti6 O01H C04O C05D -104.0(7) . . . . ?
Ti3 Ti2 O017 C02P -97.8(10) . . . . ?
Ti3 S00N C02J C02F 1.2(3) . . . . ?
Ti3 S00N C02J C047 -179.9(5) . . . . ?
Ti3 S00N C02L C021 10.2(3) . . . . ?
Ti3 S00N C02L C036 -165.8(3) . . . . ?
Ti3 O00Y C021 C02L -34.1(4) . . . . ?
Ti3 O00Y C021 C02W 146.5(3) . . . . ?
Ti3 O01A C02F C02J -16.4(5) . . . . ?
Ti3 O01A C02F C03P 164.9(3) . . . . ?
Ti3 O01B C01Y O00X -9.2(5) . . . . ?
Ti3 O01B C01Y C03E 169.4(3) . . . . ?
Ti1 S00R C033 C03C -6.9(3) . . . . ?
Ti1 S00R C033 C03O 173.9(4) . . . . ?
Ti1 S00R C034 C027 5.3(3) . . . . ?
Ti1 S00R C034 C031 -177.4(3) . . . . ?
Ti1 O013 C01W C01U -91.4(4) . . . . ?
Ti1 O013 C01W C029 92.3(4) . . . . ?
Ti1 O01G C027 C02T 171.5(3) . . . . ?
Ti1 O01G C027 C034 -9.3(6) . . . . ?
Ti1 O01I C03C C033 6.6(6) . . . . ?
Ti1 O01I C03C C03F -173.3(3) . . . . ?
Ti1 O01J C054 C060 72.1(13) . . . . ?
Ti1 O01J C054 C23 -74.2(14) . . . . ?
Ti1 O01K C057 C04T 138.4(11) . . . . ?
Ti1 O01K C057 C05B -87.0(15) . . . . ?
S0D C01Q C023 C03K -175.0(3) . . . . ?
S0D C01V C02H C03S -174.5(4) . . . . ?
S00E C01X C02S C03B -179.0(4) . . . . ?
S00E C025 C02B C03K 165.2(3) . . . . ?
S00F C01Z C02V C03J -175.5(3) . . . . ?
S00F C020 C03A C03S 177.0(4) . . . . ?
S00G C01U C01W O013 -8.6(4) . . . . ?
S00G C01U C01W C029 168.0(2) . . . . ?
S00G C01U C02D C02O -174.0(3) . . . . ?
S00G C028 C02P O017 -2.2(5) . . . . ?
S00G C028 C02P C032 177.8(3) . . . . ?
S00G C028 C03R C03U -176.7(4) . . . . ?
S00H C02E C02M O019 -1.6(4) . . . . ?
S00H C02E C02M C026 177.2(2) . . . . ?
S00H C02E C02R C03I -175.8(3) . . . . ?
S00H C032 C03H C03U 177.1(4) . . . . ?
S00I Ti4 O011 Ag5 4.1(4) . . . . ?
S00I Ti4 O011 Ti5 154.5(2) . . . . ?
S00I Ti4 O014 Ag4 41.7(5) . . . . ?
S00I Ti4 O014 Ti5 -166.15(6) . . . . ?
S00I C01S C037 C03Z -177.6(3) . . . . ?
S00I C02Q C042 C04A 170.6(5) . . . . ?
S00J C022 C03V C04B 178.1(5) . . . . ?
S00K C02I C03L C048 -177.5(4) . . . . ?
S00K C02N C03N C03Z -177.9(4) . . . . ?
S00L C02K C03T C04A -178.0(5) . . . . ?
S00L C03D C04C C04N 179.8(4) . . . . ?
S00M C026 C02M O019 10.1(4) . . . . ?
S00M C026 C02M C02E -168.7(2) . . . . ?
S00M C026 C02Z C03I 167.8(3) . . . . ?
S00M C030 C044 C04B -174.6(5) . . . . ?
S00N Ti3 O00V Ag1 5.9(3) . . . . ?
S00N Ti3 O00V Ti2 154.7(2) . . . . ?
S00N Ti3 O012 Ti2 -166.39(6) . . . . ?
S00N C02J C047 C68 -178.3(6) . . . . ?
S00N C02L C036 C040 174.0(3) . . . . ?
S00O C02W C035 C040 -178.2(4) . . . . ?
S00O C03F C03Y C041 -179.7(4) . . . . ?
S00P C02A C02Y C03J 168.5(3) . . . . ?
S00P C02G C038 C03B -175.5(4) . . . . ?
S00Q Ti6 O01E C05K 80.0(7) . . . . ?
S00Q Ti6 O01H C04O 56.0(6) . . . . ?
S00Q C03G C03W C048 -179.0(4) . . . . ?
S00Q C03Q C049 C04N 176.0(4) . . . . ?
S00R Ti1 O01J C054 86.3(10) . . . . ?
S00R Ti1 O01K C057 70.9(13) . . . . ?
S00R C033 C03C O01I 2.7(5) . . . . ?
S00R C033 C03C C03F -177.4(3) . . . . ?
S00R C033 C03O C041 178.3(4) . . . . ?
S00S C02T C039 C03M 179.4(3) . . . . ?
S00S C03P C04G C68 -178.2(7) . . . . ?
O00T Ti6 O01E C05K -113.5(7) . . . . ?
O00T Ti6 O01H C04O -108.6(6) . . . . ?
O00T C01O C01Q S0D -7.6(4) . . . . ?
O00T C01O C01Q C023 175.7(3) . . . . ?
O00T C01O C025 S00E 15.4(4) . . . . ?
O00T C01O C025 C02B -173.7(3) . . . . ?
O00U C01M C01V S0D -3.5(5) . . . . ?
O00U C01M C01V C02H -176.9(3) . . . . ?
O00U C01M C020 S00F 0.0(5) . . . . ?
O00U C01M C020 C03A 177.6(3) . . . . ?
O00V Ti2 O017 C02P -137.7(10) . . . . ?
O00V Ti3 O012 Ti2 9.16(10) . . . . ?
O00W Ti5 O00U C01M 129.8(10) . . . . ?
O00W C01N C01X S00E 0.6(5) . . . . ?
O00W C01N C01X C02S -178.9(4) . . . . ?
O00W C01N C02G S00P -6.5(6) . . . . ?
O00W C01N C02G C038 178.8(4) . . . . ?
O00Y Ti3 O00V Ag1 13.42(10) . . . . ?
O00Y Ti3 O00V Ti2 162.18(10) . . . . ?
O00Y C021 C02L S00N 8.5(4) . . . . ?
O00Y C021 C02L C036 -175.5(3) . . . . ?
O00Y C021 C02W S00O -5.6(5) . . . . ?
O00Y C021 C02W C035 176.5(3) . . . . ?
O00Z Ti5 O00U C01M 38.6(10) . . . . ?
O00Z C01P C01Z S00F -1.1(4) . . . . ?
O00Z C01P C01Z C02V -176.6(3) . . . . ?
O00Z C01P C02A S00P 8.2(4) . . . . ?
O00Z C01P C02A C02Y 176.7(3) . . . . ?
O010 Ti2 O017 C02P 127.2(10) . . . . ?
O010 C01L C022 S00J 0.1(6) . . . . ?
O010 C01L C022 C03V 177.6(4) . . . . ?
O010 C01L C030 S00M -3.5(6) . . . . ?
O010 C01L C030 C044 -178.0(4) . . . . ?
O011 Ti5 O00U C01M -135.6(10) . . . . ?
O011 Ti4 O014 Ag4 -142.7(5) . . . . ?
O011 Ti4 O014 Ti5 9.50(10) . . . . ?
O012 Ti2 O017 C02P -56.5(11) . . . . ?
O012 Ti3 O00V Ag1 -157.93(10) . . . . ?
O012 Ti3 O00V Ti2 -9.17(10) . . . . ?
O013 Ti1 O01J C054 -110.1(10) . . . . ?
O013 Ti1 O01K C057 -93.5(13) . . . . ?
O013 C01W C029 S00J 14.2(4) . . . . ?
O013 C01W C029 C01T -174.0(3) . . . . ?
O014 Ti5 O00U C01M -54.1(10) . . . . ?
O014 Ti4 O011 Ag5 -159.93(10) . . . . ?
O014 Ti4 O011 Ti5 -9.47(10) . . . . ?
O015 Ti4 O011 Ag5 101.14(10) . . . . ?
O015 Ti4 O011 Ti5 -108.40(10) . . . . ?
O015 Ti4 O014 Ag4 -37.0(5) . . . . ?
O015 Ti4 O014 Ti5 115.15(10) . . . . ?
O015 C01R C01S S00I 6.8(4) . . . . ?
O015 C01R C01S C037 -169.4(3) . . . . ?
O015 C01R C02N S00K -9.9(5) . . . . ?
O015 C01R C02N C03N 168.2(3) . . . . ?
O016 Ti4 O011 Ag5 13.10(10) . . . . ?
O016 Ti4 O011 Ti5 163.56(11) . . . . ?
O016 C024 C02K S00L -1.3(5) . . . . ?
O016 C024 C02K C03T -178.1(4) . . . . ?
O016 C024 C02Q S00I 6.6(5) . . . . ?
O016 C024 C02Q C042 179.8(4) . . . . ?
O017 C02P C032 S00H 2.0(6) . . . . ?
O017 C02P C032 C03H 179.5(4) . . . . ?
O019 Ti2 O017 C02P 36.7(11) . . . . ?
O01A Ti3 O00V Ag1 101.48(10) . . . . ?
O01A Ti3 O00V Ti2 -109.75(11) . . . . ?
O01A Ti3 O012 Ti2 114.32(11) . . . . ?
O01A C02F C02J S00N 7.1(6) . . . . ?
O01A C02F C02J C047 -171.8(5) . . . . ?
O01A C02F C03P S00S -8.8(6) . . . . ?
O01A C02F C03P C04G 170.1(5) . . . . ?
O01B Ti3 O00V Ag1 -68.02(10) . . . . ?
O01B Ti3 O00V Ti2 80.74(11) . . . . ?
O01B Ti3 O012 Ti2 -87.83(11) . . . . ?
O01C Ti6 O01E C05K 155.2(7) . . . . ?
O01C Ti6 O01H C04O 47.2(9) . . . . ?
O01C C02C C02I S00K -5.5(5) . . . . ?
O01C C02C C02I C03L 178.0(4) . . . . ?
O01C C02C C03G S00Q 1.2(5) . . . . ?
O01C C02C C03G C03W -177.2(4) . . . . ?
O01D Ti4 O011 Ag5 -69.73(10) . . . . ?
O01D Ti4 O011 Ti5 80.74(11) . . . . ?
O01D Ti4 O014 Ag4 120.1(5) . . . . ?
O01D Ti4 O014 Ti5 -87.75(11) . . . . ?
O01E Ti6 O01H C04O 146.9(6) . . . . ?
O01F Ti6 O01E C05K 92.4(9) . . . . ?
O01F Ti6 O01H C04O -20.1(6) . . . . ?
O01F C02X C03D S00L -2.3(5) . . . . ?
O01F C02X C03D C04C 177.7(4) . . . . ?
O01F C02X C03Q S00Q 5.6(5) . . . . ?
O01F C02X C03Q C049 -177.1(4) . . . . ?
O01G Ti1 O01J C054 161.9(10) . . . . ?
O01G Ti1 O01K C057 57.0(15) . . . . ?
O01G C027 C02T S00S -3.1(6) . . . . ?
O01G C027 C02T C039 179.0(4) . . . . ?
O01G C027 C034 S00R 0.0(5) . . . . ?
O01G C027 C034 C031 -177.3(4) . . . . ?
O01H Ti6 O01E C05K -7.9(7) . . . . ?
O01I Ti1 O01J C054 99.4(12) . . . . ?
O01I Ti1 O01K C057 -4.4(13) . . . . ?
O01I C03C C03F S00O -0.9(6) . . . . ?
O01I C03C C03F C03Y 177.7(4) . . . . ?
O01J Ti1 O01K C057 162.5(13) . . . . ?
O01K Ti1 O01J C054 -5.6(10) . . . . ?
C01L C022 C03V C04B 0.4(8) . . . . ?
C01L C030 C044 C04B 0.4(9) . . . . ?
C01M C01V C02H C03S -0.6(6) . . . . ?
C01M C020 C03A C03S -0.8(6) . . . . ?
C01N C01X C02S C03B 0.5(6) . . . . ?
C01N C02G C038 C03B -0.2(7) . . . . ?
C01O C01Q C023 C03K 1.6(5) . . . . ?
C01O C025 C02B C03K -5.9(5) . . . . ?
C01P C01Z C02V C03J 0.1(6) . . . . ?
C01P C02A C02Y C03J -0.1(6) . . . . ?
C01Q S0D C01V C01M 55.9(3) . . . . ?
C01Q S0D C01V C02H -130.3(3) . . . . ?
C01Q C01O C025 S00E -160.2(2) . . . . ?
C01Q C01O C025 C02B 10.7(5) . . . . ?
C01Q C023 C03K C02B 3.6(5) . . . . ?
C01Q C023 C03K C046 -179.1(3) . . . . ?
C01R C01S C037 C03Z -1.4(6) . . . . ?
C01R C02N C03N C03Z 4.0(6) . . . . ?
C01S S00I C02Q C024 -80.9(3) . . . . ?
C01S S00I C02Q C042 105.9(4) . . . . ?
C01S C01R C02N S00K 172.5(2) . . . . ?
C01S C01R C02N C03N -9.4(5) . . . . ?
C01S C037 C03Z C03N -4.1(7) . . . . ?
C01S C037 C03Z C42 172.6(5) . . . . ?
C01T C02O C045 C04H 37.8(6) . . . . ?
C01T C02O C045 C052 161.1(4) . . . . ?
C01T C02O C045 C055 -80.5(5) . . . . ?
C01U S00G C028 C02P 54.9(4) . . . . ?
C01U S00G C028 C03R -127.5(3) . . . . ?
C01U C01W C029 S00J -162.3(2) . . . . ?
C01U C01W C029 C01T 9.4(5) . . . . ?
C01U C02D C02O C01T 2.9(5) . . . . ?
C01U C02D C02O C045 -177.8(3) . . . . ?
C01V S0D C01Q C01O -133.7(3) . . . . ?
C01V S0D C01Q C023 43.1(3) . . . . ?
C01V C01M C020 S00F -179.4(3) . . . . ?
C01V C01M C020 C03A -1.8(5) . . . . ?
C01V C02H C03S C03A -2.1(7) . . . . ?
C01V C02H C03S C37 177.0(5) . . . . ?
C01W C01U C02D C02O 2.3(5) . . . . ?
C01X S00E C025 C01O 130.4(3) . . . . ?
C01X S00E C025 C02B -40.7(3) . . . . ?
C01X C01N C02G S00P 176.5(3) . . . . ?
C01X C01N C02G C038 1.7(6) . . . . ?
C01X C02S C03B C038 1.1(7) . . . . ?
C01X C02S C03B C30 178.0(5) . . . . ?
C01Z S00F C020 C01M -62.5(3) . . . . ?
C01Z S00F C020 C03A 119.7(3) . . . . ?
C01Z C01P C02A S00P -169.6(2) . . . . ?
C01Z C01P C02A C02Y -1.1(5) . . . . ?
C01Z C02V C03J C02Y -1.4(6) . . . . ?
C01Z C02V C03J C04E 174.5(4) . . . . ?
C020 S00F C01Z C01P 99.8(3) . . . . ?
C020 S00F C01Z C02V -84.6(3) . . . . ?
C020 C01M C01V S0D 176.0(3) . . . . ?
C020 C01M C01V C02H 2.5(5) . . . . ?
C020 C03A C03S C02H 2.8(7) . . . . ?
C020 C03A C03S C37 -176.3(5) . . . . ?
C021 C02L C036 C040 -1.8(6) . . . . ?
C021 C02W C035 C040 -0.3(6) . . . . ?
C022 S00J C029 C01T -42.3(3) . . . . ?
C022 S00J C029 C01W 129.7(3) . . . . ?
C022 C01L C030 S00M 178.6(3) . . . . ?
C022 C01L C030 C044 4.2(6) . . . . ?
C022 C03V C04B C044 4.2(9) . . . . ?
C022 C03V C04B C50 -172.4(7) . . . . ?
C023 C03K C046 C04F -128.9(4) . . . . ?
C023 C03K C046 C04S -10.1(6) . . . . ?
C023 C03K C046 C04W 111.2(5) . . . . ?
C024 C02K C03T C04A -1.1(8) . . . . ?
C024 C02Q C042 C04A -2.3(8) . . . . ?
C025 S00E C01X C01N -44.6(3) . . . . ?
C025 S00E C01X C02S 134.9(3) . . . . ?
C025 C01O C01Q S0D 168.0(2) . . . . ?
C025 C01O C01Q C023 -8.7(5) . . . . ?
C025 C02B C03K C023 -1.5(5) . . . . ?
C025 C02B C03K C046 -178.9(3) . . . . ?
C026 S00M C030 C01L 36.5(4) . . . . ?
C026 S00M C030 C044 -148.7(4) . . . . ?
C026 C02Z C03I C02R 1.0(6) . . . . ?
C026 C02Z C03I C043 -175.0(4) . . . . ?
C027 C02T C039 C03M -2.7(6) . . . . ?
C028 S00G C01U C01W -132.0(3) . . . . ?
C028 S00G C01U C02D 44.4(3) . . . . ?
C028 C02P C032 S00H -178.0(3) . . . . ?
C028 C02P C032 C03H -0.5(6) . . . . ?
C028 C03R C03U C03H -2.0(8) . . . . ?
C028 C03R C03U C45 179.0(5) . . . . ?
C029 S00J C022 C01L -42.7(4) . . . . ?
C029 S00J C022 C03V 139.7(4) . . . . ?
C029 C01T C02O C02D -1.7(5) . . . . ?
C029 C01T C02O C045 179.0(3) . . . . ?
C02A S00P C02G C01N 40.2(4) . . . . ?
C02A S00P C02G C038 -144.7(3) . . . . ?
C02A C01P C01Z S00F 176.7(2) . . . . ?
C02A C01P C01Z C02V 1.1(5) . . . . ?
C02A C02Y C03J C02V 1.4(7) . . . . ?
C02A C02Y C03J C04E -174.5(4) . . . . ?
C02B C03K C046 C04F 48.3(5) . . . . ?
C02B C03K C046 C04S 167.1(5) . . . . ?
C02B C03K C046 C04W -71.6(5) . . . . ?
C02C C02I C03L C048 -0.9(7) . . . . ?
C02C C03G C03W C048 -0.7(7) . . . . ?
C02D C01U C01W O013 175.1(3) . . . . ?
C02D C01U C01W C029 -8.3(5) . . . . ?
C02D C02O C045 C04H -141.5(4) . . . . ?
C02D C02O C045 C052 -18.2(6) . . . . ?
C02D C02O C045 C055 100.2(5) . . . . ?
C02E S00H C032 C02P -63.9(4) . . . . ?
C02E S00H C032 C03H 118.4(4) . . . . ?
C02E C02R C03I C02Z -1.2(5) . . . . ?
C02E C02R C03I C043 174.7(4) . . . . ?
C02F C02J C047 C68 0.6(10) . . . . ?
C02F C03P C04G C68 2.9(11) . . . . ?
C02G S00P C02A C01P -89.0(3) . . . . ?
C02G S00P C02A C02Y 102.2(3) . . . . ?
C02G C01N C01X S00E 177.6(3) . . . . ?
C02G C01N C01X C02S -1.9(6) . . . . ?
C02G C038 C03B C02S -1.3(7) . . . . ?
C02G C038 C03B C30 -178.1(5) . . . . ?
C02H C03S C37 C35 -63.0(8) . . . . ?
C02H C03S C37 C32 178.9(8) . . . . ?
C02H C03S C37 C34 53.9(9) . . . . ?
C02H C03S C37 C36 -129.4(18) . . . . ?
C02H C03S C37 C31 -7(3) . . . . ?
C02H C03S C37 C33 129.0(14) . . . . ?
C02I S00K C02N C01R -101.5(3) . . . . ?
C02I S00K C02N C03N 80.4(3) . . . . ?
C02I C02C C03G S00Q -179.0(3) . . . . ?
C02I C02C C03G C03W 2.7(6) . . . . ?
C02I C03L C048 C03W 2.9(7) . . . . ?
C02I C03L C048 C04Z -179.1(5) . . . . ?
C02J S00N C02L C021 -83.4(3) . . . . ?
C02J S00N C02L C036 100.6(3) . . . . ?
C02J C02F C03P S00S 172.4(3) . . . . ?
C02J C02F C03P C04G -8.8(7) . . . . ?
C02J C047 C68 C04G -6.7(12) . . . . ?
C02J C047 C68 C7 171.2(9) . . . . ?
C02K S00L C03D C02X -108.2(3) . . . . ?
C02K S00L C03D C04C 71.7(3) . . . . ?
C02K C024 C02Q S00I -172.2(3) . . . . ?
C02K C024 C02Q C042 1.0(6) . . . . ?
C02K C03T C04A C042 -0.1(10) . . . . ?
C02K C03T C04A C16 175.2(6) . . . . ?
C02L S00N C02J C02F 94.9(4) . . . . ?
C02L S00N C02J C047 -86.2(5) . . . . ?
C02L C021 C02W S00O 174.9(3) . . . . ?
C02L C021 C02W C035 -3.0(5) . . . . ?
C02L C036 C040 C035 -1.5(7) . . . . ?
C02L C036 C040 C58 178.9(5) . . . . ?
C02M C026 C02Z C03I 0.5(6) . . . . ?
C02M C02E C02R C03I -0.1(5) . . . . ?
C02N S00K C02I C02C 101.6(3) . . . . ?
C02N S00K C02I C03L -81.8(3) . . . . ?
C02N C01R C01S S00I -175.6(2) . . . . ?
C02N C01R C01S C037 8.1(5) . . . . ?
C02N C03N C03Z C037 2.8(7) . . . . ?
C02N C03N C03Z C42 -173.9(5) . . . . ?
C02O C01T C029 S00J 167.2(3) . . . . ?
C02O C01T C029 C01W -4.7(5) . . . . ?
C02P C028 C03R C03U 1.0(7) . . . . ?
C02P C032 C03H C03U -0.5(7) . . . . ?
C02Q S00I C01S C01R 93.3(3) . . . . ?
C02Q S00I C01S C037 -90.5(3) . . . . ?
C02Q C024 C02K S00L 177.5(3) . . . . ?
C02Q C024 C02K C03T 0.7(6) . . . . ?
C02Q C042 C04A C03T 1.8(9) . . . . ?
C02Q C042 C04A C16 -173.4(6) . . . . ?
C02R C02E C02M O019 -177.3(3) . . . . ?
C02R C02E C02M C026 1.5(5) . . . . ?
C02R C03I C043 C04I 8.7(6) . . . . ?
C02R C03I C043 C04L -110.8(5) . . . . ?
C02R C03I C043 C04X 129.9(6) . . . . ?
C02S C03B C30 C25 130.3(11) . . . . ?
C02S C03B C30 C27 4.5(14) . . . . ?
C02S C03B C30 C29 -111.5(9) . . . . ?
C02S C03B C30 C24 -179.8(11) . . . . ?
C02S C03B C30 C28 -57.9(12) . . . . ?
C02S C03B C30 C26 54.0(11) . . . . ?
C02T S00S C03P C02F -103.2(4) . . . . ?
C02T S00S C03P C04G 77.9(5) . . . . ?
C02T C027 C034 S00R 179.3(3) . . . . ?
C02T C027 C034 C031 2.0(6) . . . . ?
C02T C039 C03M C031 3.7(6) . . . . ?
C02T C039 C03M C04R -174.1(4) . . . . ?
C02V C03J C04E C04Y 8.8(8) . . . . ?
C02V C03J C04E C050 134.9(6) . . . . ?
C02V C03J C04E C05O -106.7(6) . . . . ?
C02W S00O C03F C03C -103.8(3) . . . . ?
C02W S00O C03F C03Y 77.6(4) . . . . ?
C02W C021 C02L S00N -172.0(3) . . . . ?
C02W C021 C02L C036 4.0(5) . . . . ?
C02W C035 C040 C036 2.5(7) . . . . ?
C02W C035 C040 C58 -177.8(5) . . . . ?
C02X C03D C04C C04N -0.3(7) . . . . ?
C02X C03Q C049 C04N -1.2(7) . . . . ?
C02Y C03J C04E C04Y -175.5(5) . . . . ?
C02Y C03J C04E C050 -49.4(8) . . . . ?
C02Y C03J C04E C05O 69.1(6) . . . . ?
C02Z C026 C02M O019 177.1(3) . . . . ?
C02Z C026 C02M C02E -1.7(5) . . . . ?
C02Z C03I C043 C04I -175.6(5) . . . . ?
C02Z C03I C043 C04L 64.9(6) . . . . ?
C02Z C03I C043 C04X -54.4(7) . . . . ?
C030 S00M C026 C02M -89.2(3) . . . . ?
C030 S00M C026 C02Z 103.2(3) . . . . ?
C030 C01L C022 S00J 178.0(3) . . . . ?
C030 C01L C022 C03V -4.6(6) . . . . ?
C030 C044 C04B C03V -4.7(10) . . . . ?
C030 C044 C04B C50 171.9(7) . . . . ?
C031 C03M C04R C056 48.1(7) . . . . ?
C031 C03M C04R C05M 166.5(5) . . . . ?
C031 C03M C04R C063 -69.5(8) . . . . ?
C032 S00H C02E C02M 100.6(3) . . . . ?
C032 S00H C02E C02R -83.5(3) . . . . ?
C032 C03H C03U C03R 1.8(8) . . . . ?
C032 C03H C03U C45 -179.3(6) . . . . ?
C033 S00R C034 C027 -91.7(3) . . . . ?
C033 S00R C034 C031 85.6(4) . . . . ?
C033 C03C C03F S00O 179.2(3) . . . . ?
C033 C03C C03F C03Y -2.2(6) . . . . ?
C033 C03O C041 C03Y 0.2(8) . . . . ?
C033 C03O C041 C60 178.6(6) . . . . ?
C034 S00R C033 C03C 89.9(3) . . . . ?
C034 S00R C033 C03O -89.4(4) . . . . ?
C034 C027 C02T S00S 177.7(3) . . . . ?
C034 C027 C02T C039 -0.2(6) . . . . ?
C034 C031 C03M C039 -1.8(6) . . . . ?
C034 C031 C03M C04R 176.0(4) . . . . ?
C035 C040 C58 C57 175.5(11) . . . . ?
C035 C040 C58 C20 56.2(11) . . . . ?
C035 C040 C58 C10 -69.9(10) . . . . ?
C035 C040 C58 C54 -120.2(12) . . . . ?
C035 C040 C58 C55 5.8(13) . . . . ?
C035 C040 C58 C56 131.0(12) . . . . ?
C036 C040 C58 C57 -4.8(13) . . . . ?
C036 C040 C58 C20 -124.1(10) . . . . ?
C036 C040 C58 C10 109.7(10) . . . . ?
C036 C040 C58 C54 59.4(14) . . . . ?
C036 C040 C58 C55 -174.6(11) . . . . ?
C036 C040 C58 C56 -49.4(13) . . . . ?
C037 C03Z C42 C44 140.1(8) . . . . ?
C037 C03Z C42 C39 20.2(11) . . . . ?
C037 C03Z C42 C43 -105.9(9) . . . . ?
C037 C03Z C42 C40 114.0(16) . . . . ?
C037 C03Z C42 C41 -149(2) . . . . ?
C037 C03Z C42 C38 -23.9(19) . . . . ?
C038 C03B C30 C25 -53.0(12) . . . . ?
C038 C03B C30 C27 -178.8(11) . . . . ?
C038 C03B C30 C29 65.2(10) . . . . ?
C038 C03B C30 C24 -3.1(13) . . . . ?
C038 C03B C30 C28 118.8(11) . . . . ?
C038 C03B C30 C26 -129.3(10) . . . . ?
C039 C03M C04R C056 -134.1(6) . . . . ?
C039 C03M C04R C05M -15.7(7) . . . . ?
C039 C03M C04R C063 108.2(7) . . . . ?
C03A C03S C37 C35 116.1(8) . . . . ?
C03A C03S C37 C32 -2.1(11) . . . . ?
C03A C03S C37 C34 -127.0(7) . . . . ?
C03A C03S C37 C36 49.6(19) . . . . ?
C03A C03S C37 C31 172(2) . . . . ?
C03A C03S C37 C33 -51.9(15) . . . . ?
C03C C033 C03O C041 -0.9(7) . . . . ?
C03C C03F C03Y C041 1.6(7) . . . . ?
C03D S00L C02K C024 88.4(3) . . . . ?
C03D S00L C02K C03T -94.7(4) . . . . ?
C03D C02X C03Q S00Q -176.0(3) . . . . ?
C03D C02X C03Q C049 1.3(6) . . . . ?
C03D C04C C04N C049 0.5(8) . . . . ?
C03D C04C C04N C67 -179.7(6) . . . . ?
C03F S00O C02W C021 92.7(3) . . . . ?
C03F S00O C02W C035 -89.4(3) . . . . ?
C03F C03Y C041 C03O -0.6(8) . . . . ?
C03F C03Y C041 C60 -179.0(6) . . . . ?
C03G S00Q C03Q C02X 93.0(3) . . . . ?
C03G S00Q C03Q C049 -84.3(4) . . . . ?
C03G C02C C02I S00K 174.7(3) . . . . ?
C03G C02C C02I C03L -1.8(6) . . . . ?
C03G C03W C048 C03L -2.0(7) . . . . ?
C03G C03W C048 C04Z 179.9(5) . . . . ?
C03H C03U C45 C48 127.1(9) . . . . ?
C03H C03U C45 C49 -5.3(12) . . . . ?
C03H C03U C45 C47 -119.9(7) . . . . ?
C03H C03U C45 C18 176(2) . . . . ?
C03H C03U C45 C46 -58.6(18) . . . . ?
C03H C03U C45 C12 52.6(19) . . . . ?
C03L C048 C04Z C05G 60.2(7) . . . . ?
C03L C048 C04Z C05N -179.1(7) . . . . ?
C03L C048 C04Z C05R -55.2(8) . . . . ?
C03M C031 C034 S00R -178.2(3) . . . . ?
C03M C031 C034 C027 -1.0(7) . . . . ?
C03N C03Z C42 C44 -43.3(10) . . . . ?
C03N C03Z C42 C39 -163.2(9) . . . . ?
C03N C03Z C42 C43 70.7(9) . . . . ?
C03N C03Z C42 C40 -69.5(17) . . . . ?
C03N C03Z C42 C41 27(2) . . . . ?
C03N C03Z C42 C38 152.7(18) . . . . ?
C03O C033 C03C O01I -178.1(4) . . . . ?
C03O C033 C03C C03F 1.8(6) . . . . ?
C03O C041 C60 C63 71.1(13) . . . . ?
C03O C041 C60 C59 -160.6(15) . . . . ?
C03O C041 C60 C62 -43.4(14) . . . . ?
C03O C041 C60 C61 -84.5(12) . . . . ?
C03O C041 C60 C8 36.9(15) . . . . ?
C03O C041 C60 C64 146.7(11) . . . . ?
C03P S00S C02T C027 105.1(3) . . . . ?
C03P S00S C02T C039 -77.0(4) . . . . ?
C03P C02F C02J S00N -174.1(3) . . . . ?
C03P C02F C02J C047 7.1(7) . . . . ?
C03P C04G C68 C047 5.0(13) . . . . ?
C03P C04G C68 C7 -172.8(9) . . . . ?
C03Q S00Q C03G C02C -86.1(3) . . . . ?
C03Q S00Q C03G C03W 92.3(4) . . . . ?
C03Q C02X C03D S00L 179.4(3) . . . . ?
C03Q C02X C03D C04C -0.6(5) . . . . ?
C03Q C049 C04N C04C 0.2(8) . . . . ?
C03Q C049 C04N C67 -179.6(6) . . . . ?
C03R C028 C02P O017 -179.7(4) . . . . ?
C03R C028 C02P C032 0.3(6) . . . . ?
C03R C03U C45 C48 -53.9(10) . . . . ?
C03R C03U C45 C49 173.7(9) . . . . ?
C03R C03U C45 C47 59.0(8) . . . . ?
C03R C03U C45 C18 -5(3) . . . . ?
C03R C03U C45 C46 120.3(17) . . . . ?
C03R C03U C45 C12 -128.5(18) . . . . ?
C03T C04A C16 C05E 45.5(9) . . . . ?
C03T C04A C16 C05Y -67.4(8) . . . . ?
C03T C04A C16 C064 177.8(8) . . . . ?
C03V C04B C50 C15 -146.6(10) . . . . ?
C03V C04B C50 C65 -30.7(16) . . . . ?
C03V C04B C50 C9 110.6(10) . . . . ?
C03V C04B C50 C51 -179.6(12) . . . . ?
C03V C04B C50 C53 -90.8(12) . . . . ?
C03V C04B C50 C52 19.7(17) . . . . ?
C03W C048 C04Z C05G -121.9(6) . . . . ?
C03W C048 C04Z C05N -1.2(9) . . . . ?
C03W C048 C04Z C05R 122.7(6) . . . . ?
C03Y C041 C60 C63 -110.6(12) . . . . ?
C03Y C041 C60 C59 17.8(17) . . . . ?
C03Y C041 C60 C62 135.0(13) . . . . ?
C03Y C041 C60 C61 93.9(12) . . . . ?
C03Y C041 C60 C8 -144.7(13) . . . . ?
C03Y C041 C60 C64 -34.9(13) . . . . ?
C042 C04A C16 C05E -139.4(7) . . . . ?
C042 C04A C16 C05Y 107.6(7) . . . . ?
C042 C04A C16 C064 -7.1(12) . . . . ?
C044 C04B C50 C15 36.9(13) . . . . ?
C044 C04B C50 C65 152.8(13) . . . . ?
C044 C04B C50 C9 -65.8(13) . . . . ?
C044 C04B C50 C51 3.9(15) . . . . ?
C044 C04B C50 C53 92.8(12) . . . . ?
C044 C04B C50 C52 -156.7(14) . . . . ?
C047 C68 C7 C4 -179.1(16) . . . . ?
C047 C68 C7 C6 -38(2) . . . . ?
C047 C68 C7 C2 78.8(13) . . . . ?
C047 C68 C7 C1 23(2) . . . . ?
C047 C68 C7 C3 144.6(16) . . . . ?
C047 C68 C7 C5 -109.2(13) . . . . ?
C049 C04N C67 C70 -174.6(9) . . . . ?
C049 C04N C67 C69 52.6(13) . . . . ?
C049 C04N C67 C11 -60.5(9) . . . . ?
C049 C04N C67 C21 152(2) . . . . ?
C049 C04N C67 C17 -98(2) . . . . ?
C049 C04N C67 C66 -4(3) . . . . ?
C04C C04N C67 C70 5.6(14) . . . . ?
C04C C04N C67 C69 -127.2(10) . . . . ?
C04C C04N C67 C11 119.7(9) . . . . ?
C04C C04N C67 C21 -27(2) . . . . ?
C04C C04N C67 C17 82(2) . . . . ?
C04C C04N C67 C66 177(3) . . . . ?
C04G C68 C7 C4 -1(2) . . . . ?
C04G C68 C7 C6 139.5(15) . . . . ?
C04G C68 C7 C2 -103.4(13) . . . . ?
C04G C68 C7 C1 -159.3(16) . . . . ?
C04G C68 C7 C3 -38(2) . . . . ?
C04G C68 C7 C5 68.5(14) . . . . ?

loop_
_smtbx_masks_void_nr
_smtbx_masks_void_average_x
_smtbx_masks_void_average_y
_smtbx_masks_void_average_z
_smtbx_masks_void_volume
_smtbx_masks_void_count_electrons
_smtbx_masks_void_content
1 -0.054 -0.002 0.002 2967.3 699.8 '30 CH3CN'
2 0.357 0.764 0.706 228.4 21.8 '1 CH3CN'
3 0.643 0.236 0.294 228.4 28.4 '1 CH3CN'
